data_7025985
loop_
_publ_author_name
'Arp, Henning'
'Marschner, Christoph'
'Baumgartner, Judith'

_publ_section_title
;
 The quest for silylhydroboranes: (Me(3)Si)(3)SiBH(2).
;
_journal_issue 39
_journal_name_full 'Dalton transactions (Cambridge, England : 2003)'
_journal_page_first 9270
_journal_page_last 9274
_journal_paper_doi 10.1039/c0dt00096e
_journal_volume 39
_journal_year 2010
_chemical_formula_sum 'C198 H438 B10 K10 Si52 Ti6'
_chemical_formula_weight 5066.66
_chemical_name_systematic
;
?
;
_space_group_IT_number 2
_symmetry_cell_setting triclinic
_symmetry_space_group_name_Hall '-P 1'
_symmetry_space_group_name_H-M 'P -1'
_atom_sites_solution_hydrogens geom
_atom_sites_solution_primary direct
_atom_sites_solution_secondary difmap
_audit_creation_method SHELXL-97
_cell_angle_alpha 109.50(3)
_cell_angle_beta 93.11(3)
_cell_angle_gamma 97.90(3)
_cell_formula_units_Z 1
_cell_length_a 14.835(3)
_cell_length_b 21.470(4)
_cell_length_c 28.542(6)
_cell_measurement_reflns_used 5044
_cell_measurement_temperature 100(2)
_cell_measurement_theta_max 50.950
_cell_measurement_theta_min 4.370
_cell_volume 8439(3)
_computing_cell_refinement 'Bruker XSCANS'
_computing_data_collection 'Bruker XSCANS'
_computing_data_reduction 'Bruker SHELXTL'
_computing_molecular_graphics 'Bruker SHELXTL'
_computing_publication_material 'Bruker SHELXTL'
_computing_structure_refinement 'SHELXL-97 (Sheldrick, 1997)'
_computing_structure_solution 'SHELXS-97 (Sheldrick, 1990)'
_diffrn_ambient_temperature 100(2)
_diffrn_measured_fraction_theta_full 0.991
_diffrn_measured_fraction_theta_max 0.991
_diffrn_measurement_device_type 'SMART APEX'
_diffrn_measurement_method '\w scans'
_diffrn_radiation_monochromator graphite
_diffrn_radiation_source 'fine-focus sealed tube'
_diffrn_radiation_type MoK\a
_diffrn_radiation_wavelength 0.71073
_diffrn_reflns_av_R_equivalents 0.1044
_diffrn_reflns_av_sigmaI/netI 0.1955
_diffrn_reflns_limit_h_max 17
_diffrn_reflns_limit_h_min -17
_diffrn_reflns_limit_k_max 25
_diffrn_reflns_limit_k_min -25
_diffrn_reflns_limit_l_max 33
_diffrn_reflns_limit_l_min -33
_diffrn_reflns_number 60723
_diffrn_reflns_theta_full 25.00
_diffrn_reflns_theta_max 25.00
_diffrn_reflns_theta_min 1.02
_exptl_absorpt_coefficient_mu 0.479
_exptl_absorpt_correction_T_max 0.9188
_exptl_absorpt_correction_T_min 0.8170
_exptl_absorpt_correction_type multi-scan
_exptl_absorpt_process_details SADABS
_exptl_crystal_colour orange
_exptl_crystal_density_diffrn 0.997
_exptl_crystal_density_method 'not measured'
_exptl_crystal_description plates
_exptl_crystal_F_000 2726
_exptl_crystal_size_max 0.44
_exptl_crystal_size_mid 0.22
_exptl_crystal_size_min 0.18
_refine_diff_density_max 3.972
_refine_diff_density_min -2.727
_refine_diff_density_rms 0.152
_refine_ls_extinction_method none
_refine_ls_goodness_of_fit_ref 1.037
_refine_ls_hydrogen_treatment mixed
_refine_ls_matrix_type full
_refine_ls_number_parameters 1226
_refine_ls_number_reflns 29469
_refine_ls_number_restraints 3
_refine_ls_restrained_S_all 1.037
_refine_ls_R_factor_all 0.1983
_refine_ls_R_factor_gt 0.1286
_refine_ls_shift/su_max 0.002
_refine_ls_shift/su_mean 0.000
_refine_ls_structure_factor_coef Fsqd
_refine_ls_weighting_details 'calc w=1/[\s^2^(Fo^2^)+(0.1856P)^2^+7.9441P] where P=(Fo^2^+2Fc^2^)/3'
_refine_ls_weighting_scheme calc
_refine_ls_wR_factor_gt 0.3167
_refine_ls_wR_factor_ref 0.3567
_reflns_number_gt 15471
_reflns_number_total 29469
_reflns_threshold_expression >2sigma(I)
_cod_data_source_file c0dt00096e.txt
_cod_data_source_block 700j
_cod_original_sg_symbol_H-M P-1
_cod_database_code 7025985

loop_
_symmetry_equiv_pos_as_xyz
'x, y, z'
'-x, -y, -z'

loop_
_atom_site_label
_atom_site_type_symbol
_atom_site_fract_x
_atom_site_fract_y
_atom_site_fract_z
_atom_site_U_iso_or_equiv
_atom_site_adp_type
_atom_site_occupancy
_atom_site_symmetry_multiplicity
_atom_site_calc_flag
_atom_site_refinement_flags
Ti1 Ti 0.39376(10) 0.81452(7) 0.63074(6) 0.0135(4) Uani 1 1 d .
Ti2 Ti 0.65187(12) 0.59447(8) 0.71439(6) 0.0198(4) Uani 1 1 d .
Ti3 Ti 0.56636(16) 1.24119(9) 1.03121(8) 0.0399(6) Uani 1 1 d .
K1 K 0.49615(14) 0.60027(9) 0.52834(8) 0.0229(5) Uani 1 1 d .
K2 K 0.59662(15) 1.03866(10) 0.71226(9) 0.0344(6) Uani 1 1 d .
K3 K 0.67013(17) 1.16851(13) 0.86013(9) 0.0373(6) Uani 1 1 d .
K4 K 0.67414(16) 1.25132(11) 0.73504(10) 0.0336(6) Uani 1 1 d .
K5 K 0.90434(16) 1.14068(12) 0.76260(10) 0.0397(6) Uani 1 1 d .
B1 B 0.3761(9) 0.4842(7) 0.5378(5) 0.038(2) Uani 1 1 d .
H210 H 0.3731 0.4735 0.4972 0.057 Uiso 0.00 1 d PR
H211 H 0.3690 0.5369 0.5566 0.057 Uiso 0.00 1 d PR
H212 H 0.4421 0.4753 0.5515 0.057 Uiso 0.00 1 d PR
B2 B 0.7405(9) 1.0361(7) 0.7926(5) 0.038(2) Uani 1 1 d .
H216 H 0.6943 1.0002 0.7607 0.057 Uiso 0.00 1 d PR
H217 H 0.6999 1.0654 0.8203 0.057 Uiso 0.00 1 d PR
H218 H 0.7866 1.0700 0.7795 0.057 Uiso 0.00 1 d PR
B3 B 0.7582(9) 1.1194(7) 0.6705(5) 0.034(3) Uani 1 1 d D
H201 H 0.767(7) 1.094(5) 0.695(4) 0.041 Uiso 1 1 d .
H202 H 0.685(8) 1.129(5) 0.673(4) 0.041 Uiso 1 1 d .
H203 H 0.804(6) 1.167(3) 0.690(3) 0.041 Uiso 1 1 d D
B4 B 0.5173(8) 1.1690(7) 0.7734(5) 0.035(3) Uani 1 1 d .
H213 H 0.5108 1.1148 0.7537 0.052 Uiso 0.00 1 d PR
H214 H 0.5700 1.1957 0.7582 0.052 Uiso 0.00 1 d PR
H215 H 0.5369 1.1804 0.8135 0.052 Uiso 0.00 1 d PR
B5 B 0.8153(8) 1.2640(7) 0.8289(5) 0.036(3) Uani 1 1 d .
H207 H 0.819(7) 1.236(5) 0.783(4) 0.043 Uiso 1 1 d .
H208 H 0.742(8) 1.275(5) 0.836(4) 0.043 Uiso 1 1 d .
H209 H 0.853(7) 1.231(5) 0.850(4) 0.043 Uiso 1 1 d .
Si1 Si 0.27101(17) 0.42229(13) 0.55299(10) 0.0212(6) Uani 1 1 d .
Si2 Si 0.2780(2) 0.44574(15) 0.63928(12) 0.0318(7) Uani 1 1 d .
Si3 Si 0.13602(19) 0.45158(16) 0.52728(12) 0.0335(7) Uani 1 1 d .
Si4 Si 0.26292(19) 0.30676(13) 0.51440(12) 0.0282(7) Uani 1 1 d .
Si5 Si 0.27035(18) 0.77772(14) 0.73114(10) 0.0244(6) Uani 1 1 d .
Si6 Si 0.1436(3) 0.8184(2) 0.60680(18) 0.0746(8) Uani 1 1 d .
Si7 Si 0.70261(17) 0.42662(12) 0.63458(10) 0.0179(6) Uani 1 1 d .
Si8 Si 0.9038(2) 0.60359(14) 0.71737(12) 0.0318(7) Uani 1 1 d .
Si9 Si 0.7229(2) 0.91199(18) 0.85341(16) 0.0518(11) Uani 1 1 d .
Si10 Si 0.81798(19) 0.98495(14) 0.82572(13) 0.0326(7) Uani 1 1 d .
Si11 Si 0.9006(2) 0.92304(15) 0.76505(13) 0.0421(8) Uani 1 1 d .
Si12 Si 0.9217(2) 1.05011(15) 0.89450(11) 0.0309(5) Uani 1 1 d .
Si13 Si 0.66600(18) 1.10434(13) 0.55113(10) 0.0220(6) Uani 1 1 d .
Si14 Si 0.92592(19) 1.14079(14) 0.58774(11) 0.0293(7) Uani 1 1 d .
Si15 Si 0.79463(19) 0.97123(14) 0.56514(12) 0.0295(7) Uani 1 1 d .
Si16 Si 0.78577(17) 1.08529(13) 0.59754(10) 0.0190(6) Uani 1 1 d .
Si17 Si 0.97830(19) 1.37326(14) 0.78740(11) 0.0254(6) Uani 1 1 d .
Si18 Si 0.89958(17) 1.35468(13) 0.85162(10) 0.0204(6) Uani 1 1 d .
Si19 Si 1.0056(2) 1.36027(15) 0.91662(11) 0.0297(7) Uani 1 1 d .
Si20 Si 0.80959(18) 1.43842(13) 0.87842(10) 0.0229(6) Uani 1 1 d .
Si21 Si 0.40403(18) 1.31492(13) 0.80590(11) 0.0258(6) Uani 1 1 d .
Si22 Si 0.39354(17) 1.19967(12) 0.76440(10) 0.0175(6) Uani 1 1 d .
Si23 Si 0.27493(18) 1.14588(13) 0.79438(10) 0.0211(6) Uani 1 1 d .
Si24 Si 0.3500(2) 1.18236(15) 0.68069(11) 0.0309(5) Uani 1 1 d .
Si25 Si 0.7710(3) 1.3348(2) 1.12339(18) 0.0746(8) Uani 1 1 d .
Si26 Si 0.5611(3) 1.4260(2) 1.06647(18) 0.0746(8) Uani 1 1 d .
C1 C 0.1812(10) 0.4000(8) 0.6611(5) 0.061(4) Uani 1 1 d .
H1A H 0.1231 0.4112 0.6510 0.092 Uiso 1 1 calc R
H1B H 0.1900 0.4133 0.6976 0.092 Uiso 1 1 calc R
H1C H 0.1800 0.3516 0.6461 0.092 Uiso 1 1 calc R
C2 C 0.3895(8) 0.4266(6) 0.6636(4) 0.045(3) Uani 1 1 d .
H2A H 0.3928 0.4389 0.7000 0.067 Uiso 1 1 calc R
H2B H 0.4415 0.4525 0.6549 0.067 Uiso 1 1 calc R
H2C H 0.3916 0.3787 0.6484 0.067 Uiso 1 1 calc R
C3 C 0.2772(9) 0.5369(6) 0.6712(5) 0.051(3) Uani 1 1 d .
H3A H 0.2962 0.5493 0.7070 0.077 Uiso 1 1 calc R
H3B H 0.2152 0.5464 0.6665 0.077 Uiso 1 1 calc R
H3C H 0.3196 0.5629 0.6568 0.077 Uiso 1 1 calc R
C4 C 0.1455(10) 0.5437(6) 0.5544(7) 0.088(6) Uani 1 1 d .
H4A H 0.1473 0.5574 0.5908 0.132 Uiso 1 1 calc R
H4B H 0.0925 0.5576 0.5410 0.132 Uiso 1 1 calc R
H4C H 0.2017 0.5649 0.5456 0.132 Uiso 1 1 calc R
C5 C 0.1212(11) 0.4292(10) 0.4578(5) 0.089(6) Uani 1 1 d .
H5A H 0.0617 0.4383 0.4476 0.133 Uiso 1 1 calc R
H5B H 0.1240 0.3815 0.4418 0.133 Uiso 1 1 calc R
H5C H 0.1701 0.4560 0.4477 0.133 Uiso 1 1 calc R
C6 C 0.0288(7) 0.4122(7) 0.5455(6) 0.055(4) Uani 1 1 d .
H6A H -0.0191 0.4396 0.5461 0.083 Uiso 1 1 calc R
H6B H 0.0412 0.4093 0.5787 0.083 Uiso 1 1 calc R
H6C H 0.0083 0.3671 0.5211 0.083 Uiso 1 1 calc R
C7 C 0.2639(8) 0.2840(5) 0.4451(4) 0.041(3) Uani 1 1 d .
H7A H 0.2061 0.2905 0.4306 0.061 Uiso 1 1 calc R
H7B H 0.2713 0.2369 0.4304 0.061 Uiso 1 1 calc R
H7C H 0.3149 0.3126 0.4380 0.061 Uiso 1 1 calc R
C8 C 0.1574(9) 0.2556(6) 0.5248(6) 0.059(4) Uani 1 1 d .
H8A H 0.1560 0.2082 0.5053 0.088 Uiso 1 1 calc R
H8B H 0.1029 0.2705 0.5140 0.088 Uiso 1 1 calc R
H8C H 0.1584 0.2615 0.5604 0.088 Uiso 1 1 calc R
C9 C 0.3635(8) 0.2761(6) 0.5379(4) 0.041(3) Uani 1 1 d .
H9A H 0.3556 0.2272 0.5230 0.061 Uiso 1 1 calc R
H9B H 0.3670 0.2893 0.5744 0.061 Uiso 1 1 calc R
H9C H 0.4200 0.2960 0.5285 0.061 Uiso 1 1 calc R
C10 C 0.3718(8) 0.7532(7) 0.7552(5) 0.052(3) Uani 1 1 d .
H10A H 0.4268 0.7739 0.7450 0.078 Uiso 1 1 calc R
H10B H 0.3670 0.7044 0.7418 0.078 Uiso 1 1 calc R
H10C H 0.3759 0.7683 0.7918 0.078 Uiso 1 1 calc R
C11 C 0.1748(11) 0.7084(9) 0.7202(6) 0.090(6) Uani 1 1 d .
H11A H 0.1613 0.7037 0.7522 0.135 Uiso 1 1 calc R
H11B H 0.1917 0.6667 0.6983 0.135 Uiso 1 1 calc R
H11C H 0.1206 0.7179 0.7044 0.135 Uiso 1 1 calc R
C12 C 0.2529(13) 0.8572(8) 0.7785(5) 0.080(5) Uani 1 1 d .
H12A H 0.2646 0.8551 0.8120 0.120 Uiso 1 1 calc R
H12B H 0.1897 0.8641 0.7733 0.120 Uiso 1 1 calc R
H12C H 0.2951 0.8945 0.7752 0.120 Uiso 1 1 calc R
C13 C 0.1352(8) 0.7714(6) 0.5390(4) 0.044(3) Uani 1 1 d .
H13A H 0.1279 0.7233 0.5333 0.066 Uiso 1 1 calc R
H13B H 0.1911 0.7851 0.5257 0.066 Uiso 1 1 calc R
H13C H 0.0823 0.7809 0.5221 0.066 Uiso 1 1 calc R
C14 C 0.0427(8) 0.7850(7) 0.6320(5) 0.059(4) Uani 1 1 d .
H14A H 0.0453 0.8100 0.6678 0.088 Uiso 1 1 calc R
H14B H 0.0429 0.7375 0.6267 0.088 Uiso 1 1 calc R
H14C H -0.0134 0.7898 0.6147 0.088 Uiso 1 1 calc R
C15 C 0.1453(7) 0.9091(6) 0.6195(4) 0.040(3) Uani 1 1 d .
H15A H 0.1949 0.9261 0.6035 0.060 Uiso 1 1 calc R
H15B H 0.1553 0.9331 0.6557 0.060 Uiso 1 1 calc R
H15C H 0.0867 0.9159 0.6062 0.060 Uiso 1 1 calc R
C16 C 0.6519(7) 0.3731(5) 0.6696(4) 0.029(2) Uani 1 1 d .
H16A H 0.5907 0.3829 0.6773 0.043 Uiso 1 1 calc R
H16B H 0.6910 0.3825 0.7007 0.043 Uiso 1 1 calc R
H16C H 0.6474 0.3257 0.6490 0.043 Uiso 1 1 calc R
C17 C 0.6208(7) 0.4140(4) 0.5788(3) 0.023(2) Uani 1 1 d .
C18 C 0.8114(14) 0.4008(10) 0.6110(7) 0.109(3) Uani 1 1 d .
H18A H 0.8534 0.4014 0.6390 0.164 Uiso 1 1 calc R
H18B H 0.8397 0.4320 0.5955 0.164 Uiso 1 1 calc R
H18C H 0.7983 0.3554 0.5862 0.164 Uiso 1 1 calc R
C19 C 0.9782(8) 0.5554(7) 0.6771(6) 0.071(5) Uani 1 1 d .
H19A H 0.9594 0.5497 0.6423 0.107 Uiso 1 1 calc R
H19B H 0.9742 0.5114 0.6808 0.107 Uiso 1 1 calc R
H19C H 1.0414 0.5791 0.6865 0.107 Uiso 1 1 calc R
C20 C 0.9355(12) 0.6041(12) 0.7816(6) 0.124(9) Uani 1 1 d .
H20A H 0.9274 0.5580 0.7814 0.186 Uiso 1 1 calc R
H20B H 0.8961 0.6295 0.8046 0.186 Uiso 1 1 calc R
H20C H 0.9995 0.6252 0.7924 0.186 Uiso 1 1 calc R
C21 C 0.9203(11) 0.6912(7) 0.7218(10) 0.129(10) Uani 1 1 d .
H21A H 0.8737 0.7134 0.7409 0.193 Uiso 1 1 calc R
H21B H 0.9146 0.6937 0.6881 0.193 Uiso 1 1 calc R
H21C H 0.9813 0.7134 0.7387 0.193 Uiso 1 1 calc R
C22 C 0.7212(8) 0.5146(5) 0.6760(4) 0.0452(13) Uani 1 1 d D
C23 C 0.7831(8) 0.5673(5) 0.7009(4) 0.0452(13) Uani 1 1 d D
C24 C 0.6012(8) 0.5336(6) 0.7657(4) 0.035(3) Uani 1 1 d .
H24 H 0.5836 0.4864 0.7509 0.042 Uiso 1 1 calc R
C25 C 0.5454(8) 0.5826(7) 0.7685(5) 0.050(3) Uani 1 1 d .
H25 H 0.4825 0.5748 0.7564 0.060 Uiso 1 1 calc R
C26 C 0.6852(9) 0.5675(6) 0.7884(4) 0.041(3) Uani 1 1 d .
H26 H 0.7372 0.5477 0.7925 0.049 Uiso 1 1 calc R
C27 C 0.6826(10) 0.6334(6) 0.8040(4) 0.051(4) Uani 1 1 d .
H27 H 0.7328 0.6676 0.8209 0.061 Uiso 1 1 calc R
C28 C 0.5997(10) 0.6440(6) 0.7924(4) 0.044(3) Uani 1 1 d .
H28 H 0.5810 0.6864 0.7993 0.053 Uiso 1 1 calc R
C29 C 0.5553(9) 0.5948(6) 0.6458(5) 0.051(4) Uani 1 1 d .
H29 H 0.5102 0.5567 0.6287 0.061 Uiso 1 1 calc R
C30 C 0.6406(9) 0.6063(6) 0.6335(4) 0.042(3) Uani 1 1 d .
H30 H 0.6668 0.5779 0.6065 0.051 Uiso 1 1 calc R
C31 C 0.5443(12) 0.6465(9) 0.6863(5) 0.069(5) Uani 1 1 d .
H31 H 0.4898 0.6509 0.7023 0.082 Uiso 1 1 calc R
C32 C 0.6237(15) 0.6918(6) 0.7011(5) 0.069(5) Uani 1 1 d .
H32 H 0.6346 0.7323 0.7290 0.083 Uiso 1 1 calc R
C33 C 0.6837(9) 0.6680(7) 0.6682(5) 0.053(4) Uani 1 1 d .
H33 H 0.7444 0.6893 0.6686 0.064 Uiso 1 1 calc R
C34 C 0.2892(6) 0.7937(4) 0.6728(3) 0.019(2) Uani 1 1 d .
C35 C 0.2521(9) 0.8080(6) 0.6364(5) 0.0452(13) Uani 1 1 d .
C36 C 0.3991(7) 0.6988(5) 0.6084(4) 0.026(2) Uani 1 1 d .
H36 H 0.3805 0.6753 0.6300 0.031 Uiso 1 1 calc R
C37 C 0.3428(6) 0.7051(5) 0.5696(4) 0.028(3) Uani 1 1 d .
H37 H 0.2795 0.6874 0.5607 0.033 Uiso 1 1 calc R
C38 C 0.3980(7) 0.7429(4) 0.5459(4) 0.024(2) Uani 1 1 d .
H38 H 0.3779 0.7549 0.5184 0.029 Uiso 1 1 calc R
C39 C 0.4886(7) 0.7336(4) 0.6098(4) 0.026(2) Uani 1 1 d .
H39 H 0.5396 0.7385 0.6331 0.031 Uiso 1 1 calc R
C40 C 0.4882(8) 0.7595(5) 0.5707(4) 0.032(3) Uani 1 1 d .
H40 H 0.5394 0.7839 0.5622 0.038 Uiso 1 1 calc R
C41 C 0.4050(7) 0.9331(4) 0.6485(5) 0.035(3) Uani 1 1 d .
H41 H 0.3610 0.9498 0.6326 0.043 Uiso 1 1 calc R
C42 C 0.4011(9) 0.9267(5) 0.6944(5) 0.048(4) Uani 1 1 d .
H42 H 0.3555 0.9395 0.7162 0.058 Uiso 1 1 calc R
C43 C 0.4852(6) 0.9109(4) 0.6282(4) 0.023(2) Uani 1 1 d .
H43 H 0.5055 0.9108 0.5972 0.028 Uiso 1 1 calc R
C44 C 0.5287(6) 0.8888(5) 0.6639(4) 0.026(2) Uani 1 1 d .
H44 H 0.5841 0.8709 0.6610 0.031 Uiso 1 1 calc R
C45 C 0.4764(8) 0.8979(5) 0.7036(4) 0.041(3) Uani 1 1 d .
H45 H 0.4894 0.8864 0.7323 0.049 Uiso 1 1 calc R
C46 C 0.6827(10) 0.9599(9) 0.9134(5) 0.082(6) Uani 1 1 d .
H46A H 0.7329 0.9728 0.9403 0.124 Uiso 1 1 calc R
H46B H 0.6315 0.9319 0.9209 0.124 Uiso 1 1 calc R
H46C H 0.6625 1.0002 0.9107 0.124 Uiso 1 1 calc R
C47 C 0.6180(8) 0.8721(7) 0.8095(6) 0.062(4) Uani 1 1 d .
H47A H 0.5806 0.9062 0.8092 0.092 Uiso 1 1 calc R
H47B H 0.5830 0.8381 0.8203 0.092 Uiso 1 1 calc R
H47C H 0.6350 0.8508 0.7759 0.092 Uiso 1 1 calc R
C48 C 0.7754(10) 0.8423(8) 0.8627(9) 0.114(9) Uani 1 1 d .
H48A H 0.7367 0.8210 0.8818 0.171 Uiso 1 1 calc R
H48B H 0.8363 0.8601 0.8812 0.171 Uiso 1 1 calc R
H48C H 0.7806 0.8091 0.8301 0.171 Uiso 1 1 calc R
C49 C 0.8196(10) 0.8542(6) 0.7150(5) 0.063(4) Uani 1 1 d .
H49A H 0.8532 0.8330 0.6869 0.095 Uiso 1 1 calc R
H49B H 0.7705 0.8734 0.7033 0.095 Uiso 1 1 calc R
H49C H 0.7931 0.8207 0.7289 0.095 Uiso 1 1 calc R
C51 C 0.9606(9) 0.9788(6) 0.7332(4) 0.045(3) Uani 1 1 d .
C52 C 0.9606(9) 1.0036(8) 0.9342(5) 0.064(4) Uani 1 1 d .
H52A H 0.9074 0.9836 0.9463 0.096 Uiso 1 1 calc R
H52B H 1.0023 1.0346 0.9628 0.096 Uiso 1 1 calc R
H52C H 0.9924 0.9682 0.9145 0.096 Uiso 1 1 calc R
C53 C 0.8689(9) 1.1202(8) 0.9348(5) 0.070(5) Uani 1 1 d .
H53A H 0.8977 1.1345 0.9692 0.105 Uiso 1 1 calc R
H53B H 0.8032 1.1050 0.9339 0.105 Uiso 1 1 calc R
H53C H 0.8780 1.1578 0.9225 0.105 Uiso 1 1 calc R
C54 C 1.0300(9) 1.0893(7) 0.8758(5) 0.059(4) Uani 1 1 d .
H54A H 1.0574 1.0541 0.8524 0.088 Uiso 1 1 calc R
H54B H 1.0735 1.1130 0.9056 0.088 Uiso 1 1 calc R
H54C H 1.0151 1.1210 0.8598 0.088 Uiso 1 1 calc R
C55 C 0.6562(8) 1.1952(6) 0.5741(5) 0.042(3) Uani 1 1 d .
H55A H 0.5979 1.2012 0.5597 0.063 Uiso 1 1 calc R
H55B H 0.7069 1.2205 0.5640 0.063 Uiso 1 1 calc R
H55C H 0.6586 1.2115 0.6106 0.063 Uiso 1 1 calc R
C56 C 0.5555(7) 1.0583(6) 0.5622(4) 0.037(3) Uani 1 1 d .
H56A H 0.5552 1.0099 0.5484 0.055 Uiso 1 1 calc R
H56B H 0.5035 1.0695 0.5457 0.055 Uiso 1 1 calc R
H56C H 0.5504 1.0717 0.5982 0.055 Uiso 1 1 calc R
C57 C 0.6703(7) 1.0811(6) 0.4823(4) 0.034(3) Uani 1 1 d .
H57A H 0.7325 1.0951 0.4756 0.051 Uiso 1 1 calc R
H57B H 0.6277 1.1037 0.4689 0.051 Uiso 1 1 calc R
H57C H 0.6529 1.0325 0.4662 0.051 Uiso 1 1 calc R
C58 C 1.0181(9) 1.1322(7) 0.6322(5) 0.062(4) Uani 1 1 d .
H58A H 0.9900 1.1121 0.6552 0.092 Uiso 1 1 calc R
H58B H 1.0531 1.1766 0.6513 0.092 Uiso 1 1 calc R
H58C H 1.0591 1.1035 0.6132 0.092 Uiso 1 1 calc R
C59 C 0.9254(8) 1.2324(5) 0.6028(5) 0.046(3) Uani 1 1 d .
H59A H 0.9881 1.2556 0.6055 0.069 Uiso 1 1 calc R
H59B H 0.8998 1.2503 0.6347 0.069 Uiso 1 1 calc R
H59C H 0.8878 1.2394 0.5762 0.069 Uiso 1 1 calc R
C60 C 0.9584(8) 1.1035(6) 0.5229(5) 0.048(3) Uani 1 1 d .
H60A H 0.9614 1.0560 0.5157 0.073 Uiso 1 1 calc R
H60B H 1.0183 1.1271 0.5202 0.073 Uiso 1 1 calc R
H60C H 0.9124 1.1081 0.4988 0.073 Uiso 1 1 calc R
C62 C 0.9041(9) 0.9510(6) 0.5858(5) 0.049(3) Uani 1 1 d .
H62A H 0.9551 0.9760 0.5756 0.073 Uiso 1 1 calc R
H62B H 0.9044 0.9028 0.5704 0.073 Uiso 1 1 calc R
H62C H 0.9108 0.9635 0.6222 0.073 Uiso 1 1 calc R
C63 C 0.7787(10) 0.9374(7) 0.4952(5) 0.066(4) Uani 1 1 d .
H63A H 0.8009 0.8944 0.4833 0.099 Uiso 1 1 calc R
H63B H 0.8133 0.9692 0.4822 0.099 Uiso 1 1 calc R
H63C H 0.7136 0.9308 0.4836 0.099 Uiso 1 1 calc R
C64 C 1.0765(8) 1.4452(6) 0.8094(5) 0.053(4) Uani 1 1 d .
H64A H 1.1160 1.4423 0.7826 0.079 Uiso 1 1 calc R
H64B H 1.1118 1.4432 0.8388 0.079 Uiso 1 1 calc R
H64C H 1.0527 1.4876 0.8184 0.079 Uiso 1 1 calc R
C65 C 0.9016(8) 1.3876(6) 0.7395(4) 0.041(3) Uani 1 1 d .
H65A H 0.8585 1.3464 0.7216 0.062 Uiso 1 1 calc R
H65B H 0.9384 1.4005 0.7156 0.062 Uiso 1 1 calc R
H65C H 0.8676 1.4235 0.7559 0.062 Uiso 1 1 calc R
C66 C 1.0228(9) 1.2960(6) 0.7520(4) 0.046(3) Uani 1 1 d .
H66A H 1.0657 1.2854 0.7745 0.070 Uiso 1 1 calc R
H66B H 1.0543 1.3033 0.7245 0.070 Uiso 1 1 calc R
H66C H 0.9717 1.2587 0.7385 0.070 Uiso 1 1 calc R
C67 C 1.0800(11) 1.4435(9) 0.9462(6) 0.096(7) Uani 1 1 d .
H67A H 1.1257 1.4496 0.9239 0.144 Uiso 1 1 calc R
H67B H 1.1111 1.4457 0.9781 0.144 Uiso 1 1 calc R
H67C H 1.0424 1.4789 0.9523 0.144 Uiso 1 1 calc R
C68 C 0.9459(7) 1.3413(6) 0.9670(4) 0.036(3) Uani 1 1 d .
H68A H 0.9188 1.3801 0.9860 0.055 Uiso 1 1 calc R
H68B H 0.9898 1.3315 0.9895 0.055 Uiso 1 1 calc R
H68C H 0.8974 1.3024 0.9522 0.055 Uiso 1 1 calc R
C69 C 1.0777(9) 1.2960(9) 0.8926(5) 0.081(6) Uani 1 1 d .
H69A H 1.1247 1.2992 0.9192 0.121 Uiso 1 1 calc R
H69B H 1.1072 1.3030 0.8645 0.121 Uiso 1 1 calc R
H69C H 1.0397 1.2515 0.8814 0.121 Uiso 1 1 calc R
C70 C 0.7554(8) 1.4347(5) 0.9352(4) 0.034(3) Uani 1 1 d .
H70A H 0.7107 1.4653 0.9426 0.051 Uiso 1 1 calc R
H70B H 0.8027 1.4479 0.9636 0.051 Uiso 1 1 calc R
H70C H 0.7245 1.3889 0.9290 0.051 Uiso 1 1 calc R
C71 C 0.8712(8) 1.5237(5) 0.8904(5) 0.046(3) Uani 1 1 d .
H71A H 0.9238 1.5333 0.9155 0.069 Uiso 1 1 calc R
H71B H 0.8300 1.5561 0.9028 0.069 Uiso 1 1 calc R
H71C H 0.8927 1.5270 0.8593 0.069 Uiso 1 1 calc R
C72 C 0.7118(8) 1.4188(6) 0.8276(4) 0.040(3) Uani 1 1 d .
H72A H 0.6742 1.4543 0.8366 0.060 Uiso 1 1 calc R
H72B H 0.6742 1.3759 0.8241 0.060 Uiso 1 1 calc R
H72C H 0.7364 1.4159 0.7959 0.060 Uiso 1 1 calc R
C73 C 0.4678(8) 1.3405(5) 0.8699(4) 0.039(3) Uani 1 1 d .
H73A H 0.4777 1.3894 0.8853 0.059 Uiso 1 1 calc R
H73B H 0.5270 1.3249 0.8671 0.059 Uiso 1 1 calc R
H73C H 0.4319 1.3204 0.8906 0.059 Uiso 1 1 calc R
C74 C 0.4691(7) 1.3619(5) 0.7708(4) 0.034(3) Uani 1 1 d .
H74A H 0.5280 1.3464 0.7648 0.051 Uiso 1 1 calc R
H74B H 0.4798 1.4099 0.7904 0.051 Uiso 1 1 calc R
H74C H 0.4338 1.3540 0.7387 0.051 Uiso 1 1 calc R
C75 C 0.2898(7) 1.3432(5) 0.8135(5) 0.049(4) Uani 1 1 d .
H75A H 0.2989 1.3921 0.8295 0.073 Uiso 1 1 calc R
H75B H 0.2559 1.3221 0.8342 0.073 Uiso 1 1 calc R
H75C H 0.2550 1.3304 0.7805 0.073 Uiso 1 1 calc R
C76 C 0.2887(7) 1.1762(5) 0.8647(4) 0.034(3) Uani 1 1 d .
H76A H 0.2371 1.1539 0.8765 0.051 Uiso 1 1 calc R
H76B H 0.2901 1.2248 0.8778 0.051 Uiso 1 1 calc R
H76C H 0.3460 1.1657 0.8765 0.051 Uiso 1 1 calc R
C77 C 0.2745(7) 1.0528(5) 0.7722(4) 0.034(3) Uani 1 1 d .
H77A H 0.2301 1.0320 0.7890 0.051 Uiso 1 1 calc R
H77B H 0.3356 1.0441 0.7800 0.051 Uiso 1 1 calc R
H77C H 0.2574 1.0339 0.7359 0.051 Uiso 1 1 calc R
C78 C 0.1592(7) 1.1589(6) 0.7741(5) 0.038(3) Uani 1 1 d .
H78A H 0.1589 1.2070 0.7819 0.057 Uiso 1 1 calc R
H78B H 0.1133 1.1410 0.7917 0.057 Uiso 1 1 calc R
H78C H 0.1449 1.1357 0.7380 0.057 Uiso 1 1 calc R
C79 C 0.3024(11) 1.0922(5) 0.6448(4) 0.058(4) Uani 1 1 d .
H79A H 0.2933 1.0855 0.6091 0.087 Uiso 1 1 calc R
H79B H 0.2437 1.0801 0.6563 0.087 Uiso 1 1 calc R
H79C H 0.3454 1.0639 0.6503 0.087 Uiso 1 1 calc R
C80 C 0.2622(7) 1.2335(5) 0.6714(5) 0.039(3) Uani 1 1 d .
H80A H 0.2124 1.2294 0.6919 0.058 Uiso 1 1 calc R
H80B H 0.2376 1.2172 0.6361 0.058 Uiso 1 1 calc R
H80C H 0.2908 1.2806 0.6813 0.058 Uiso 1 1 calc R
C81 C 0.4528(8) 1.2049(7) 0.6499(5) 0.050(3) Uani 1 1 d .
H81A H 0.4339 1.1978 0.6148 0.075 Uiso 1 1 calc R
H81B H 0.4985 1.1766 0.6517 0.075 Uiso 1 1 calc R
H81C H 0.4795 1.2521 0.6671 0.075 Uiso 1 1 calc R
C82 C 0.6892(8) 1.2191(6) 0.9801(4) 0.042(3) Uani 1 1 d .
H82 H 0.7494 1.2208 0.9942 0.051 Uiso 1 1 calc R
C83 C 0.6197(8) 1.1632(5) 0.9650(4) 0.035(3) Uani 1 1 d .
H83 H 0.6231 1.1211 0.9685 0.042 Uiso 1 1 calc R
C84 C 0.6554(15) 1.2713(6) 0.9710(5) 0.079(6) Uani 1 1 d .
H84 H 0.6870 1.3157 0.9787 0.095 Uiso 1 1 calc R
C85 C 0.5445(9) 1.1809(8) 0.9440(5) 0.056(4) Uani 1 1 d .
H85 H 0.4884 1.1518 0.9293 0.068 Uiso 1 1 calc R
C86 C 0.5639(12) 1.2457(8) 0.9478(5) 0.065(4) Uani 1 1 d .
H86 H 0.5236 1.2701 0.9369 0.078 Uiso 1 1 calc R
C87 C 0.5120(9) 1.2355(7) 1.1078(6) 0.053(4) Uani 1 1 d .
H87 H 0.5396 1.2669 1.1391 0.063 Uiso 1 1 calc R
C88 C 0.4403(12) 1.2408(8) 1.0775(7) 0.081(4) Uani 1 1 d .
H88 H 0.4071 1.2772 1.0848 0.097 Uiso 1 1 calc R
C89 C 0.4238(13) 1.1822(11) 1.0330(6) 0.099(7) Uani 1 1 d .
H89 H 0.3780 1.1723 1.0058 0.118 Uiso 1 1 calc R
C90 C 0.5350(14) 1.1725(9) 1.0813(9) 0.099(7) Uani 1 1 d .
H90 H 0.5803 1.1530 1.0937 0.119 Uiso 1 1 calc R
C91 C 0.4865(15) 1.1442(9) 1.0378(8) 0.081(4) Uani 1 1 d .
H91 H 0.4943 1.1032 1.0133 0.097 Uiso 1 1 calc R
C92 C 0.7577(14) 1.3904(9) 1.1840(6) 0.109(3) Uani 1 1 d .
H92A H 0.7452 1.4330 1.1816 0.164 Uiso 1 1 calc R
H92B H 0.8140 1.3984 1.2062 0.164 Uiso 1 1 calc R
H92C H 0.7065 1.3703 1.1974 0.164 Uiso 1 1 calc R
C93 C 0.7987(14) 1.2492(9) 1.1286(7) 0.109(3) Uani 1 1 d .
H93A H 0.7848 1.2469 1.1612 0.164 Uiso 1 1 calc R
H93B H 0.8637 1.2471 1.1251 0.164 Uiso 1 1 calc R
H93C H 0.7613 1.2115 1.1020 0.164 Uiso 1 1 calc R
C94 C 0.8601(14) 1.3704(10) 1.0937(7) 0.109(3) Uani 1 1 d .
H94A H 0.9107 1.3972 1.1191 0.164 Uiso 1 1 calc R
H94B H 0.8349 1.3990 1.0777 0.164 Uiso 1 1 calc R
H94C H 0.8828 1.3342 1.0685 0.164 Uiso 1 1 calc R
C95 C 0.4811(14) 1.4494(9) 1.1157(6) 0.109(3) Uani 1 1 d .
H95A H 0.4271 1.4619 1.1020 0.164 Uiso 1 1 calc R
H95B H 0.5122 1.4875 1.1444 0.164 Uiso 1 1 calc R
H95C H 0.4621 1.4112 1.1264 0.164 Uiso 1 1 calc R
C96 C 0.4599(14) 1.4013(10) 1.0395(7) 0.109(3) Uani 1 1 d .
H96A H 0.4420 1.3535 1.0340 0.164 Uiso 1 1 calc R
H96B H 0.4572 1.4083 1.0073 0.164 Uiso 1 1 calc R
H96C H 0.4181 1.4268 1.0605 0.164 Uiso 1 1 calc R
C97 C 0.6573(14) 1.4855(10) 1.0678(7) 0.109(3) Uani 1 1 d .
H97A H 0.6386 1.5294 1.0740 0.164 Uiso 1 1 calc R
H97B H 0.6826 1.4716 1.0355 0.164 Uiso 1 1 calc R
H97C H 0.7039 1.4886 1.0945 0.164 Uiso 1 1 calc R
C110 C 0.9907(10) 0.8830(7) 0.7895(6) 0.068(4) Uani 1 1 d .
H50A H 1.0364 0.9181 0.8135 0.102 Uiso 1 1 calc R
H50B H 1.0208 0.8568 0.7615 0.102 Uiso 1 1 calc R
H50C H 0.9614 0.8534 0.8060 0.102 Uiso 1 1 calc R
C111 C 0.7061(8) 0.9226(6) 0.5883(5) 0.0452(13) Uani 1 1 d .
H61A H 0.7086 0.9430 0.6247 0.068 Uiso 1 1 calc R
H61B H 0.7174 0.8764 0.5795 0.068 Uiso 1 1 calc R
H61C H 0.6455 0.9228 0.5729 0.068 Uiso 1 1 calc R
C131 C 0.5913(8) 1.3440(6) 1.0643(4) 0.0452(13) Uani 1 1 d D
C132 C 0.6585(8) 1.3249(6) 1.0838(4) 0.0452(13) Uani 1 1 d D

loop_
_atom_site_aniso_label
_atom_site_aniso_U_11
_atom_site_aniso_U_22
_atom_site_aniso_U_33
_atom_site_aniso_U_23
_atom_site_aniso_U_13
_atom_site_aniso_U_12
Ti1 0.0092(8) 0.0095(8) 0.0207(9) 0.0039(6) 0.0016(7) 0.0012(6)
Ti2 0.0243(10) 0.0137(8) 0.0224(9) 0.0074(7) 0.0043(7) 0.0026(7)
Ti3 0.0619(15) 0.0201(10) 0.0416(13) 0.0127(9) 0.0299(11) 0.0049(9)
K1 0.0232(11) 0.0142(10) 0.0319(12) 0.0081(9) 0.0102(9) 0.0020(8)
K2 0.0240(12) 0.0165(11) 0.0539(16) 0.0036(10) 0.0020(11) -0.0034(9)
K3 0.0316(14) 0.0522(16) 0.0308(14) 0.0189(11) 0.0078(11) 0.0020(11)
K4 0.0248(13) 0.0305(13) 0.0550(16) 0.0263(11) 0.0110(11) 0.0037(10)
K5 0.0244(13) 0.0413(14) 0.0546(17) 0.0173(12) 0.0018(11) 0.0082(11)
B1 0.027(5) 0.042(5) 0.062(7) 0.036(5) 0.020(5) 0.011(4)
B2 0.027(5) 0.042(5) 0.062(7) 0.036(5) 0.020(5) 0.011(4)
B3 0.031(7) 0.052(8) 0.025(7) 0.016(6) 0.020(6) 0.011(6)
B4 0.014(6) 0.054(8) 0.052(8) 0.030(7) 0.014(6) 0.023(6)
B5 0.011(6) 0.040(8) 0.052(9) 0.012(6) -0.008(6) -0.002(5)
Si1 0.0133(13) 0.0226(14) 0.0371(16) 0.0218(12) 0.0079(12) 0.0033(10)
Si2 0.0272(17) 0.0398(18) 0.0428(19) 0.0293(15) 0.0147(14) 0.0103(13)
Si3 0.0119(14) 0.0470(19) 0.053(2) 0.0314(16) 0.0051(13) 0.0076(13)
Si4 0.0240(16) 0.0198(14) 0.0483(19) 0.0211(13) 0.0151(14) 0.0003(11)
Si5 0.0176(14) 0.0270(15) 0.0307(16) 0.0124(12) 0.0131(12) 0.0001(11)
Si6 0.0723(19) 0.0757(18) 0.0685(17) 0.0222(14) 0.0100(14) -0.0066(14)
Si7 0.0180(14) 0.0135(13) 0.0224(14) 0.0068(10) 0.0035(11) 0.0007(10)
Si8 0.0241(16) 0.0202(15) 0.0477(19) 0.0108(13) 0.0051(14) -0.0055(12)
Si9 0.0235(18) 0.052(2) 0.103(3) 0.063(2) -0.0014(18) -0.0068(15)
Si10 0.0170(15) 0.0277(16) 0.063(2) 0.0275(15) 0.0052(14) 0.0043(12)
Si11 0.045(2) 0.0237(16) 0.056(2) 0.0117(15) -0.0017(17) 0.0062(14)
Si12 0.0293(12) 0.0306(11) 0.0358(12) 0.0154(9) 0.0094(9) 0.0021(9)
Si13 0.0149(14) 0.0193(14) 0.0305(16) 0.0068(11) 0.0033(11) 0.0027(10)
Si14 0.0170(15) 0.0253(15) 0.0368(17) 0.0010(12) 0.0080(12) -0.0026(11)
Si15 0.0190(15) 0.0227(15) 0.056(2) 0.0218(14) 0.0152(14) 0.0076(11)
Si16 0.0132(13) 0.0208(13) 0.0230(14) 0.0068(11) 0.0063(11) 0.0036(10)
Si17 0.0198(15) 0.0287(15) 0.0328(16) 0.0155(12) 0.0099(12) 0.0055(12)
Si18 0.0129(13) 0.0203(14) 0.0261(15) 0.0059(11) 0.0034(11) 0.0013(10)
Si19 0.0208(15) 0.0354(17) 0.0361(17) 0.0194(13) -0.0010(13) -0.0013(12)
Si20 0.0213(15) 0.0192(14) 0.0284(15) 0.0079(11) 0.0083(12) 0.0032(11)
Si21 0.0187(15) 0.0154(13) 0.0412(18) 0.0076(12) 0.0023(12) 0.0017(11)
Si22 0.0134(13) 0.0162(13) 0.0265(15) 0.0105(11) 0.0069(11) 0.0040(10)
Si23 0.0168(14) 0.0191(13) 0.0324(16) 0.0149(11) 0.0066(11) 0.0024(10)
Si24 0.0293(12) 0.0306(11) 0.0358(12) 0.0154(9) 0.0094(9) 0.0021(9)
Si25 0.0723(19) 0.0757(18) 0.0685(17) 0.0222(14) 0.0100(14) -0.0066(14)
Si26 0.0723(19) 0.0757(18) 0.0685(17) 0.0222(14) 0.0100(14) -0.0066(14)
C1 0.068(10) 0.087(11) 0.048(8) 0.042(8) 0.026(7) 0.017(8)
C2 0.047(8) 0.055(8) 0.041(7) 0.025(6) 0.005(6) 0.015(6)
C3 0.064(9) 0.048(8) 0.058(8) 0.031(7) 0.019(7) 0.028(7)
C4 0.048(9) 0.040(8) 0.188(19) 0.059(10) -0.021(10) 0.009(7)
C5 0.076(12) 0.175(19) 0.057(10) 0.068(11) 0.033(9) 0.079(12)
C6 0.015(6) 0.068(9) 0.095(11) 0.040(8) 0.024(6) 0.012(6)
C7 0.032(7) 0.025(6) 0.063(8) 0.016(5) -0.006(6) -0.001(5)
C8 0.047(8) 0.026(6) 0.108(12) 0.031(7) 0.038(8) -0.012(6)
C9 0.047(8) 0.036(6) 0.048(7) 0.019(6) 0.020(6) 0.018(6)
C10 0.042(8) 0.090(10) 0.047(8) 0.047(7) 0.015(6) 0.024(7)
C11 0.071(11) 0.129(15) 0.071(11) 0.067(11) -0.018(9) -0.052(10)
C12 0.139(16) 0.077(11) 0.028(8) 0.014(7) 0.025(9) 0.040(11)
C13 0.024(6) 0.063(8) 0.045(7) 0.026(6) -0.021(5) -0.002(6)
C14 0.024(7) 0.088(11) 0.075(10) 0.051(8) -0.005(6) -0.007(7)
C15 0.018(6) 0.062(8) 0.047(7) 0.024(6) 0.001(5) 0.018(5)
C16 0.041(7) 0.016(5) 0.036(6) 0.017(4) 0.025(5) 0.000(4)
C17 0.028(6) 0.019(5) 0.015(5) 0.001(4) -0.001(4) -0.004(4)
C18 0.130(7) 0.107(6) 0.075(5) 0.026(4) 0.025(4) -0.029(5)
C19 0.022(7) 0.050(8) 0.113(13) -0.004(8) -0.002(7) -0.007(6)
C20 0.057(11) 0.23(3) 0.069(12) 0.067(14) -0.033(9) -0.046(13)
C21 0.038(9) 0.038(9) 0.30(3) 0.045(13) 0.033(14) -0.003(7)
C22 0.051(3) 0.034(3) 0.056(3) 0.019(2) 0.027(3) 0.002(2)
C23 0.051(3) 0.034(3) 0.056(3) 0.019(2) 0.027(3) 0.002(2)
C24 0.042(7) 0.036(6) 0.025(6) 0.012(5) 0.010(5) -0.008(5)
C25 0.020(6) 0.092(11) 0.047(8) 0.026(7) 0.020(6) 0.026(7)
C26 0.050(8) 0.062(9) 0.022(6) 0.029(6) 0.002(5) 0.013(6)
C27 0.079(11) 0.042(8) 0.024(6) 0.012(5) 0.001(6) -0.015(7)
C28 0.074(10) 0.036(7) 0.026(6) 0.008(5) 0.005(6) 0.027(7)
C29 0.050(9) 0.048(8) 0.061(9) 0.044(7) -0.023(7) -0.021(6)
C30 0.077(10) 0.047(7) 0.019(6) 0.021(5) 0.003(6) 0.042(7)
C31 0.095(13) 0.100(13) 0.051(9) 0.048(9) 0.041(9) 0.081(11)
C32 0.154(17) 0.011(6) 0.039(8) 0.003(5) -0.011(10) 0.029(8)
C33 0.041(8) 0.071(10) 0.066(10) 0.059(8) -0.019(7) -0.012(7)
C34 0.018(5) 0.013(5) 0.023(5) 0.001(4) 0.006(4) 0.005(4)
C35 0.051(3) 0.034(3) 0.056(3) 0.019(2) 0.027(3) 0.002(2)
C36 0.027(6) 0.024(5) 0.037(6) 0.024(5) 0.004(5) 0.004(4)
C37 0.010(5) 0.025(5) 0.034(6) -0.010(4) -0.009(4) 0.013(4)
C38 0.035(6) 0.018(5) 0.026(6) 0.011(4) 0.006(5) 0.009(4)
C39 0.033(6) 0.013(5) 0.037(6) 0.011(4) 0.015(5) 0.014(4)
C40 0.045(7) 0.012(5) 0.035(6) 0.003(4) 0.021(5) -0.001(4)
C41 0.031(6) 0.006(5) 0.066(8) 0.011(5) 0.002(6) -0.001(4)
C42 0.055(8) 0.023(6) 0.046(8) -0.012(5) 0.031(7) -0.012(5)
C43 0.013(5) 0.022(5) 0.044(6) 0.021(5) 0.009(4) 0.005(4)
C44 0.012(5) 0.020(5) 0.044(7) 0.013(5) -0.004(5) -0.003(4)
C45 0.049(8) 0.032(6) 0.036(7) 0.019(5) -0.015(6) -0.027(6)
C46 0.042(9) 0.150(16) 0.061(10) 0.066(10) -0.003(7) -0.037(9)
C47 0.034(8) 0.050(8) 0.097(11) 0.027(8) -0.012(7) -0.006(6)
C48 0.040(9) 0.097(13) 0.28(3) 0.156(17) 0.020(12) 0.013(8)
C49 0.065(10) 0.032(7) 0.072(10) 0.001(6) -0.026(8) -0.005(6)
C51 0.051(8) 0.040(7) 0.040(7) 0.005(5) 0.025(6) 0.006(6)
C52 0.037(8) 0.114(13) 0.060(9) 0.058(9) 0.005(7) 0.000(8)
C53 0.040(8) 0.096(12) 0.068(10) 0.011(8) 0.034(7) 0.021(8)
C54 0.046(8) 0.067(9) 0.058(9) 0.025(7) 0.005(7) -0.016(7)
C55 0.034(7) 0.046(7) 0.059(8) 0.032(6) 0.013(6) 0.009(5)
C56 0.015(5) 0.051(7) 0.035(6) 0.009(5) -0.002(5) -0.007(5)
C57 0.025(6) 0.056(7) 0.034(6) 0.031(6) 0.008(5) 0.013(5)
C58 0.040(8) 0.048(8) 0.073(10) -0.005(7) -0.016(7) 0.006(6)
C59 0.037(7) 0.029(6) 0.054(8) -0.003(5) 0.011(6) -0.013(5)
C60 0.039(7) 0.034(7) 0.064(9) 0.005(6) 0.031(6) -0.003(5)
C62 0.065(9) 0.041(7) 0.054(8) 0.023(6) 0.005(7) 0.042(7)
C63 0.074(10) 0.044(8) 0.068(10) 0.001(7) -0.026(8) 0.032(7)
C64 0.044(8) 0.057(8) 0.059(9) 0.021(7) 0.033(7) 0.000(6)
C65 0.027(6) 0.066(8) 0.041(7) 0.029(6) 0.002(5) 0.019(6)
C66 0.049(8) 0.048(7) 0.044(7) 0.017(6) 0.006(6) 0.016(6)
C67 0.075(12) 0.130(15) 0.088(12) 0.082(11) -0.051(10) -0.055(11)
C68 0.025(6) 0.057(7) 0.030(6) 0.019(5) 0.008(5) 0.003(5)
C69 0.040(8) 0.174(17) 0.067(10) 0.064(11) 0.031(7) 0.078(10)
C70 0.038(7) 0.037(6) 0.029(6) 0.012(5) 0.014(5) 0.013(5)
C71 0.043(7) 0.019(6) 0.081(9) 0.017(6) 0.024(7) 0.012(5)
C72 0.037(7) 0.052(7) 0.045(7) 0.030(6) 0.007(6) 0.019(6)
C73 0.052(8) 0.021(6) 0.040(7) 0.007(5) 0.007(6) -0.003(5)
C74 0.016(5) 0.039(6) 0.058(8) 0.035(6) -0.006(5) 0.002(5)
C75 0.022(6) 0.020(6) 0.093(10) 0.005(6) 0.010(6) 0.005(5)
C76 0.019(6) 0.043(7) 0.043(7) 0.023(5) 0.009(5) -0.004(5)
C77 0.032(6) 0.023(6) 0.050(7) 0.019(5) 0.000(5) 0.003(5)
C78 0.022(6) 0.042(7) 0.066(8) 0.041(6) 0.010(5) -0.002(5)
C79 0.111(12) 0.024(6) 0.028(7) 0.000(5) -0.018(7) 0.009(7)
C80 0.030(6) 0.034(6) 0.059(8) 0.029(6) -0.003(6) -0.002(5)
C81 0.044(8) 0.061(8) 0.070(9) 0.047(7) 0.023(7) 0.027(6)
C82 0.034(7) 0.061(8) 0.028(6) 0.012(6) 0.000(5) 0.004(6)
C83 0.052(8) 0.023(6) 0.025(6) 0.001(4) 0.010(5) 0.009(5)
C84 0.178(19) 0.011(6) 0.045(8) 0.010(6) 0.056(10) -0.011(8)
C85 0.047(9) 0.080(11) 0.045(8) 0.024(7) 0.011(7) 0.012(7)
C86 0.091(12) 0.073(11) 0.057(9) 0.033(8) 0.023(9) 0.065(10)
C87 0.034(7) 0.075(10) 0.077(10) 0.055(8) 0.020(7) 0.024(7)
C88 0.095(10) 0.059(7) 0.091(10) 0.020(7) 0.072(9) 0.012(7)
C89 0.075(13) 0.144(18) 0.059(11) 0.033(12) 0.019(10) -0.043(13)
C90 0.126(17) 0.074(12) 0.168(19) 0.107(14) 0.105(16) 0.050(12)
C91 0.095(10) 0.059(7) 0.091(10) 0.020(7) 0.072(9) 0.012(7)
C92 0.130(7) 0.107(6) 0.075(5) 0.026(4) 0.025(4) -0.029(5)
C93 0.130(7) 0.107(6) 0.075(5) 0.026(4) 0.025(4) -0.029(5)
C94 0.130(7) 0.107(6) 0.075(5) 0.026(4) 0.025(4) -0.029(5)
C95 0.130(7) 0.107(6) 0.075(5) 0.026(4) 0.025(4) -0.029(5)
C96 0.130(7) 0.107(6) 0.075(5) 0.026(4) 0.025(4) -0.029(5)
C97 0.130(7) 0.107(6) 0.075(5) 0.026(4) 0.025(4) -0.029(5)
C110 0.063(10) 0.056(9) 0.093(12) 0.027(8) 0.008(8) 0.033(8)
C111 0.051(3) 0.034(3) 0.056(3) 0.019(2) 0.027(3) 0.002(2)
C131 0.051(3) 0.034(3) 0.056(3) 0.019(2) 0.027(3) 0.002(2)
C132 0.051(3) 0.034(3) 0.056(3) 0.019(2) 0.027(3) 0.002(2)

loop_
_atom_type_symbol
_atom_type_description
_atom_type_scat_dispersion_real
_atom_type_scat_dispersion_imag
_atom_type_scat_source
C C 0.0033 0.0016 'International Tables Vol C Tables 4.2.6.8 and 6.1.1.4'
H H 0.0000 0.0000 'International Tables Vol C Tables 4.2.6.8 and 6.1.1.4'
B B 0.0013 0.0007 'International Tables Vol C Tables 4.2.6.8 and 6.1.1.4'
K K 0.2009 0.2494 'International Tables Vol C Tables 4.2.6.8 and 6.1.1.4'
Si Si 0.0817 0.0704 'International Tables Vol C Tables 4.2.6.8 and 6.1.1.4'
Ti Ti 0.2776 0.4457 'International Tables Vol C Tables 4.2.6.8 and 6.1.1.4'

loop_
_geom_angle_atom_site_label_1
_geom_angle_atom_site_label_2
_geom_angle_atom_site_label_3
_geom_angle
_geom_angle_site_symmetry_1
_geom_angle_site_symmetry_3
C34 Ti1 C35 35.8(4) . .
C34 Ti1 C44 124.7(4) . .
C35 Ti1 C44 140.0(4) . .
C34 Ti1 C39 113.4(3) . .
C35 Ti1 C39 132.3(4) . .
C44 Ti1 C39 84.5(4) . .
C34 Ti1 C43 135.9(3) . .
C35 Ti1 C43 122.8(4) . .
C44 Ti1 C43 35.5(3) . .
C39 Ti1 C43 103.8(3) . .
C34 Ti1 C36 83.8(3) . .
C35 Ti1 C36 97.0(4) . .
C44 Ti1 C36 117.8(3) . .
C39 Ti1 C36 35.3(3) . .
C43 Ti1 C36 138.2(3) . .
C34 Ti1 C40 141.0(3) . .
C35 Ti1 C40 135.8(4) . .
C44 Ti1 C40 82.5(4) . .
C39 Ti1 C40 34.7(3) . .
C43 Ti1 C40 82.9(3) . .
C36 Ti1 C40 57.6(3) . .
C34 Ti1 C45 90.7(4) . .
C35 Ti1 C45 110.2(5) . .
C44 Ti1 C45 34.3(4) . .
C39 Ti1 C45 102.9(4) . .
C43 Ti1 C45 57.5(4) . .
C36 Ti1 C45 123.9(4) . .
C40 Ti1 C45 114.0(4) . .
C34 Ti1 C37 88.1(4) . .
C35 Ti1 C37 80.9(4) . .
C44 Ti1 C37 139.1(3) . .
C39 Ti1 C37 58.0(3) . .
C43 Ti1 C37 133.0(4) . .
C36 Ti1 C37 34.3(3) . .
C40 Ti1 C37 57.5(3) . .
C45 Ti1 C37 158.1(4) . .
C34 Ti1 C41 103.1(4) . .
C35 Ti1 C41 89.4(4) . .
C44 Ti1 C41 57.4(4) . .
C39 Ti1 C41 138.2(4) . .
C43 Ti1 C41 34.9(3) . .
C36 Ti1 C41 173.0(4) . .
C40 Ti1 C41 115.6(4) . .
C45 Ti1 C41 55.7(4) . .
C37 Ti1 C41 145.5(4) . .
C34 Ti1 C38 120.8(3) . .
C35 Ti1 C38 102.0(4) . .
C44 Ti1 C38 113.0(4) . .
C39 Ti1 C38 57.7(4) . .
C43 Ti1 C38 98.6(3) . .
C36 Ti1 C38 57.1(3) . .
C40 Ti1 C38 34.5(3) . .
C45 Ti1 C38 146.9(4) . .
C37 Ti1 C38 34.4(3) . .
C41 Ti1 C38 118.8(4) . .
C34 Ti1 C42 79.9(4) . .
C35 Ti1 C42 83.5(4) . .
C44 Ti1 C42 56.5(4) . .
C39 Ti1 C42 136.3(4) . .
C43 Ti1 C42 56.5(4) . .
C36 Ti1 C42 151.1(4) . .
C40 Ti1 C42 136.9(4) . .
C45 Ti1 C42 33.6(4) . .
C37 Ti1 C42 164.4(4) . .
C41 Ti1 C42 32.5(4) . .
C38 Ti1 C42 151.2(4) . .
C23 Ti2 C22 36.0(3) . .
C23 Ti2 C25 135.5(5) . .
C22 Ti2 C25 121.8(5) . .
C23 Ti2 C31 141.0(5) . .
C22 Ti2 C31 132.0(5) . .
C25 Ti2 C31 83.5(5) . .
C23 Ti2 C32 117.0(6) . .
C22 Ti2 C32 133.9(5) . .
C25 Ti2 C32 102.0(6) . .
C31 Ti2 C32 34.1(6) . .
C23 Ti2 C28 127.1(5) . .
C22 Ti2 C28 141.0(4) . .
C25 Ti2 C28 34.4(4) . .
C31 Ti2 C28 83.6(5) . .
C32 Ti2 C28 83.7(5) . .
C23 Ti2 C24 101.9(4) . .
C22 Ti2 C24 88.8(4) . .
C25 Ti2 C24 35.1(4) . .
C31 Ti2 C24 116.1(5) . .
C32 Ti2 C24 136.8(6) . .
C28 Ti2 C24 56.8(4) . .
C23 Ti2 C29 118.0(5) . .
C22 Ti2 C29 98.8(5) . .
C25 Ti2 C29 100.8(5) . .
C31 Ti2 C29 33.3(5) . .
C32 Ti2 C29 56.2(5) . .
C28 Ti2 C29 113.9(5) . .
C24 Ti2 C29 121.1(4) . .
C23 Ti2 C33 87.5(5) . .
C22 Ti2 C33 100.9(5) . .
C25 Ti2 C33 134.9(5) . .
C31 Ti2 C33 55.2(5) . .
C32 Ti2 C33 33.3(5) . .
C28 Ti2 C33 114.7(5) . .
C24 Ti2 C33 170.0(5) . .
C29 Ti2 C33 55.4(4) . .
C23 Ti2 C30 88.2(5) . .
C22 Ti2 C30 81.7(4) . .
C25 Ti2 C30 133.4(5) . .
C31 Ti2 C30 55.0(4) . .
C32 Ti2 C30 56.1(4) . .
C28 Ti2 C30 137.1(4) . .
C24 Ti2 C30 148.0(4) . .
C29 Ti2 C30 32.7(4) . .
C33 Ti2 C30 34.0(4) . .
C23 Ti2 C27 94.8(5) . .
C22 Ti2 C27 114.5(5) . .
C25 Ti2 C27 55.2(5) . .
C31 Ti2 C27 113.4(5) . .
C32 Ti2 C27 101.4(5) . .
C28 Ti2 C27 32.3(4) . .
C24 Ti2 C27 55.0(4) . .
C29 Ti2 C27 145.7(6) . .
C33 Ti2 C27 121.5(5) . .
C30 Ti2 C27 155.3(4) . .
C23 Ti2 C26 81.0(4) . .
C22 Ti2 C26 86.7(4) . .
C25 Ti2 C26 55.8(4) . .
C31 Ti2 C26 136.6(5) . .
C32 Ti2 C26 133.7(4) . .
C28 Ti2 C26 54.7(4) . .
C24 Ti2 C26 33.2(4) . .
C29 Ti2 C26 154.0(4) . .
C33 Ti2 C26 148.6(4) . .
C30 Ti2 C26 168.2(4) . .
C27 Ti2 C26 32.3(4) . .
C131 Ti3 C132 35.7(3) . .
C131 Ti3 C91 143.0(5) . .
C132 Ti3 C91 132.5(7) . .
C131 Ti3 C89 119.5(7) . .
C132 Ti3 C89 135.2(6) . .
C91 Ti3 C89 33.8(6) . .
C131 Ti3 C83 135.6(4) . .
C132 Ti3 C83 121.2(4) . .
C91 Ti3 C83 81.4(5) . .
C89 Ti3 C83 100.5(6) . .
C131 Ti3 C88 87.6(5) . .
C132 Ti3 C88 99.7(5) . .
C91 Ti3 C88 57.0(6) . .
C89 Ti3 C88 35.9(6) . .
C83 Ti3 C88 135.7(5) . .
C131 Ti3 C85 125.8(5) . .
C132 Ti3 C85 138.6(5) . .
C91 Ti3 C85 84.7(6) . .
C89 Ti3 C85 85.3(6) . .
C83 Ti3 C85 34.5(4) . .
C88 Ti3 C85 118.7(6) . .
C131 Ti3 C90 119.8(6) . .
C132 Ti3 C90 100.4(7) . .
C91 Ti3 C90 32.2(6) . .
C89 Ti3 C90 54.7(7) . .
C83 Ti3 C90 98.1(5) . .
C88 Ti3 C90 55.0(6) . .
C85 Ti3 C90 113.8(7) . .
C131 Ti3 C82 103.1(4) . .
C132 Ti3 C82 88.3(4) . .
C91 Ti3 C82 112.1(5) . .
C89 Ti3 C82 134.9(6) . .
C83 Ti3 C82 34.4(4) . .
C88 Ti3 C82 169.2(5) . .
C85 Ti3 C82 56.3(4) . .
C90 Ti3 C82 116.6(5) . .
C131 Ti3 C87 88.0(5) . .
C132 Ti3 C87 80.7(5) . .
C91 Ti3 C87 56.9(6) . .
C89 Ti3 C87 57.9(5) . .
C83 Ti3 C87 132.3(4) . .
C88 Ti3 C87 33.6(5) . .
C85 Ti3 C87 140.4(5) . .
C90 Ti3 C87 34.2(5) . .
C82 Ti3 C87 143.2(4) . .
C131 Ti3 C86 93.1(5) . .
C132 Ti3 C86 111.5(6) . .
C91 Ti3 C86 115.5(7) . .
C89 Ti3 C86 104.7(7) . .
C83 Ti3 C86 56.3(4) . .
C88 Ti3 C86 126.1(7) . .
C85 Ti3 C86 32.7(5) . .
C90 Ti3 C86 146.3(7) . .
C82 Ti3 C86 56.0(4) . .
C87 Ti3 C86 159.7(5) . .
C131 Ti3 C84 79.8(4) . .
C132 Ti3 C84 82.7(5) . .
C91 Ti3 C84 137.0(5) . .
C89 Ti3 C84 138.6(6) . .
C83 Ti3 C84 56.6(4) . .
C88 Ti3 C84 154.6(7) . .
C85 Ti3 C84 55.9(5) . .
C90 Ti3 C84 149.9(6) . .
C82 Ti3 C84 33.3(5) . .
C87 Ti3 C84 163.3(6) . .
C86 Ti3 C84 34.3(5) . .
B1 K1 C39 114.6(3) . .
B1 K1 B1 94.9(3) . 2_666
C39 K1 B1 144.1(3) . 2_666
B1 K1 C36 90.7(3) . .
C39 K1 C36 26.7(3) . .
B1 K1 C36 169.6(3) 2_666 .
B1 K1 C40 131.6(3) . .
C39 K1 C40 25.5(3) . .
B1 K1 C40 133.4(3) 2_666 .
C36 K1 C40 42.0(2) . .
B1 K1 C17 92.5(3) . 2_666
C39 K1 C17 111.7(3) . 2_666
B1 K1 C17 85.7(3) 2_666 2_666
C36 K1 C17 102.9(3) . 2_666
C40 K1 C17 90.1(3) . 2_666
B1 K1 C37 93.1(3) . .
C39 K1 C37 41.3(3) . .
B1 K1 C37 162.6(3) 2_666 .
C36 K1 C37 24.4(2) . .
C40 K1 C37 40.4(3) . .
C17 K1 C37 78.5(2) 2_666 .
B1 K1 C29 72.9(3) . .
C39 K1 C29 68.8(3) . .
B1 K1 C29 103.6(4) 2_666 .
C36 K1 C29 69.7(3) . .
C40 K1 C29 93.5(3) . .
C17 K1 C29 163.1(3) 2_666 .
C37 K1 C29 93.6(3) . .
B1 K1 C38 115.6(3) . .
C39 K1 C38 40.4(3) . .
B1 K1 C38 141.7(3) 2_666 .
C36 K1 C38 40.0(2) . .
C40 K1 C38 24.1(3) . .
C17 K1 C38 71.3(2) 2_666 .
C37 K1 C38 23.9(2) . .
C29 K1 C38 107.0(3) . .
B1 K1 K1 48.8(3) . 2_666
C39 K1 K1 155.8(2) . 2_666
B1 K1 K1 46.2(2) 2_666 2_666
C36 K1 K1 138.69(19) . 2_666
C40 K1 K1 178.6(2) . 2_666
C17 K1 K1 88.54(17) 2_666 2_666
C37 K1 K1 139.39(19) . 2_666
C29 K1 K1 87.9(2) . 2_666
C38 K1 K1 154.94(19) . 2_666
C44 K2 B2 99.1(3) . .
C44 K2 C43 26.4(2) . .
B2 K2 C43 125.0(3) . .
C44 K2 B4 137.9(3) . .
B2 K2 B4 99.8(4) . .
C43 K2 B4 125.9(3) . .
C44 K2 C45 25.3(3) . .
B2 K2 C45 94.5(3) . .
C43 K2 C45 41.7(3) . .
B4 K2 C45 115.8(4) . .
C44 K2 B3 122.9(3) . .
B2 K2 B3 88.3(3) . .
C43 K2 B3 113.1(3) . .
B4 K2 B3 94.9(3) . .
C45 K2 B3 148.1(3) . .
C44 K2 C41 40.9(3) . .
B2 K2 C41 134.0(3) . .
C43 K2 C41 24.8(2) . .
B4 K2 C41 102.2(3) . .
C45 K2 C41 39.5(3) . .
B3 K2 C41 128.9(3) . .
C44 K2 C42 40.7(3) . .
B2 K2 C42 114.3(4) . .
C43 K2 C42 40.5(3) . .
B4 K2 C42 97.2(3) . .
C45 K2 C42 24.3(3) . .
B3 K2 C42 151.8(3) . .
C41 K2 C42 23.2(3) . .
C44 K2 K3 134.2(2) . .
B2 K2 K3 49.4(3) . .
C43 K2 K3 154.3(2) . .
B4 K2 K3 50.3(2) . .
C45 K2 K3 113.5(2) . .
B3 K2 K3 92.4(2) . .
C41 K2 K3 135.0(2) . .
C42 K2 K3 114.8(2) . .
C44 K2 K4 162.5(2) . .
B2 K2 K4 95.7(3) . .
C43 K2 K4 136.90(19) . .
B4 K2 K4 46.8(2) . .
C45 K2 K4 161.2(3) . .
B3 K2 K4 48.1(2) . .
C41 K2 K4 128.41(19) . .
C42 K2 K4 137.8(2) . .
K3 K2 K4 63.19(6) . .
C44 K2 K5 125.6(2) . .
B2 K2 K5 46.5(2) . .
C43 K2 K5 137.78(19) . .
B4 K2 K5 94.2(2) . .
C45 K2 K5 135.8(2) . .
B3 K2 K5 42.5(2) . .
C41 K2 K5 162.6(2) . .
C42 K2 K5 159.5(3) . .
K3 K2 K5 61.16(6) . .
K4 K2 K5 60.71(6) . .
C85 K3 B5 137.2(4) . .
C85 K3 C86 25.0(4) . .
B5 K3 C86 113.1(4) . .
C85 K3 C83 25.8(3) . .
B5 K3 C83 132.8(3) . .
C86 K3 C83 41.6(3) . .
C85 K3 B2 127.3(4) . .
B5 K3 B2 93.2(3) . .
C86 K3 B2 152.2(4) . .
C83 K3 B2 113.2(3) . .
C85 K3 C82 41.8(3) . .
B5 K3 C82 107.5(3) . .
C86 K3 C82 41.6(3) . .
C83 K3 C82 25.3(3) . .
B2 K3 C82 123.3(3) . .
C85 K3 C84 41.6(4) . .
B5 K3 C84 97.1(4) . .
C86 K3 C84 25.8(4) . .
C83 K3 C84 41.2(3) . .
B2 K3 C84 147.9(4) . .
C82 K3 C84 24.8(3) . .
C85 K3 B4 97.7(3) . .
B5 K3 B4 90.8(3) . .
C86 K3 B4 93.5(4) . .
C83 K3 B4 122.7(3) . .
B2 K3 B4 95.2(3) . .
C82 K3 B4 135.0(3) . .
C84 K3 B4 114.9(5) . .
C85 K3 K2 123.7(3) . .
B5 K3 K2 92.9(3) . .
C86 K3 K2 135.3(3) . .
C83 K3 K2 133.8(2) . .
B2 K3 K2 46.6(3) . .
C82 K3 K2 158.5(2) . .
C84 K3 K2 161.0(4) . .
B4 K3 K2 48.6(2) . .
C85 K3 K4 131.8(3) . .
B5 K3 K4 45.9(2) . .
C86 K3 K4 113.1(3) . .
C83 K3 K4 154.7(2) . .
B2 K3 K4 91.5(2) . .
C82 K3 K4 140.1(2) . .
C84 K3 K4 117.3(2) . .
B4 K3 K4 45.3(2) . .
K2 K3 K4 60.31(6) . .
C85 K3 K5 166.1(3) . .
B5 K3 K5 44.6(3) . .
C86 K3 K5 155.7(4) . .
C83 K3 K5 140.3(2) . .
B2 K3 K5 48.6(2) . .
C82 K3 K5 126.1(2) . .
C84 K3 K5 132.3(4) . .
B4 K3 K5 96.0(2) . .
K2 K3 K5 64.98(6) . .
K4 K3 K5 61.11(6) . .
B4 K4 B5 90.7(3) . .
B4 K4 B3 94.8(3) . .
B5 K4 B3 87.8(4) . .
B4 K4 K2 46.7(2) . .
B5 K4 K2 88.6(2) . .
B3 K4 K2 48.2(2) . .
B4 K4 K3 46.7(2) . .
B5 K4 K3 44.4(2) . .
B3 K4 K3 87.3(2) . .
K2 K4 K3 56.50(6) . .
B4 K4 K5 96.2(2) . .
B5 K4 K5 44.1(2) . .
B3 K4 K5 43.8(3) . .
K2 K4 K5 63.27(6) . .
K3 K4 K5 60.09(6) . .
B3 K5 B5 89.8(3) . .
B3 K5 B2 84.0(3) . .
B5 K5 B2 88.3(3) . .
B3 K5 C51 101.1(3) . .
B5 K5 C51 153.0(3) . .
B2 K5 C51 68.7(3) . .
B3 K5 K3 87.3(2) . .
B5 K5 K3 43.6(3) . .
B2 K5 K3 44.7(2) . .
C51 K5 K3 111.7(2) . .
B3 K5 K4 45.4(2) . .
B5 K5 K4 44.5(2) . .
B2 K5 K4 87.0(2) . .
C51 K5 K4 141.8(2) . .
K3 K5 K4 58.80(6) . .
B3 K5 K2 44.0(2) . .
B5 K5 K2 83.2(2) . .
B2 K5 K2 40.6(2) . .
C51 K5 K2 87.7(2) . .
K3 K5 K2 53.86(6) . .
K4 K5 K2 56.02(5) . .
Si1 B1 K1 164.7(6) . .
Si1 B1 K1 110.0(5) . 2_666
K1 B1 K1 85.1(3) . 2_666
Si10 B2 K2 151.6(6) . .
Si10 B2 K3 120.2(6) . .
K2 B2 K3 83.9(3) . .
Si10 B2 K5 102.7(5) . .
K2 B2 K5 92.9(3) . .
K3 B2 K5 86.7(3) . .
Si16 B3 K5 123.4(5) . .
Si16 B3 K4 131.8(6) . .
K5 B3 K4 90.7(3) . .
Si16 B3 K2 121.9(6) . .
K5 B3 K2 93.5(3) . .
K4 B3 K2 83.7(3) . .
Si22 B4 K2 131.8(6) . .
Si22 B4 K4 110.2(5) . .
K2 B4 K4 86.5(3) . .
Si22 B4 K3 141.5(6) . .
K2 B4 K3 81.1(3) . .
K4 B4 K3 88.0(3) . .
Si18 B5 K3 145.7(7) . .
Si18 B5 K5 114.9(5) . .
K3 B5 K5 91.7(4) . .
Si18 B5 K4 109.8(6) . .
K3 B5 K4 89.7(3) . .
K5 B5 K4 91.4(4) . .
B1 Si1 Si3 105.7(4) . .
B1 Si1 Si2 109.2(4) . .
Si3 Si1 Si2 108.09(15) . .
B1 Si1 Si4 117.6(4) . .
Si3 Si1 Si4 108.00(16) . .
Si2 Si1 Si4 107.96(15) . .
C3 Si2 C1 106.4(6) . .
C3 Si2 C2 107.1(6) . .
C1 Si2 C2 107.7(6) . .
C3 Si2 Si1 109.2(4) . .
C1 Si2 Si1 115.5(5) . .
C2 Si2 Si1 110.5(4) . .
C4 Si3 C5 106.6(8) . .
C4 Si3 C6 108.6(7) . .
C5 Si3 C6 107.3(8) . .
C4 Si3 Si1 108.1(5) . .
C5 Si3 Si1 110.9(5) . .
C6 Si3 Si1 115.0(4) . .
C7 Si4 C8 106.8(6) . .
C7 Si4 C9 107.2(5) . .
C8 Si4 C9 106.1(6) . .
C7 Si4 Si1 110.8(4) . .
C8 Si4 Si1 114.0(4) . .
C9 Si4 Si1 111.5(4) . .
C10 Si5 C34 110.9(5) . .
C10 Si5 C11 107.1(7) . .
C34 Si5 C11 110.4(6) . .
C10 Si5 C12 106.9(7) . .
C34 Si5 C12 107.8(5) . .
C11 Si5 C12 113.6(9) . .
C13 Si6 C35 108.3(6) . .
C13 Si6 C14 108.3(6) . .
C35 Si6 C14 111.7(6) . .
C13 Si6 C15 111.4(6) . .
C35 Si6 C15 108.2(5) . .
C14 Si6 C15 109.0(6) . .
C22 Si7 C18 111.3(7) . .
C22 Si7 C17 110.3(5) . .
C18 Si7 C17 107.2(7) . .
C22 Si7 C16 108.7(5) . .
C18 Si7 C16 110.8(7) . .
C17 Si7 C16 108.4(5) . .
C19 Si8 C23 113.5(6) . .
C19 Si8 C21 113.2(8) . .
C23 Si8 C21 109.8(7) . .
C19 Si8 C20 106.9(9) . .
C23 Si8 C20 107.0(7) . .
C21 Si8 C20 106.0(11) . .
C47 Si9 C46 105.6(7) . .
C47 Si9 C48 106.2(8) . .
C46 Si9 C48 108.2(9) . .
C47 Si9 Si10 111.7(5) . .
C46 Si9 Si10 109.4(5) . .
C48 Si9 Si10 115.3(5) . .
B2 Si10 Si11 107.5(4) . .
B2 Si10 Si9 110.4(4) . .
Si11 Si10 Si9 108.86(18) . .
B2 Si10 Si12 116.7(4) . .
Si11 Si10 Si12 107.57(16) . .
Si9 Si10 Si12 105.70(18) . .
C49 Si11 C51 106.7(6) . .
C49 Si11 C110 108.1(6) . .
C51 Si11 C110 107.7(7) . .
C49 Si11 Si10 109.8(5) . .
C51 Si11 Si10 109.5(4) . .
C110 Si11 Si10 114.8(5) . .
C52 Si12 C53 107.7(7) . .
C52 Si12 C54 105.5(6) . .
C53 Si12 C54 106.9(7) . .
C52 Si12 Si10 114.3(5) . .
C53 Si12 Si10 109.6(5) . .
C54 Si12 Si10 112.4(4) . .
C57 Si13 C55 105.4(5) . .
C57 Si13 C56 108.3(5) . .
C55 Si13 C56 106.3(5) . .
C57 Si13 Si16 117.9(3) . .
C55 Si13 Si16 110.2(4) . .
C56 Si13 Si16 108.2(4) . .
C59 Si14 C60 109.8(6) . .
C59 Si14 C58 107.1(6) . .
C60 Si14 C58 107.3(6) . .
C59 Si14 Si16 111.7(4) . .
C60 Si14 Si16 111.4(4) . .
C58 Si14 Si16 109.4(5) . .
C111 Si15 C62 104.4(6) . .
C111 Si15 C63 108.2(7) . .
C62 Si15 C63 107.8(6) . .
C111 Si15 Si16 110.2(4) . .
C62 Si15 Si16 113.3(4) . .
C63 Si15 Si16 112.5(4) . .
B3 Si16 Si13 106.1(4) . .
B3 Si16 Si14 110.9(4) . .
Si13 Si16 Si14 111.43(15) . .
B3 Si16 Si15 115.1(4) . .
Si13 Si16 Si15 107.74(15) . .
Si14 Si16 Si15 105.59(14) . .
C66 Si17 C65 103.9(6) . .
C66 Si17 C64 108.6(6) . .
C65 Si17 C64 107.9(6) . .
C66 Si17 Si18 109.3(4) . .
C65 Si17 Si18 112.4(4) . .
C64 Si17 Si18 114.2(4) . .
B5 Si18 Si19 109.0(4) . .
B5 Si18 Si20 108.1(4) . .
Si19 Si18 Si20 110.55(15) . .
B5 Si18 Si17 112.8(4) . .
Si19 Si18 Si17 108.81(14) . .
Si20 Si18 Si17 107.49(15) . .
C69 Si19 C68 107.5(6) . .
C69 Si19 C67 109.3(9) . .
C68 Si19 C67 106.8(7) . .
C69 Si19 Si18 108.6(5) . .
C68 Si19 Si18 110.1(4) . .
C67 Si19 Si18 114.4(5) . .
C71 Si20 C70 109.7(5) . .
C71 Si20 C72 109.2(6) . .
C70 Si20 C72 105.7(5) . .
C71 Si20 Si18 114.1(4) . .
C70 Si20 Si18 110.8(4) . .
C72 Si20 Si18 106.9(4) . .
C74 Si21 C75 107.6(5) . .
C74 Si21 C73 107.4(5) . .
C75 Si21 C73 107.8(6) . .
C74 Si21 Si22 109.9(4) . .
C75 Si21 Si22 113.5(4) . .
C73 Si21 Si22 110.4(4) . .
B4 Si22 Si23 113.1(4) . .
B4 Si22 Si24 111.5(4) . .
Si23 Si22 Si24 108.06(14) . .
B4 Si22 Si21 110.9(4) . .
Si23 Si22 Si21 107.51(14) . .
Si24 Si22 Si21 105.32(14) . .
C78 Si23 C77 107.2(5) . .
C78 Si23 C76 107.5(5) . .
C77 Si23 C76 107.0(5) . .
C78 Si23 Si22 113.2(3) . .
C77 Si23 Si22 110.8(4) . .
C76 Si23 Si22 110.9(3) . .
C79 Si24 C80 107.4(6) . .
C79 Si24 C81 106.6(7) . .
C80 Si24 C81 107.0(5) . .
C79 Si24 Si22 111.7(4) . .
C80 Si24 Si22 113.8(4) . .
C81 Si24 Si22 110.0(4) . .
C92 Si25 C94 112.6(9) . .
C92 Si25 C132 105.2(9) . .
C94 Si25 C132 106.2(8) . .
C92 Si25 C93 109.3(9) . .
C94 Si25 C93 110.1(9) . .
C132 Si25 C93 113.5(7) . .
C96 Si26 C97 137.9(10) . .
C96 Si26 C131 99.2(9) . .
C97 Si26 C131 113.2(9) . .
C96 Si26 C95 72.5(9) . .
C97 Si26 C95 118.9(9) . .
C131 Si26 C95 107.1(8) . .
Si7 C17 K1 170.9(5) . 2_666
C23 C22 Si7 145.1(10) . .
C23 C22 Ti2 71.7(7) . .
Si7 C22 Ti2 143.2(6) . .
C22 C23 Si8 147.8(10) . .
C22 C23 Ti2 72.3(7) . .
Si8 C23 Ti2 140.0(6) . .
C26 C24 C25 106.1(11) . .
C26 C24 Ti2 75.8(6) . .
C25 C24 Ti2 70.9(6) . .
C28 C25 C24 106.8(11) . .
C28 C25 Ti2 74.1(7) . .
C24 C25 Ti2 73.9(6) . .
C27 C26 C24 108.8(12) . .
C27 C26 Ti2 73.5(6) . .
C24 C26 Ti2 71.1(6) . .
C28 C27 C26 110.2(12) . .
C28 C27 Ti2 71.5(7) . .
C26 C27 Ti2 74.1(6) . .
C27 C28 C25 108.1(11) . .
C27 C28 Ti2 76.2(7) . .
C25 C28 Ti2 71.5(7) . .
C31 C29 C30 108.5(13) . .
C31 C29 Ti2 71.5(7) . .
C30 C29 Ti2 75.2(7) . .
C31 C29 K1 118.9(8) . .
C30 C29 K1 82.5(7) . .
Ti2 C29 K1 157.6(6) . .
C29 C30 C33 107.1(12) . .
C29 C30 Ti2 72.1(7) . .
C33 C30 Ti2 72.3(6) . .
C29 C31 C32 109.6(13) . .
C29 C31 Ti2 75.2(7) . .
C32 C31 Ti2 73.4(8) . .
C33 C32 C31 106.9(11) . .
C33 C32 Ti2 75.6(7) . .
C31 C32 Ti2 72.4(7) . .
C32 C33 C30 108.0(12) . .
C32 C33 Ti2 71.1(7) . .
C30 C33 Ti2 73.6(6) . .
C35 C34 Si5 145.2(9) . .
C35 C34 Ti1 72.2(7) . .
Si5 C34 Ti1 142.0(5) . .
C34 C35 Si6 145.0(9) . .
C34 C35 Ti1 71.9(7) . .
Si6 C35 Ti1 143.0(7) . .
C37 C36 C39 108.6(9) . .
C37 C36 Ti1 74.4(5) . .
C39 C36 Ti1 71.0(5) . .
C37 C36 K1 89.0(6) . .
C39 C36 K1 73.8(5) . .
Ti1 C36 K1 133.3(4) . .
C36 C37 C38 107.5(8) . .
C36 C37 Ti1 71.4(5) . .
C38 C37 Ti1 72.9(5) . .
C36 C37 K1 66.6(5) . .
C38 C37 K1 80.8(5) . .
Ti1 C37 K1 119.8(3) . .
C40 C38 C37 108.1(9) . .
C40 C38 Ti1 71.7(6) . .
C37 C38 Ti1 72.7(5) . .
C40 C38 K1 69.1(5) . .
C37 C38 K1 75.4(5) . .
Ti1 C38 K1 117.2(3) . .
C40 C39 C36 107.8(9) . .
C40 C39 Ti1 74.6(6) . .
C36 C39 Ti1 73.7(5) . .
C40 C39 K1 85.1(6) . .
C36 C39 K1 79.5(6) . .
Ti1 C39 K1 139.1(4) . .
C39 C40 C38 108.0(9) . .
C39 C40 Ti1 70.7(5) . .
C38 C40 Ti1 73.7(6) . .
C39 C40 K1 69.3(5) . .
C38 C40 K1 86.8(5) . .
Ti1 C40 K1 126.8(4) . .
C42 C41 C43 109.5(11) . .
C42 C41 Ti1 76.4(6) . .
C43 C41 Ti1 70.0(5) . .
C42 C41 K2 79.1(7) . .
C43 C41 K2 68.5(6) . .
Ti1 C41 K2 120.2(4) . .
C41 C42 C45 107.7(10) . .
C41 C42 Ti1 71.1(6) . .
C45 C42 Ti1 69.7(6) . .
C41 C42 K2 77.7(6) . .
C45 C42 K2 70.5(6) . .
Ti1 C42 K2 117.5(4) . .
C44 C43 C41 105.8(9) . .
C44 C43 Ti1 71.4(5) . .
C41 C43 Ti1 75.1(5) . .
C44 C43 K2 72.5(5) . .
C41 C43 K2 86.6(6) . .
Ti1 C43 K2 132.7(4) . .
C45 C44 C43 108.1(9) . .
C45 C44 Ti1 75.5(6) . .
C43 C44 Ti1 73.2(5) . .
C45 C44 K2 84.3(6) . .
C43 C44 K2 81.1(5) . .
Ti1 C44 K2 140.0(4) . .
C44 C45 C42 108.9(10) . .
C44 C45 Ti1 70.3(6) . .
C42 C45 Ti1 76.7(6) . .
C44 C45 K2 70.3(5) . .
C42 C45 K2 85.2(6) . .
Ti1 C45 K2 127.9(4) . .
Si11 C51 K5 116.8(5) . .
C84 C82 C83 108.4(12) . .
C84 C82 Ti3 74.4(8) . .
C83 C82 Ti3 70.1(6) . .
C84 C82 K3 78.7(7) . .
C83 C82 K3 75.3(6) . .
Ti3 C82 K3 125.7(4) . .
C85 C83 C82 107.3(11) . .
C85 C83 Ti3 74.5(7) . .
C82 C83 Ti3 75.5(6) . .
C85 C83 K3 73.8(7) . .
C82 C83 K3 79.4(6) . .
Ti3 C83 K3 131.0(4) . .
C82 C84 C86 106.9(11) . .
C82 C84 Ti3 72.3(7) . .
C86 C84 Ti3 72.5(8) . .
C82 C84 K3 76.6(7) . .
C86 C84 K3 73.4(7) . .
Ti3 C84 K3 123.7(5) . .
C86 C85 C83 109.3(13) . .
C86 C85 Ti3 75.4(8) . .
C83 C85 Ti3 71.0(7) . .
C86 C85 K3 80.1(8) . .
C83 C85 K3 80.4(7) . .
Ti3 C85 K3 132.9(6) . .
C85 C86 C84 108.1(12) . .
C85 C86 Ti3 71.9(8) . .
C84 C86 Ti3 73.2(8) . .
C85 C86 K3 74.8(8) . .
C84 C86 K3 80.8(8) . .
Ti3 C86 K3 128.0(5) . .
C88 C87 C90 103.6(16) . .
C88 C87 Ti3 71.0(8) . .
C90 C87 Ti3 72.5(8) . .
C87 C88 C89 108.7(17) . .
C87 C88 Ti3 75.4(9) . .
C89 C88 Ti3 71.1(8) . .
C91 C89 C88 106.0(18) . .
C91 C89 Ti3 72.9(10) . .
C88 C89 Ti3 73.0(9) . .
C91 C90 C87 111.9(18) . .
C91 C90 Ti3 70.8(10) . .
C87 C90 Ti3 73.3(7) . .
C90 C91 C89 109.5(17) . .
C90 C91 Ti3 77.0(10) . .
C89 C91 Ti3 73.3(10) . .
C132 C131 Si26 135.4(10) . .
C132 C131 Ti3 76.2(8) . .
Si26 C131 Ti3 147.9(7) . .
C131 C132 Si25 156.8(10) . .
C131 C132 Ti3 68.2(7) . .
Si25 C132 Ti3 134.9(6) . .

loop_
_geom_bond_atom_site_label_1
_geom_bond_atom_site_label_2
_geom_bond_distance
_geom_bond_site_symmetry_2
Ti1 C34 2.101(9) .
Ti1 C35 2.105(13) .
Ti1 C44 2.314(9) .
Ti1 C39 2.329(9) .
Ti1 C43 2.338(9) .
Ti1 C36 2.363(9) .
Ti1 C40 2.379(10) .
Ti1 C45 2.380(10) .
Ti1 C37 2.402(9) .
Ti1 C41 2.404(9) .
Ti1 C38 2.405(10) .
Ti1 C42 2.470(10) .
Ti2 C23 2.127(12) .
Ti2 C22 2.134(12) .
Ti2 C25 2.316(11) .
Ti2 C31 2.320(13) .
Ti2 C32 2.333(12) .
Ti2 C28 2.348(11) .
Ti2 C24 2.355(10) .
Ti2 C29 2.365(11) .
Ti2 C33 2.387(11) .
Ti2 C30 2.404(10) .
Ti2 C27 2.406(11) .
Ti2 C26 2.413(10) .
Ti3 C131 2.062(12) .
Ti3 C132 2.157(12) .
Ti3 C91 2.319(17) .
Ti3 C89 2.324(16) .
Ti3 C83 2.326(10) .
Ti3 C88 2.349(14) .
Ti3 C85 2.371(13) .
Ti3 C90 2.393(13) .
Ti3 C82 2.396(12) .
Ti3 C87 2.404(13) .
Ti3 C86 2.413(14) .
Ti3 C84 2.423(13) .
K1 B1 2.956(13) .
K1 C39 3.048(9) .
K1 B1 3.081(13) 2_666
K1 C36 3.120(10) .
K1 C40 3.246(9) .
K1 C17 3.334(10) 2_666
K1 C37 3.400(9) .
K1 C29 3.463(12) .
K1 C38 3.468(9) .
K1 K1 4.083(4) 2_666
K2 C44 3.044(9) .
K2 B2 3.066(14) .
K2 C43 3.153(10) .
K2 B4 3.184(13) .
K2 C45 3.217(10) .
K2 B3 3.275(13) .
K2 C41 3.383(11) .
K2 C42 3.400(11) .
K2 K3 4.193(4) .
K2 K4 4.369(3) .
K2 K5 4.705(4) .
K3 C85 3.078(13) .
K3 B5 3.139(14) .
K3 C86 3.142(13) .
K3 C83 3.160(11) .
K3 B2 3.204(14) .
K3 C82 3.211(11) .
K3 C84 3.236(12) .
K3 B4 3.268(13) .
K3 K4 4.488(3) .
K3 K5 4.548(4) .
K4 B4 3.191(13) .
K4 B5 3.222(13) .
K4 B3 3.273(14) .
K4 K5 4.595(4) .
K5 B3 3.182(14) .
K5 B5 3.197(14) .
K5 B2 3.419(13) .
K5 C51 3.521(12) .
B1 Si1 2.067(12) .
B1 K1 3.081(13) 2_666
B2 Si10 2.084(13) .
B3 Si16 2.048(12) .
B4 Si22 2.064(11) .
B5 Si18 2.043(13) .
Si1 Si3 2.332(4) .
Si1 Si2 2.337(4) .
Si1 Si4 2.337(4) .
Si2 C3 1.865(12) .
Si2 C1 1.880(13) .
Si2 C2 1.907(12) .
Si3 C4 1.849(14) .
Si3 C5 1.871(14) .
Si3 C6 1.879(11) .
Si4 C7 1.874(12) .
Si4 C8 1.881(10) .
Si4 C9 1.888(12) .
Si5 C10 1.834(12) .
Si5 C34 1.837(10) .
Si5 C11 1.839(14) .
Si5 C12 1.851(13) .
Si6 C13 1.847(12) .
Si6 C35 1.852(15) .
Si6 C14 1.854(13) .
Si6 C15 1.854(12) .
Si7 C22 1.836(11) .
Si7 C18 1.87(2) .
Si7 C17 1.867(10) .
Si7 C16 1.870(9) .
Si8 C19 1.808(13) .
Si8 C23 1.820(11) .
Si8 C21 1.823(15) .
Si8 C20 1.862(16) .
Si9 C47 1.851(13) .
Si9 C46 1.857(16) .
Si9 C48 1.866(13) .
Si9 Si10 2.326(4) .
Si10 Si11 2.325(5) .
Si10 Si12 2.329(5) .
Si11 C49 1.893(12) .
Si11 C51 1.892(13) .
Si11 C110 1.905(13) .
Si12 C52 1.858(13) .
Si12 C53 1.861(13) .
Si12 C54 1.896(12) .
Si13 C57 1.866(10) .
Si13 C55 1.868(11) .
Si13 C56 1.893(10) .
Si13 Si16 2.321(4) .
Si14 C59 1.870(11) .
Si14 C60 1.874(11) .
Si14 C58 1.883(13) .
Si14 Si16 2.329(4) .
Si15 C111 1.851(11) .
Si15 C62 1.853(11) .
Si15 C63 1.871(13) .
Si15 Si16 2.336(4) .
Si17 C66 1.860(12) .
Si17 C65 1.863(10) .
Si17 C64 1.880(12) .
Si17 Si18 2.340(4) .
Si18 Si19 2.327(4) .
Si18 Si20 2.335(4) .
Si19 C69 1.836(13) .
Si19 C68 1.858(11) .
Si19 C67 1.864(15) .
Si20 C71 1.842(11) .
Si20 C70 1.867(10) .
Si20 C72 1.892(11) .
Si21 C74 1.861(10) .
Si21 C75 1.877(11) .
Si21 C73 1.880(11) .
Si21 Si22 2.338(4) .
Si22 Si23 2.329(4) .
Si22 Si24 2.332(4) .
Si23 C78 1.869(11) .
Si23 C77 1.883(10) .
Si23 C76 1.882(11) .
Si24 C79 1.875(11) .
Si24 C80 1.877(11) .
Si24 C81 1.887(12) .
Si25 C92 1.782(18) .
Si25 C94 1.823(17) .
Si25 C132 1.909(13) .
Si25 C93 1.99(2) .
Si26 C96 1.58(2) .
Si26 C97 1.769(18) .
Si26 C131 1.857(12) .
Si26 C95 1.873(19) .
C17 K1 3.334(9) 2_666
C22 C23 1.318(9) .
C24 C26 1.361(15) .
C24 C25 1.411(16) .
C25 C28 1.378(18) .
C26 C27 1.342(17) .
C27 C28 1.324(18) .
C29 C31 1.345(19) .
C29 C30 1.344(17) .
C30 C33 1.403(18) .
C31 C32 1.37(2) .
C32 C33 1.35(2) .
C34 C35 1.294(15) .
C36 C37 1.405(13) .
C36 C39 1.423(14) .
C37 C38 1.422(14) .
C38 C40 1.420(15) .
C39 C40 1.403(14) .
C41 C42 1.364(16) .
C41 C43 1.424(14) .
C42 C45 1.403(18) .
C43 C44 1.418(13) .
C44 C45 1.384(15) .
C82 C84 1.382(19) .
C82 C83 1.397(16) .
C83 C85 1.394(17) .
C84 C86 1.43(2) .
C85 C86 1.35(2) .
C87 C88 1.37(2) .
C87 C90 1.41(2) .
C88 C89 1.44(2) .
C89 C91 1.35(3) .
C90 C91 1.31(3) .
C131 C132 1.295(9) .

loop_
_geom_torsion_atom_site_label_1
_geom_torsion_atom_site_label_2
_geom_torsion_atom_site_label_3
_geom_torsion_atom_site_label_4
_geom_torsion
_geom_torsion_site_symmetry_1
_geom_torsion_site_symmetry_4
C44 K2 K3 C85 -54.5(4) . .
B2 K2 K3 C85 -111.8(5) . .
C43 K2 K3 C85 -23.9(6) . .
B4 K2 K3 C85 68.1(5) . .
C45 K2 K3 C85 -36.7(4) . .
B3 K2 K3 C85 162.5(4) . .
C41 K2 K3 C85 4.2(4) . .
C42 K2 K3 C85 -10.1(4) . .
K4 K2 K3 C85 122.8(3) . .
K5 K2 K3 C85 -167.5(3) . .
C44 K2 K3 B5 148.9(4) . .
B2 K2 K3 B5 91.7(4) . .
C43 K2 K3 B5 179.5(5) . .
B4 K2 K3 B5 -88.5(4) . .
C45 K2 K3 B5 166.7(4) . .
B3 K2 K3 B5 5.9(4) . .
C41 K2 K3 B5 -152.4(4) . .
C42 K2 K3 B5 -166.7(4) . .
K4 K2 K3 B5 -33.8(2) . .
K5 K2 K3 B5 35.9(2) . .
C44 K2 K3 C86 -83.5(5) . .
B2 K2 K3 C86 -140.8(5) . .
C43 K2 K3 C86 -53.0(6) . .
B4 K2 K3 C86 39.0(5) . .
C45 K2 K3 C86 -65.8(5) . .
B3 K2 K3 C86 133.4(5) . .
C41 K2 K3 C86 -24.9(5) . .
C42 K2 K3 C86 -39.2(5) . .
K4 K2 K3 C86 93.8(4) . .
K5 K2 K3 C86 163.4(4) . .
C44 K2 K3 C83 -23.8(4) . .
B2 K2 K3 C83 -81.0(4) . .
C43 K2 K3 C83 6.8(5) . .
B4 K2 K3 C83 98.8(4) . .
C45 K2 K3 C83 -6.0(4) . .
B3 K2 K3 C83 -166.8(4) . .
C41 K2 K3 C83 34.9(4) . .
C42 K2 K3 C83 20.6(4) . .
K4 K2 K3 C83 153.5(3) . .
K5 K2 K3 C83 -136.8(3) . .
C44 K2 K3 B2 57.3(4) . .
C43 K2 K3 B2 87.8(5) . .
B4 K2 K3 B2 179.8(4) . .
C45 K2 K3 B2 75.0(4) . .
B3 K2 K3 B2 -85.8(4) . .
C41 K2 K3 B2 115.9(4) . .
C42 K2 K3 B2 101.6(4) . .
K4 K2 K3 B2 -125.4(3) . .
K5 K2 K3 B2 -55.8(3) . .
C44 K2 K3 C82 -13.1(7) . .
B2 K2 K3 C82 -70.4(7) . .
C43 K2 K3 C82 17.5(8) . .
B4 K2 K3 C82 109.5(7) . .
C45 K2 K3 C82 4.7(7) . .
B3 K2 K3 C82 -156.1(7) . .
C41 K2 K3 C82 45.6(7) . .
C42 K2 K3 C82 31.3(7) . .
K4 K2 K3 C82 164.2(7) . .
K5 K2 K3 C82 -126.1(7) . .
C44 K2 K3 C84 -89.4(7) . .
B2 K2 K3 C84 -146.6(7) . .
C43 K2 K3 C84 -58.8(8) . .
B4 K2 K3 C84 33.2(7) . .
C45 K2 K3 C84 -71.6(7) . .
B3 K2 K3 C84 127.6(7) . .
C41 K2 K3 C84 -30.7(7) . .
C42 K2 K3 C84 -45.0(7) . .
K4 K2 K3 C84 87.9(7) . .
K5 K2 K3 C84 157.6(7) . .
C44 K2 K3 B4 -122.6(4) . .
B2 K2 K3 B4 -179.8(4) . .
C43 K2 K3 B4 -92.0(5) . .
C45 K2 K3 B4 -104.8(4) . .
B3 K2 K3 B4 94.4(4) . .
C41 K2 K3 B4 -63.9(4) . .
C42 K2 K3 B4 -78.2(4) . .
K4 K2 K3 B4 54.7(3) . .
K5 K2 K3 B4 124.4(3) . .
C44 K2 K3 K4 -177.3(3) . .
B2 K2 K3 K4 125.4(3) . .
C43 K2 K3 K4 -146.7(4) . .
B4 K2 K3 K4 -54.7(3) . .
C45 K2 K3 K4 -159.5(3) . .
B3 K2 K3 K4 39.7(3) . .
C41 K2 K3 K4 -118.6(3) . .
C42 K2 K3 K4 -132.9(3) . .
K5 K2 K3 K4 69.66(6) . .
C44 K2 K3 K5 113.0(3) . .
B2 K2 K3 K5 55.8(3) . .
C43 K2 K3 K5 143.6(4) . .
B4 K2 K3 K5 -124.4(3) . .
C45 K2 K3 K5 130.8(3) . .
B3 K2 K3 K5 -30.0(3) . .
C41 K2 K3 K5 171.7(3) . .
C42 K2 K3 K5 157.4(3) . .
K4 K2 K3 K5 -69.66(6) . .
C44 K2 K4 B4 114.0(8) . .
B2 K2 K4 B4 -98.1(4) . .
C43 K2 K4 B4 100.0(4) . .
C45 K2 K4 B4 24.6(7) . .
B3 K2 K4 B4 179.3(5) . .
C41 K2 K4 B4 68.0(4) . .
C42 K2 K4 B4 38.6(5) . .
K3 K2 K4 B4 -59.6(3) . .
K5 K2 K4 B4 -129.9(3) . .
C44 K2 K4 B5 -153.7(7) . .
B2 K2 K4 B5 -5.7(4) . .
C43 K2 K4 B5 -167.6(4) . .
B4 K2 K4 B5 92.3(4) . .
C45 K2 K4 B5 117.0(7) . .
B3 K2 K4 B5 -88.3(4) . .
C41 K2 K4 B5 160.3(4) . .
C42 K2 K4 B5 131.0(4) . .
K3 K2 K4 B5 32.7(3) . .
K5 K2 K4 B5 -37.6(3) . .
C44 K2 K4 B3 -65.3(8) . .
B2 K2 K4 B3 82.6(4) . .
C43 K2 K4 B3 -79.3(4) . .
B4 K2 K4 B3 -179.3(5) . .
C45 K2 K4 B3 -154.7(7) . .
C41 K2 K4 B3 -111.4(4) . .
C42 K2 K4 B3 -140.7(5) . .
K3 K2 K4 B3 121.1(3) . .
K5 K2 K4 B3 50.7(3) . .
C44 K2 K4 K3 173.6(7) . .
B2 K2 K4 K3 -38.5(2) . .
C43 K2 K4 K3 159.6(3) . .
B4 K2 K4 K3 59.6(3) . .
C45 K2 K4 K3 84.2(7) . .
B3 K2 K4 K3 -121.1(3) . .
C41 K2 K4 K3 127.6(3) . .
C42 K2 K4 K3 98.2(3) . .
K5 K2 K4 K3 -70.35(7) . .
C44 K2 K4 K5 -116.1(7) . .
B2 K2 K4 K5 31.9(2) . .
C43 K2 K4 K5 -130.0(3) . .
B4 K2 K4 K5 129.9(3) . .
C45 K2 K4 K5 154.6(7) . .
B3 K2 K4 K5 -50.7(3) . .
C41 K2 K4 K5 -162.1(3) . .
C42 K2 K4 K5 168.6(3) . .
K3 K2 K4 K5 70.35(7) . .
C85 K3 K4 B4 -50.8(5) . .
B5 K3 K4 B4 -171.1(5) . .
C86 K3 K4 B4 -70.7(5) . .
C83 K3 K4 B4 -71.7(6) . .
B2 K3 K4 B4 95.9(4) . .
C82 K3 K4 B4 -111.5(5) . .
C84 K3 K4 B4 -99.0(5) . .
K2 K3 K4 B4 59.5(3) . .
K5 K3 K4 B4 135.6(3) . .
C85 K3 K4 B5 120.3(5) . .
C86 K3 K4 B5 100.4(5) . .
C83 K3 K4 B5 99.4(6) . .
B2 K3 K4 B5 -93.0(4) . .
C82 K3 K4 B5 59.6(5) . .
C84 K3 K4 B5 72.1(6) . .
B4 K3 K4 B5 171.1(5) . .
K2 K3 K4 B5 -129.4(4) . .
K5 K3 K4 B5 -53.3(4) . .
C85 K3 K4 B3 -150.1(5) . .
B5 K3 K4 B3 89.7(4) . .
C86 K3 K4 B3 -170.0(5) . .
C83 K3 K4 B3 -171.0(6) . .
B2 K3 K4 B3 -3.4(3) . .
C82 K3 K4 B3 149.2(4) . .
C84 K3 K4 B3 161.8(5) . .
B4 K3 K4 B3 -99.3(4) . .
K2 K3 K4 B3 -39.7(3) . .
K5 K3 K4 B3 36.3(3) . .
C85 K3 K4 K2 -110.4(4) . .
B5 K3 K4 K2 129.4(4) . .
C86 K3 K4 K2 -130.3(4) . .
C83 K3 K4 K2 -131.2(5) . .
B2 K3 K4 K2 36.3(2) . .
C82 K3 K4 K2 -171.1(4) . .
C84 K3 K4 K2 -158.5(4) . .
B4 K3 K4 K2 -59.5(3) . .
K5 K3 K4 K2 76.03(7) . .
C85 K3 K4 K5 173.6(4) . .
B5 K3 K4 K5 53.3(4) . .
C86 K3 K4 K5 153.7(4) . .
C83 K3 K4 K5 152.7(5) . .
B2 K3 K4 K5 -39.7(2) . .
C82 K3 K4 K5 112.9(4) . .
C84 K3 K4 K5 125.5(4) . .
B4 K3 K4 K5 -135.6(3) . .
K2 K3 K4 K5 -76.03(7) . .
C85 K3 K5 B3 162.7(13) . .
B5 K3 K5 B3 -92.6(4) . .
C86 K3 K5 B3 -119.9(7) . .
C83 K3 K5 B3 160.3(4) . .
B2 K3 K5 B3 84.2(4) . .
C82 K3 K5 B3 -170.5(4) . .
C84 K3 K5 B3 -139.4(5) . .
B4 K3 K5 B3 -7.5(4) . .
K2 K3 K5 B3 31.0(3) . .
K4 K3 K5 B3 -37.5(3) . .
C85 K3 K5 B5 -104.8(13) . .
C86 K3 K5 B5 -27.3(7) . .
C83 K3 K5 B5 -107.1(5) . .
B2 K3 K5 B5 176.8(5) . .
C82 K3 K5 B5 -77.9(5) . .
C84 K3 K5 B5 -46.8(5) . .
B4 K3 K5 B5 85.0(4) . .
K2 K3 K5 B5 123.5(3) . .
K4 K3 K5 B5 55.0(3) . .
C85 K3 K5 B2 78.5(13) . .
B5 K3 K5 B2 -176.8(5) . .
C86 K3 K5 B2 156.0(7) . .
C83 K3 K5 B2 76.2(5) . .
C82 K3 K5 B2 105.3(5) . .
C84 K3 K5 B2 136.4(5) . .
B4 K3 K5 B2 -91.7(4) . .
K2 K3 K5 B2 -53.2(3) . .
K4 K3 K5 B2 -121.7(3) . .
C85 K3 K5 C51 61.8(13) . .
B5 K3 K5 C51 166.6(4) . .
C86 K3 K5 C51 139.3(7) . .
C83 K3 K5 C51 59.5(4) . .
B2 K3 K5 C51 -16.7(4) . .
C82 K3 K5 C51 88.7(4) . .
C84 K3 K5 C51 119.8(5) . .
B4 K3 K5 C51 -108.4(3) . .
K2 K3 K5 C51 -69.9(2) . .
K4 K3 K5 C51 -138.4(2) . .
C85 K3 K5 K4 -159.8(12) . .
B5 K3 K5 K4 -55.0(3) . .
C86 K3 K5 K4 -82.3(6) . .
C83 K3 K5 K4 -162.1(3) . .
B2 K3 K5 K4 121.7(3) . .
C82 K3 K5 K4 -133.0(3) . .
C84 K3 K5 K4 -101.8(4) . .
B4 K3 K5 K4 30.0(2) . .
K2 K3 K5 K4 68.49(6) . .
C85 K3 K5 K2 131.7(12) . .
B5 K3 K5 K2 -123.5(3) . .
C86 K3 K5 K2 -150.8(6) . .
C83 K3 K5 K2 129.4(3) . .
B2 K3 K5 K2 53.2(3) . .
C82 K3 K5 K2 158.6(3) . .
C84 K3 K5 K2 -170.3(4) . .
B4 K3 K5 K2 -38.5(2) . .
K4 K3 K5 K2 -68.49(6) . .
B4 K4 K5 B3 90.5(4) . .
B5 K4 K5 B3 175.1(5) . .
K2 K4 K5 B3 56.4(3) . .
K3 K4 K5 B3 121.3(3) . .
B4 K4 K5 B5 -84.6(4) . .
B3 K4 K5 B5 -175.1(5) . .
K2 K4 K5 B5 -118.7(4) . .
K3 K4 K5 B5 -53.8(4) . .
B4 K4 K5 B2 6.0(4) . .
B5 K4 K5 B2 90.6(4) . .
B3 K4 K5 B2 -84.5(4) . .
K2 K4 K5 B2 -28.2(3) . .
K3 K4 K5 B2 36.8(3) . .
B4 K4 K5 C51 55.2(4) . .
B5 K4 K5 C51 139.7(5) . .
B3 K4 K5 C51 -35.3(5) . .
K2 K4 K5 C51 21.0(3) . .
K3 K4 K5 C51 86.0(3) . .
B4 K4 K5 K3 -30.8(3) . .
B5 K4 K5 K3 53.8(3) . .
B3 K4 K5 K3 -121.3(3) . .
K2 K4 K5 K3 -64.96(7) . .
B4 K4 K5 K2 34.1(3) . .
B5 K4 K5 K2 118.7(4) . .
B3 K4 K5 K2 -56.4(3) . .
K3 K4 K5 K2 64.96(7) . .
C44 K2 K5 B3 101.9(4) . .
B2 K2 K5 B3 167.8(5) . .
C43 K2 K5 B3 70.2(5) . .
B4 K2 K5 B3 -92.7(4) . .
C45 K2 K5 B3 132.8(5) . .
C41 K2 K5 B3 67.7(8) . .
C42 K2 K5 B3 143.6(7) . .
K3 K2 K5 B3 -132.3(4) . .
K4 K2 K5 B3 -58.6(4) . .
C44 K2 K5 B5 -161.2(4) . .
B2 K2 K5 B5 -95.4(4) . .
C43 K2 K5 B5 167.1(4) . .
B4 K2 K5 B5 4.2(4) . .
C45 K2 K5 B5 -130.3(4) . .
B3 K2 K5 B5 96.9(4) . .
C41 K2 K5 B5 164.5(8) . .
C42 K2 K5 B5 -119.5(6) . .
K3 K2 K5 B5 -35.4(3) . .
K4 K2 K5 B5 38.3(3) . .
C44 K2 K5 B2 -65.8(4) . .
C43 K2 K5 B2 -97.5(5) . .
B4 K2 K5 B2 99.5(4) . .
C45 K2 K5 B2 -34.9(5) . .
B3 K2 K5 B2 -167.8(5) . .
C41 K2 K5 B2 -100.1(8) . .
C42 K2 K5 B2 -24.1(7) . .
K3 K2 K5 B2 60.0(4) . .
K4 K2 K5 B2 133.6(4) . .
C44 K2 K5 C51 -6.6(3) . .
B2 K2 K5 C51 59.2(4) . .
C43 K2 K5 C51 -38.3(3) . .
B4 K2 K5 C51 158.8(3) . .
C45 K2 K5 C51 24.3(4) . .
B3 K2 K5 C51 -108.5(4) . .
C41 K2 K5 C51 -40.9(7) . .
C42 K2 K5 C51 35.1(6) . .
K3 K2 K5 C51 119.2(2) . .
K4 K2 K5 C51 -167.2(2) . .
C44 K2 K5 K3 -125.8(3) . .
B2 K2 K5 K3 -60.0(4) . .
C43 K2 K5 K3 -157.5(3) . .
B4 K2 K5 K3 39.6(2) . .
C45 K2 K5 K3 -94.9(3) . .
B3 K2 K5 K3 132.3(4) . .
C41 K2 K5 K3 -160.1(7) . .
C42 K2 K5 K3 -84.1(6) . .
K4 K2 K5 K3 73.65(7) . .
C44 K2 K5 K4 160.6(3) . .
B2 K2 K5 K4 -133.6(4) . .
C43 K2 K5 K4 128.9(3) . .
B4 K2 K5 K4 -34.1(2) . .
C45 K2 K5 K4 -168.5(3) . .
B3 K2 K5 K4 58.6(4) . .
C41 K2 K5 K4 126.3(7) . .
C42 K2 K5 K4 -157.7(6) . .
K3 K2 K5 K4 -73.65(7) . .
C39 K1 B1 Si1 30(3) . .
B1 K1 B1 Si1 -171(3) 2_666 .
C36 K1 B1 Si1 18(3) . .
C40 K1 B1 Si1 7(3) . .
C17 K1 B1 Si1 -85(3) 2_666 .
C37 K1 B1 Si1 -6(3) . .
C29 K1 B1 Si1 86(3) . .
C38 K1 B1 Si1 -15(3) . .
K1 K1 B1 Si1 -171(3) 2_666 .
C39 K1 B1 K1 -158.9(3) . 2_666
B1 K1 B1 K1 0.0 2_666 2_666
C36 K1 B1 K1 -171.2(3) . 2_666
C40 K1 B1 K1 178.2(3) . 2_666
C17 K1 B1 K1 85.9(3) 2_666 2_666
C37 K1 B1 K1 164.5(3) . 2_666
C29 K1 B1 K1 -102.7(4) . 2_666
C38 K1 B1 K1 156.3(2) . 2_666
C44 K2 B2 Si10 7.6(12) . .
C43 K2 B2 Si10 2.0(14) . .
B4 K2 B2 Si10 149.9(12) . .
C45 K2 B2 Si10 32.7(12) . .
B3 K2 B2 Si10 -115.4(12) . .
C41 K2 B2 Si10 32.2(14) . .
C42 K2 B2 Si10 47.3(13) . .
K3 K2 B2 Si10 150.0(13) . .
K4 K2 B2 Si10 -163.0(11) . .
K5 K2 B2 Si10 -123.6(13) . .
C44 K2 B2 K3 -142.4(3) . .
C43 K2 B2 K3 -148.0(3) . .
B4 K2 B2 K3 -0.1(3) . .
C45 K2 B2 K3 -117.3(3) . .
B3 K2 B2 K3 94.6(3) . .
C41 K2 B2 K3 -117.8(4) . .
C42 K2 B2 K3 -102.7(3) . .
K4 K2 B2 K3 47.0(2) . .
K5 K2 B2 K3 86.4(3) . .
C44 K2 B2 K5 131.3(3) . .
C43 K2 B2 K5 125.6(3) . .
B4 K2 B2 K5 -86.5(3) . .
C45 K2 B2 K5 156.4(3) . .
B3 K2 B2 K5 8.2(3) . .
C41 K2 B2 K5 155.9(3) . .
C42 K2 B2 K5 171.0(3) . .
K3 K2 B2 K5 -86.4(3) . .
K4 K2 B2 K5 -39.4(3) . .
C85 K3 B2 Si10 -60.0(7) . .
B5 K3 B2 Si10 105.0(6) . .
C86 K3 B2 Si10 -56.2(11) . .
C83 K3 B2 Si10 -34.8(7) . .
C82 K3 B2 Si10 -8.4(7) . .
C84 K3 B2 Si10 -3.7(11) . .
B4 K3 B2 Si10 -163.9(6) . .
K2 K3 B2 Si10 -164.0(7) . .
K4 K3 B2 Si10 150.9(5) . .
K5 K3 B2 Si10 102.7(6) . .
C85 K3 B2 K2 104.0(4) . .
B5 K3 B2 K2 -91.0(3) . .
C86 K3 B2 K2 107.8(8) . .
C83 K3 B2 K2 129.2(3) . .
C82 K3 B2 K2 155.6(3) . .
C84 K3 B2 K2 160.3(6) . .
B4 K3 B2 K2 0.1(3) . .
K4 K3 B2 K2 -45.1(2) . .
K5 K3 B2 K2 -93.2(3) . .
C85 K3 B2 K5 -162.8(3) . .
B5 K3 B2 K5 2.3(3) . .
C86 K3 B2 K5 -159.0(7) . .
C83 K3 B2 K5 -137.6(3) . .
C82 K3 B2 K5 -111.1(3) . .
C84 K3 B2 K5 -106.5(7) . .
B4 K3 B2 K5 93.4(3) . .
K2 K3 B2 K5 93.2(3) . .
K4 K3 B2 K5 48.2(2) . .
B3 K5 B2 Si10 147.5(6) . .
B5 K5 B2 Si10 -122.5(5) . .
C51 K5 B2 Si10 43.1(5) . .
K3 K5 B2 Si10 -120.2(7) . .
K4 K5 B2 Si10 -167.0(5) . .
K2 K5 B2 Si10 156.0(7) . .
B3 K5 B2 K2 -8.5(3) . .
B5 K5 B2 K2 81.5(4) . .
C51 K5 B2 K2 -112.9(4) . .
K3 K5 B2 K2 83.7(3) . .
K4 K5 B2 K2 37.0(3) . .
B3 K5 B2 K3 -92.2(3) . .
B5 K5 B2 K3 -2.2(3) . .
C51 K5 B2 K3 163.4(4) . .
K4 K5 B2 K3 -46.8(2) . .
K2 K5 B2 K3 -83.7(3) . .
B5 K5 B3 Si16 147.2(7) . .
B2 K5 B3 Si16 -124.5(7) . .
C51 K5 B3 Si16 -57.6(7) . .
K3 K5 B3 Si16 -169.2(7) . .
K4 K5 B3 Si16 143.8(9) . .
K2 K5 B3 Si16 -132.5(9) . .
B5 K5 B3 K4 3.4(3) . .
B2 K5 B3 K4 91.7(3) . .
C51 K5 B3 K4 158.6(3) . .
K3 K5 B3 K4 47.0(2) . .
K2 K5 B3 K4 83.7(3) . .
B5 K5 B3 K2 -80.3(4) . .
B2 K5 B3 K2 8.0(3) . .
C51 K5 B3 K2 74.9(3) . .
K3 K5 B3 K2 -36.7(3) . .
K4 K5 B3 K2 -83.7(3) . .
B4 K4 B3 Si16 127.5(8) . .
B5 K4 B3 Si16 -142.0(8) . .
K2 K4 B3 Si16 128.0(9) . .
K3 K4 B3 Si16 173.6(8) . .
K5 K4 B3 Si16 -138.5(9) . .
B4 K4 B3 K5 -94.0(3) . .
B5 K4 B3 K5 -3.4(3) . .
K2 K4 B3 K5 -93.5(3) . .
K3 K4 B3 K5 -47.8(2) . .
B4 K4 B3 K2 -0.5(3) . .
B5 K4 B3 K2 90.1(3) . .
K3 K4 B3 K2 45.6(2) . .
K5 K4 B3 K2 93.5(3) . .
C44 K2 B3 Si16 24.8(8) . .
B2 K2 B3 Si16 124.6(7) . .
C43 K2 B3 Si16 -3.1(8) . .
B4 K2 B3 Si16 -135.7(7) . .
C45 K2 B3 Si16 28.7(11) . .
C41 K2 B3 Si16 -25.7(9) . .
C42 K2 B3 Si16 -20.4(12) . .
K3 K2 B3 Si16 173.9(6) . .
K4 K2 B3 Si16 -136.2(8) . .
K5 K2 B3 Si16 133.5(8) . .
C44 K2 B3 K5 -108.7(3) . .
B2 K2 B3 K5 -8.9(4) . .
C43 K2 B3 K5 -136.6(3) . .
B4 K2 B3 K5 90.8(4) . .
C45 K2 B3 K5 -104.7(6) . .
C41 K2 B3 K5 -159.2(3) . .
C42 K2 B3 K5 -153.9(6) . .
K3 K2 B3 K5 40.4(3) . .
K4 K2 B3 K5 90.4(3) . .
C44 K2 B3 K4 161.0(3) . .
B2 K2 B3 K4 -99.2(3) . .
C43 K2 B3 K4 133.1(3) . .
B4 K2 B3 K4 0.5(3) . .
C45 K2 B3 K4 164.9(5) . .
C41 K2 B3 K4 110.4(3) . .
C42 K2 B3 K4 115.8(7) . .
K3 K2 B3 K4 -49.9(2) . .
K5 K2 B3 K4 -90.4(3) . .
C44 K2 B4 Si22 -41.6(10) . .
B2 K2 B4 Si22 -157.1(7) . .
C43 K2 B4 Si22 -9.6(9) . .
C45 K2 B4 Si22 -57.2(8) . .
B3 K2 B4 Si22 113.7(7) . .
C41 K2 B4 Si22 -17.8(8) . .
C42 K2 B4 Si22 -40.8(8) . .
K3 K2 B4 Si22 -157.3(9) . .
K4 K2 B4 Si22 114.2(8) . .
K5 K2 B4 Si22 156.3(7) . .
C44 K2 B4 K4 -155.8(3) . .
B2 K2 B4 K4 88.7(3) . .
C43 K2 B4 K4 -123.8(3) . .
C45 K2 B4 K4 -171.4(3) . .
B3 K2 B4 K4 -0.5(3) . .
C41 K2 B4 K4 -132.0(3) . .
C42 K2 B4 K4 -155.0(3) . .
K3 K2 B4 K4 88.5(3) . .
K5 K2 B4 K4 42.1(2) . .
C44 K2 B4 K3 115.7(4) . .
B2 K2 B4 K3 0.1(3) . .
C43 K2 B4 K3 147.6(3) . .
C45 K2 B4 K3 100.0(3) . .
B3 K2 B4 K3 -89.0(3) . .
C41 K2 B4 K3 139.5(3) . .
C42 K2 B4 K3 116.4(3) . .
K4 K2 B4 K3 -88.5(3) . .
K5 K2 B4 K3 -46.4(2) . .
B5 K4 B4 Si22 139.1(6) . .
B3 K4 B4 Si22 -133.1(6) . .
K2 K4 B4 Si22 -133.5(7) . .
K3 K4 B4 Si22 145.3(7) . .
K5 K4 B4 Si22 -177.1(5) . .
B5 K4 B4 K2 -87.4(3) . .
B3 K4 B4 K2 0.5(3) . .
K3 K4 B4 K2 -81.2(3) . .
K5 K4 B4 K2 -43.5(3) . .
B5 K4 B4 K3 -6.2(3) . .
B3 K4 B4 K3 81.6(3) . .
K2 K4 B4 K3 81.2(3) . .
K5 K4 B4 K3 37.6(3) . .
C85 K3 B4 Si22 23.5(10) . .
B5 K3 B4 Si22 -114.4(9) . .
C86 K3 B4 Si22 -1.3(10) . .
C83 K3 B4 Si22 30.3(11) . .
B2 K3 B4 Si22 152.3(9) . .
C82 K3 B4 Si22 1.6(12) . .
C84 K3 B4 Si22 -16.3(11) . .
K2 K3 B4 Si22 152.4(11) . .
K4 K3 B4 Si22 -120.8(11) . .
K5 K3 B4 Si22 -158.9(9) . .
C85 K3 B4 K2 -128.9(3) . .
B5 K3 B4 K2 93.2(3) . .
C86 K3 B4 K2 -153.7(4) . .
C83 K3 B4 K2 -122.1(3) . .
B2 K3 B4 K2 -0.1(3) . .
C82 K3 B4 K2 -150.8(4) . .
C84 K3 B4 K2 -168.7(3) . .
K4 K3 B4 K2 86.8(3) . .
K5 K3 B4 K2 48.7(2) . .
C85 K3 B4 K4 144.3(4) . .
B5 K3 B4 K4 6.4(3) . .
C86 K3 B4 K4 119.5(4) . .
C83 K3 B4 K4 151.1(3) . .
B2 K3 B4 K4 -86.9(3) . .
C82 K3 B4 K4 122.4(4) . .
C84 K3 B4 K4 104.6(3) . .
K2 K3 B4 K4 -86.8(3) . .
K5 K3 B4 K4 -38.0(3) . .
C85 K3 B5 Si18 17.7(13) . .
C86 K3 B5 Si18 25.9(11) . .
C83 K3 B5 Si18 -18.5(13) . .
B2 K3 B5 Si18 -144.7(10) . .
C82 K3 B5 Si18 -18.2(11) . .
C84 K3 B5 Si18 4.9(11) . .
B4 K3 B5 Si18 120.1(10) . .
K2 K3 B5 Si18 168.6(10) . .
K4 K3 B5 Si18 126.4(12) . .
K5 K3 B5 Si18 -142.2(12) . .
C85 K3 B5 K5 160.0(4) . .
C86 K3 B5 K5 168.2(3) . .
C83 K3 B5 K5 123.7(4) . .
B2 K3 B5 K5 -2.4(4) . .
C82 K3 B5 K5 124.1(3) . .
C84 K3 B5 K5 147.1(4) . .
B4 K3 B5 K5 -97.7(3) . .
K2 K3 B5 K5 -49.1(3) . .
K4 K3 B5 K5 -91.4(4) . .
C85 K3 B5 K4 -108.6(5) . .
C86 K3 B5 K4 -100.4(4) . .
C83 K3 B5 K4 -144.9(3) . .
B2 K3 B5 K4 89.0(4) . .
C82 K3 B5 K4 -144.5(3) . .
C84 K3 B5 K4 -121.5(4) . .
B4 K3 B5 K4 -6.3(3) . .
K2 K3 B5 K4 42.3(3) . .
K5 K3 B5 K4 91.4(4) . .
B3 K5 B5 Si18 -116.1(6) . .
B2 K5 B5 Si18 159.9(6) . .
C51 K5 B5 Si18 129.2(7) . .
K3 K5 B5 Si18 157.6(8) . .
K4 K5 B5 Si18 -112.6(7) . .
K2 K5 B5 Si18 -159.7(6) . .
B3 K5 B5 K3 86.3(4) . .
B2 K5 B5 K3 2.3(3) . .
C51 K5 B5 K3 -28.4(8) . .
K4 K5 B5 K3 89.8(3) . .
K2 K5 B5 K3 42.7(2) . .
B3 K5 B5 K4 -3.5(3) . .
B2 K5 B5 K4 -87.5(3) . .
C51 K5 B5 K4 -118.2(6) . .
K3 K5 B5 K4 -89.8(3) . .
K2 K5 B5 K4 -47.1(2) . .
B4 K4 B5 Si18 -144.7(6) . .
B3 K4 B5 Si18 120.5(6) . .
K2 K4 B5 Si18 168.7(5) . .
K3 K4 B5 Si18 -151.2(7) . .
K5 K4 B5 Si18 117.1(7) . .
B4 K4 B5 K3 6.5(3) . .
B3 K4 B5 K3 -88.3(3) . .
K2 K4 B5 K3 -40.2(3) . .
K5 K4 B5 K3 -91.7(4) . .
B4 K4 B5 K5 98.2(3) . .
B3 K4 B5 K5 3.4(3) . .
K2 K4 B5 K5 51.6(3) . .
K3 K4 B5 K5 91.7(4) . .
K1 B1 Si1 Si3 45(3) . .
K1 B1 Si1 Si3 -125.0(4) 2_666 .
K1 B1 Si1 Si2 -71(3) . .
K1 B1 Si1 Si2 119.0(4) 2_666 .
K1 B1 Si1 Si4 166(2) . .
K1 B1 Si1 Si4 -4.4(6) 2_666 .
B1 Si1 Si2 C3 54.7(6) . .
Si3 Si1 Si2 C3 -59.9(5) . .
Si4 Si1 Si2 C3 -176.5(5) . .
B1 Si1 Si2 C1 174.5(6) . .
Si3 Si1 Si2 C1 60.0(5) . .
Si4 Si1 Si2 C1 -56.6(5) . .
B1 Si1 Si2 C2 -63.0(6) . .
Si3 Si1 Si2 C2 -177.5(4) . .
Si4 Si1 Si2 C2 65.9(4) . .
B1 Si1 Si3 C4 -49.6(8) . .
Si2 Si1 Si3 C4 67.2(7) . .
Si4 Si1 Si3 C4 -176.2(7) . .
B1 Si1 Si3 C5 66.9(8) . .
Si2 Si1 Si3 C5 -176.3(7) . .
Si4 Si1 Si3 C5 -59.7(7) . .
B1 Si1 Si3 C6 -171.2(7) . .
Si2 Si1 Si3 C6 -54.3(5) . .
Si4 Si1 Si3 C6 62.2(5) . .
B1 Si1 Si4 C7 -52.7(6) . .
Si3 Si1 Si4 C7 66.6(4) . .
Si2 Si1 Si4 C7 -176.7(4) . .
B1 Si1 Si4 C8 -173.2(7) . .
Si3 Si1 Si4 C8 -53.9(6) . .
Si2 Si1 Si4 C8 62.8(6) . .
B1 Si1 Si4 C9 66.7(6) . .
Si3 Si1 Si4 C9 -174.0(4) . .
Si2 Si1 Si4 C9 -57.3(4) . .
K2 B2 Si10 Si11 57.7(12) . .
K3 B2 Si10 Si11 -157.4(4) . .
K5 B2 Si10 Si11 -63.8(4) . .
K2 B2 Si10 Si9 -60.8(12) . .
K3 B2 Si10 Si9 84.0(5) . .
K5 B2 Si10 Si9 177.6(3) . .
K2 B2 Si10 Si12 178.5(10) . .
K3 B2 Si10 Si12 -36.6(6) . .
K5 B2 Si10 Si12 57.0(5) . .
C47 Si9 Si10 B2 37.8(7) . .
C46 Si9 Si10 B2 -78.7(7) . .
C48 Si9 Si10 B2 159.1(9) . .
C47 Si9 Si10 Si11 -79.9(5) . .
C46 Si9 Si10 Si11 163.5(5) . .
C48 Si9 Si10 Si11 41.4(8) . .
C47 Si9 Si10 Si12 164.8(5) . .
C46 Si9 Si10 Si12 48.2(5) . .
C48 Si9 Si10 Si12 -73.9(8) . .
B2 Si10 Si11 C49 -67.3(6) . .
Si9 Si10 Si11 C49 52.2(5) . .
Si12 Si10 Si11 C49 166.3(5) . .
B2 Si10 Si11 C51 49.5(6) . .
Si9 Si10 Si11 C51 169.0(5) . .
Si12 Si10 Si11 C51 -76.9(5) . .
B2 Si10 Si11 C110 170.7(7) . .
Si9 Si10 Si11 C110 -69.7(6) . .
Si12 Si10 Si11 C110 44.4(6) . .
B2 Si10 Si12 C52 161.4(6) . .
Si11 Si10 Si12 C52 -77.9(5) . .
Si9 Si10 Si12 C52 38.3(5) . .
B2 Si10 Si12 C53 40.4(7) . .
Si11 Si10 Si12 C53 161.1(6) . .
Si9 Si10 Si12 C53 -82.7(6) . .
B2 Si10 Si12 C54 -78.4(7) . .
Si11 Si10 Si12 C54 42.4(5) . .
Si9 Si10 Si12 C54 158.6(5) . .
K5 B3 Si16 Si13 -167.2(5) . .
K4 B3 Si16 Si13 -39.6(8) . .
K2 B3 Si16 Si13 73.0(6) . .
K5 B3 Si16 Si14 -46.0(7) . .
K4 B3 Si16 Si14 81.6(7) . .
K2 B3 Si16 Si14 -165.8(4) . .
K5 B3 Si16 Si15 73.8(7) . .
K4 B3 Si16 Si15 -158.7(5) . .
K2 B3 Si16 Si15 -46.1(7) . .
C57 Si13 Si16 B3 178.4(6) . .
C55 Si13 Si16 B3 57.4(6) . .
C56 Si13 Si16 B3 -58.4(6) . .
C57 Si13 Si16 Si14 57.5(4) . .
C55 Si13 Si16 Si14 -63.4(4) . .
C56 Si13 Si16 Si14 -179.3(4) . .
C57 Si13 Si16 Si15 -57.9(4) . .
C55 Si13 Si16 Si15 -178.8(4) . .
C56 Si13 Si16 Si15 65.4(4) . .
C59 Si14 Si16 B3 -63.3(6) . .
C60 Si14 Si16 B3 173.5(6) . .
C58 Si14 Si16 B3 55.1(6) . .
C59 Si14 Si16 Si13 54.7(5) . .
C60 Si14 Si16 Si13 -68.5(5) . .
C58 Si14 Si16 Si13 173.1(4) . .
C59 Si14 Si16 Si15 171.4(5) . .
C60 Si14 Si16 Si15 48.2(5) . .
C58 Si14 Si16 Si15 -70.2(4) . .
C111 Si15 Si16 B3 39.0(7) . .
C62 Si15 Si16 B3 -77.6(6) . .
C63 Si15 Si16 B3 159.9(7) . .
C111 Si15 Si16 Si13 -79.2(5) . .
C62 Si15 Si16 Si13 164.3(5) . .
C63 Si15 Si16 Si13 41.7(6) . .
C111 Si15 Si16 Si14 161.6(5) . .
C62 Si15 Si16 Si14 45.1(5) . .
C63 Si15 Si16 Si14 -77.5(6) . .
K3 B5 Si18 Si19 61.8(10) . .
K5 B5 Si18 Si19 -75.8(6) . .
K4 B5 Si18 Si19 -177.1(3) . .
K3 B5 Si18 Si20 -58.5(11) . .
K5 B5 Si18 Si20 164.0(4) . .
K4 B5 Si18 Si20 62.7(5) . .
K3 B5 Si18 Si17 -177.2(8) . .
K5 B5 Si18 Si17 45.2(6) . .
K4 B5 Si18 Si17 -56.0(5) . .
C66 Si17 Si18 B5 -44.0(6) . .
C65 Si17 Si18 B5 70.8(6) . .
C64 Si17 Si18 B5 -165.9(6) . .
C66 Si17 Si18 Si19 77.1(4) . .
C65 Si17 Si18 Si19 -168.0(4) . .
C64 Si17 Si18 Si19 -44.8(5) . .
C66 Si17 Si18 Si20 -163.1(4) . .
C65 Si17 Si18 Si20 -48.3(5) . .
C64 Si17 Si18 Si20 75.0(5) . .
B5 Si18 Si19 C69 63.9(8) . .
Si20 Si18 Si19 C69 -177.4(6) . .
Si17 Si18 Si19 C69 -59.5(6) . .
B5 Si18 Si19 C68 -53.6(6) . .
Si20 Si18 Si19 C68 65.1(4) . .
Si17 Si18 Si19 C68 -177.0(4) . .
B5 Si18 Si19 C67 -173.8(8) . .
Si20 Si18 Si19 C67 -55.1(7) . .
Si17 Si18 Si19 C67 62.7(7) . .
B5 Si18 Si20 C71 -170.3(6) . .
Si19 Si18 Si20 C71 70.4(5) . .
Si17 Si18 Si20 C71 -48.2(5) . .
B5 Si18 Si20 C70 65.2(6) . .
Si19 Si18 Si20 C70 -54.1(4) . .
Si17 Si18 Si20 C70 -172.7(4) . .
B5 Si18 Si20 C72 -49.5(6) . .
Si19 Si18 Si20 C72 -168.8(4) . .
Si17 Si18 Si20 C72 72.6(4) . .
K2 B4 Si22 Si23 78.4(7) . .
K4 B4 Si22 Si23 -177.6(3) . .
K3 B4 Si22 Si23 -63.7(10) . .
K2 B4 Si22 Si24 -43.7(8) . .
K4 B4 Si22 Si24 60.3(5) . .
K3 B4 Si22 Si24 174.2(7) . .
K2 B4 Si22 Si21 -160.7(5) . .
K4 B4 Si22 Si21 -56.7(5) . .
K3 B4 Si22 Si21 57.1(10) . .
C74 Si21 Si22 B4 74.0(5) . .
C75 Si21 Si22 B4 -165.4(6) . .
C73 Si21 Si22 B4 -44.2(6) . .
C74 Si21 Si22 Si23 -161.8(3) . .
C75 Si21 Si22 Si23 -41.3(5) . .
C73 Si21 Si22 Si23 79.9(4) . .
C74 Si21 Si22 Si24 -46.8(4) . .
C75 Si21 Si22 Si24 73.8(5) . .
C73 Si21 Si22 Si24 -165.0(4) . .
B4 Si22 Si23 C78 -167.4(6) . .
Si24 Si22 Si23 C78 -43.4(5) . .
Si21 Si22 Si23 C78 69.8(5) . .
B4 Si22 Si23 C77 -46.9(6) . .
Si24 Si22 Si23 C77 77.1(4) . .
Si21 Si22 Si23 C77 -169.7(4) . .
B4 Si22 Si23 C76 71.7(6) . .
Si24 Si22 Si23 C76 -164.3(4) . .
Si21 Si22 Si23 C76 -51.1(4) . .
B4 Si22 Si24 C79 77.6(7) . .
Si23 Si22 Si24 C79 -47.3(6) . .
Si21 Si22 Si24 C79 -162.0(5) . .
B4 Si22 Si24 C80 -160.6(6) . .
Si23 Si22 Si24 C80 74.4(4) . .
Si21 Si22 Si24 C80 -40.2(4) . .
B4 Si22 Si24 C81 -40.5(6) . .
Si23 Si22 Si24 C81 -165.5(4) . .
Si21 Si22 Si24 C81 79.8(4) . .
C22 Si7 C17 K1 84(3) . 2_666
C18 Si7 C17 K1 -38(3) . 2_666
C16 Si7 C17 K1 -157(3) . 2_666
C18 Si7 C22 C23 -10(2) . .
C17 Si7 C22 C23 -129.3(17) . .
C16 Si7 C22 C23 111.9(17) . .
C18 Si7 C22 Ti2 170.7(11) . .
C17 Si7 C22 Ti2 51.8(12) . .
C16 Si7 C22 Ti2 -67.0(12) . .
C25 Ti2 C22 C23 -124.9(8) . .
C31 Ti2 C22 C23 122.7(9) . .
C32 Ti2 C22 C23 75.5(10) . .
C28 Ti2 C22 C23 -86.0(10) . .
C24 Ti2 C22 C23 -112.3(8) . .
C29 Ti2 C22 C23 126.4(8) . .
C33 Ti2 C22 C23 70.1(8) . .
C30 Ti2 C22 C23 98.4(8) . .
C27 Ti2 C22 C23 -62.1(8) . .
C26 Ti2 C22 C23 -79.2(8) . .
C23 Ti2 C22 Si7 179.4(16) . .
C25 Ti2 C22 Si7 54.4(13) . .
C31 Ti2 C22 Si7 -57.9(14) . .
C32 Ti2 C22 Si7 -105.2(12) . .
C28 Ti2 C22 Si7 93.4(13) . .
C24 Ti2 C22 Si7 67.1(11) . .
C29 Ti2 C22 Si7 -54.2(11) . .
C33 Ti2 C22 Si7 -110.5(11) . .
C30 Ti2 C22 Si7 -82.2(11) . .
C27 Ti2 C22 Si7 117.3(11) . .
C26 Ti2 C22 Si7 100.2(11) . .
Si7 C22 C23 Si8 1(3) . .
Ti2 C22 C23 Si8 -179.6(19) . .
Si7 C22 C23 Ti2 -179.3(17) . .
C19 Si8 C23 C22 16(2) . .
C21 Si8 C23 C22 143(2) . .
C20 Si8 C23 C22 -102(2) . .
C19 Si8 C23 Ti2 -163.7(10) . .
C21 Si8 C23 Ti2 -35.9(14) . .
C20 Si8 C23 Ti2 78.7(13) . .
C25 Ti2 C23 C22 83.2(9) . .
C31 Ti2 C23 C22 -96.3(11) . .
C32 Ti2 C23 C22 -128.4(8) . .
C28 Ti2 C23 C22 128.2(8) . .
C24 Ti2 C23 C22 71.0(8) . .
C29 Ti2 C23 C22 -64.2(8) . .
C33 Ti2 C23 C22 -112.4(8) . .
C30 Ti2 C23 C22 -78.4(8) . .
C27 Ti2 C23 C22 126.2(8) . .
C26 Ti2 C23 C22 96.9(8) . .
C22 Ti2 C23 Si8 179.6(16) . .
C25 Ti2 C23 Si8 -97.2(11) . .
C31 Ti2 C23 Si8 83.3(14) . .
C32 Ti2 C23 Si8 51.2(12) . .
C28 Ti2 C23 Si8 -52.2(12) . .
C24 Ti2 C23 Si8 -109.4(10) . .
C29 Ti2 C23 Si8 115.4(10) . .
C33 Ti2 C23 Si8 67.2(11) . .
C30 Ti2 C23 Si8 101.3(10) . .
C27 Ti2 C23 Si8 -54.2(11) . .
C26 Ti2 C23 Si8 -83.5(10) . .
C23 Ti2 C24 C26 52.0(8) . .
C22 Ti2 C24 C26 85.8(8) . .
C25 Ti2 C24 C26 -113.0(10) . .
C31 Ti2 C24 C26 -136.8(8) . .
C32 Ti2 C24 C26 -102.3(10) . .
C28 Ti2 C24 C26 -74.7(8) . .
C29 Ti2 C24 C26 -174.6(8) . .
C33 Ti2 C24 C26 -108(2) . .
C30 Ti2 C24 C26 158.1(8) . .
C27 Ti2 C24 C26 -35.5(7) . .
C23 Ti2 C24 C25 165.0(7) . .
C22 Ti2 C24 C25 -161.2(8) . .
C31 Ti2 C24 C25 -23.8(9) . .
C32 Ti2 C24 C25 10.7(11) . .
C28 Ti2 C24 C25 38.3(7) . .
C29 Ti2 C24 C25 -61.6(9) . .
C33 Ti2 C24 C25 5(3) . .
C30 Ti2 C24 C25 -88.9(10) . .
C27 Ti2 C24 C25 77.5(8) . .
C26 Ti2 C24 C25 113.0(10) . .
C26 C24 C25 C28 0.8(13) . .
Ti2 C24 C25 C28 -67.4(8) . .
C26 C24 C25 Ti2 68.2(7) . .
C23 Ti2 C25 C28 92.1(9) . .
C22 Ti2 C25 C28 135.6(8) . .
C31 Ti2 C25 C28 -88.2(9) . .
C32 Ti2 C25 C28 -59.3(8) . .
C24 Ti2 C25 C28 113.2(10) . .
C29 Ti2 C25 C28 -116.8(8) . .
C33 Ti2 C25 C28 -65.6(10) . .
C30 Ti2 C25 C28 -113.7(8) . .
C27 Ti2 C25 C28 36.2(7) . .
C26 Ti2 C25 C28 75.7(8) . .
C23 Ti2 C25 C24 -21.1(10) . .
C22 Ti2 C25 C24 22.3(9) . .
C31 Ti2 C25 C24 158.6(9) . .
C32 Ti2 C25 C24 -172.6(7) . .
C28 Ti2 C25 C24 -113.2(10) . .
C29 Ti2 C25 C24 130.0(7) . .
C33 Ti2 C25 C24 -178.8(7) . .
C30 Ti2 C25 C24 133.1(7) . .
C27 Ti2 C25 C24 -77.0(8) . .
C26 Ti2 C25 C24 -37.5(6) . .
C25 C24 C26 C27 -0.6(12) . .
Ti2 C24 C26 C27 64.3(8) . .
C25 C24 C26 Ti2 -64.9(7) . .
C23 Ti2 C26 C27 114.2(9) . .
C22 Ti2 C26 C27 150.0(9) . .
C25 Ti2 C26 C27 -77.4(9) . .
C31 Ti2 C26 C27 -53.7(12) . .
C32 Ti2 C26 C27 -4.7(13) . .
C28 Ti2 C26 C27 -35.2(8) . .
C24 Ti2 C26 C27 -117.2(12) . .
C29 Ti2 C26 C27 -106.5(13) . .
C33 Ti2 C26 C27 44.4(14) . .
C30 Ti2 C26 C27 138(2) . .
C23 Ti2 C26 C24 -128.6(8) . .
C22 Ti2 C26 C24 -92.8(7) . .
C25 Ti2 C26 C24 39.8(7) . .
C31 Ti2 C26 C24 63.4(11) . .
C32 Ti2 C26 C24 112.4(10) . .
C28 Ti2 C26 C24 81.9(8) . .
C29 Ti2 C26 C24 10.6(15) . .
C33 Ti2 C26 C24 161.5(9) . .
C30 Ti2 C26 C24 -105(2) . .
C27 Ti2 C26 C24 117.2(12) . .
C24 C26 C27 C28 0.1(14) . .
Ti2 C26 C27 C28 62.8(9) . .
C24 C26 C27 Ti2 -62.8(8) . .
C23 Ti2 C27 C28 177.0(8) . .
C22 Ti2 C27 C28 -151.5(8) . .
C25 Ti2 C27 C28 -38.6(8) . .
C31 Ti2 C27 C28 24.6(10) . .
C32 Ti2 C27 C28 58.2(10) . .
C24 Ti2 C27 C28 -81.8(9) . .
C29 Ti2 C27 C28 13.5(12) . .
C33 Ti2 C27 C28 87.0(9) . .
C30 Ti2 C27 C28 80.8(14) . .
C26 Ti2 C27 C28 -118.3(12) . .
C23 Ti2 C27 C26 -64.7(9) . .
C22 Ti2 C27 C26 -33.2(9) . .
C25 Ti2 C27 C26 79.7(9) . .
C31 Ti2 C27 C26 142.9(9) . .
C32 Ti2 C27 C26 176.5(9) . .
C28 Ti2 C27 C26 118.3(12) . .
C24 Ti2 C27 C26 36.5(7) . .
C29 Ti2 C27 C26 131.8(9) . .
C33 Ti2 C27 C26 -154.7(8) . .
C30 Ti2 C27 C26 -160.9(10) . .
C26 C27 C28 C25 0.5(14) . .
Ti2 C27 C28 C25 65.0(8) . .
C26 C27 C28 Ti2 -64.5(9) . .
C24 C25 C28 C27 -0.8(14) . .
Ti2 C25 C28 C27 -68.1(9) . .
C24 C25 C28 Ti2 67.3(8) . .
C23 Ti2 C28 C27 -3.7(10) . .
C22 Ti2 C28 C27 43.7(11) . .
C25 Ti2 C28 C27 114.8(11) . .
C31 Ti2 C28 C27 -157.4(9) . .
C32 Ti2 C28 C27 -123.0(9) . .
C24 Ti2 C28 C27 75.6(8) . .
C29 Ti2 C28 C27 -171.7(7) . .
C33 Ti2 C28 C27 -110.4(8) . .
C30 Ti2 C28 C27 -142.7(8) . .
C26 Ti2 C28 C27 35.3(7) . .
C23 Ti2 C28 C25 -118.5(8) . .
C22 Ti2 C28 C25 -71.1(10) . .
C31 Ti2 C28 C25 87.8(9) . .
C32 Ti2 C28 C25 122.2(9) . .
C24 Ti2 C28 C25 -39.2(7) . .
C29 Ti2 C28 C25 73.5(8) . .
C33 Ti2 C28 C25 134.8(7) . .
C30 Ti2 C28 C25 102.5(9) . .
C27 Ti2 C28 C25 -114.8(11) . .
C26 Ti2 C28 C25 -79.5(8) . .
C23 Ti2 C29 C31 -142.6(10) . .
C22 Ti2 C29 C31 -175.0(10) . .
C25 Ti2 C29 C31 60.0(11) . .
C32 Ti2 C29 C31 -37.3(10) . .
C28 Ti2 C29 C31 26.6(11) . .
C24 Ti2 C29 C31 91.1(10) . .
C33 Ti2 C29 C31 -77.8(10) . .
C30 Ti2 C29 C31 -115.7(12) . .
C27 Ti2 C29 C31 18.8(13) . .
C26 Ti2 C29 C31 84.3(13) . .
C23 Ti2 C29 C30 -26.8(9) . .
C22 Ti2 C29 C30 -59.3(8) . .
C25 Ti2 C29 C30 175.8(8) . .
C31 Ti2 C29 C30 115.7(12) . .
C32 Ti2 C29 C30 78.4(9) . .
C28 Ti2 C29 C30 142.4(8) . .
C24 Ti2 C29 C30 -153.2(7) . .
C33 Ti2 C29 C30 38.0(7) . .
C27 Ti2 C29 C30 134.5(9) . .
C26 Ti2 C29 C30 -160.0(9) . .
C23 Ti2 C29 K1 -20.9(15) . .
C22 Ti2 C29 K1 -53.4(14) . .
C25 Ti2 C29 K1 -178.3(13) . .
C31 Ti2 C29 K1 121.6(17) . .
C32 Ti2 C29 K1 84.3(14) . .
C28 Ti2 C29 K1 148.3(13) . .
C24 Ti2 C29 K1 -147.3(12) . .
C33 Ti2 C29 K1 43.9(12) . .
C30 Ti2 C29 K1 5.9(10) . .
C27 Ti2 C29 K1 140.4(13) . .
C26 Ti2 C29 K1 -154.1(10) . .
B1 K1 C29 C31 -117.5(13) . .
C39 K1 C29 C31 8.3(12) . .
B1 K1 C29 C31 151.5(13) 2_666 .
C36 K1 C29 C31 -20.2(12) . .
C40 K1 C29 C31 15.1(13) . .
C17 K1 C29 C31 -86.7(15) 2_666 .
C37 K1 C29 C31 -25.4(13) . .
C38 K1 C29 C31 -5.2(13) . .
K1 K1 C29 C31 -164.7(13) 2_666 .
B1 K1 C29 C30 135.4(9) . .
C39 K1 C29 C30 -98.7(8) . .
B1 K1 C29 C30 44.4(8) 2_666 .
C36 K1 C29 C30 -127.2(8) . .
C40 K1 C29 C30 -91.9(8) . .
C17 K1 C29 C30 166.3(8) 2_666 .
C37 K1 C29 C30 -132.4(8) . .
C38 K1 C29 C30 -112.3(8) . .
K1 K1 C29 C30 88.2(8) 2_666 .
B1 K1 C29 Ti2 129.7(15) . .
C39 K1 C29 Ti2 -104.4(14) . .
B1 K1 C29 Ti2 38.7(14) 2_666 .
C36 K1 C29 Ti2 -133.0(14) . .
C40 K1 C29 Ti2 -97.6(14) . .
C17 K1 C29 Ti2 160.5(9) 2_666 .
C37 K1 C29 Ti2 -138.2(14) . .
C38 K1 C29 Ti2 -118.0(14) . .
K1 K1 C29 Ti2 82.5(14) 2_666 .
C31 C29 C30 C33 -0.1(13) . .
Ti2 C29 C30 C33 -64.3(7) . .
K1 C29 C30 C33 117.9(8) . .
C31 C29 C30 Ti2 64.2(9) . .
K1 C29 C30 Ti2 -177.7(4) . .
C23 Ti2 C30 C29 156.5(8) . .
C22 Ti2 C30 C29 120.9(8) . .
C25 Ti2 C30 C29 -5.7(11) . .
C31 Ti2 C30 C29 -37.2(9) . .
C32 Ti2 C30 C29 -78.9(9) . .
C28 Ti2 C30 C29 -55.1(11) . .
C24 Ti2 C30 C29 46.7(11) . .
C33 Ti2 C30 C29 -115.3(11) . .
C27 Ti2 C30 C29 -105.8(14) . .
C26 Ti2 C30 C29 133(2) . .
C23 Ti2 C30 C33 -88.2(9) . .
C22 Ti2 C30 C33 -123.8(9) . .
C25 Ti2 C30 C33 109.6(10) . .
C31 Ti2 C30 C33 78.1(9) . .
C32 Ti2 C30 C33 36.4(9) . .
C28 Ti2 C30 C33 60.2(11) . .
C24 Ti2 C30 C33 162.0(9) . .
C29 Ti2 C30 C33 115.3(11) . .
C27 Ti2 C30 C33 9.4(16) . .
C26 Ti2 C30 C33 -112(2) . .
C30 C29 C31 C32 -0.7(15) . .
Ti2 C29 C31 C32 66.0(10) . .
K1 C29 C31 C32 -92.3(12) . .
C30 C29 C31 Ti2 -66.7(8) . .
K1 C29 C31 Ti2 -158.3(7) . .
C23 Ti2 C31 C29 58.6(15) . .
C22 Ti2 C31 C29 6.7(13) . .
C25 Ti2 C31 C29 -121.1(10) . .
C32 Ti2 C31 C29 116.1(13) . .
C28 Ti2 C31 C29 -155.7(10) . .
C24 Ti2 C31 C29 -107.6(9) . .
C33 Ti2 C31 C29 78.3(9) . .
C30 Ti2 C31 C29 36.5(7) . .
C27 Ti2 C31 C29 -168.6(8) . .
C26 Ti2 C31 C29 -140.6(8) . .
C23 Ti2 C31 C32 -57.6(13) . .
C22 Ti2 C31 C32 -109.5(11) . .
C25 Ti2 C31 C32 122.8(10) . .
C28 Ti2 C31 C32 88.2(10) . .
C24 Ti2 C31 C32 136.3(9) . .
C29 Ti2 C31 C32 -116.1(13) . .
C33 Ti2 C31 C32 -37.8(8) . .
C30 Ti2 C31 C32 -79.6(9) . .
C27 Ti2 C31 C32 75.3(10) . .
C26 Ti2 C31 C32 103.3(10) . .
C29 C31 C32 C33 1.3(15) . .
Ti2 C31 C32 C33 68.4(9) . .
C29 C31 C32 Ti2 -67.1(9) . .
C23 Ti2 C32 C33 30.1(10) . .
C22 Ti2 C32 C33 -9.6(13) . .
C25 Ti2 C32 C33 -172.0(9) . .
C31 Ti2 C32 C33 -113.3(12) . .
C28 Ti2 C32 C33 158.8(10) . .
C24 Ti2 C32 C33 -178.2(7) . .
C29 Ti2 C32 C33 -76.9(9) . .
C30 Ti2 C32 C33 -37.3(8) . .
C27 Ti2 C32 C33 131.6(9) . .
C26 Ti2 C32 C33 134.2(8) . .
C23 Ti2 C32 C31 143.4(9) . .
C22 Ti2 C32 C31 103.7(11) . .
C25 Ti2 C32 C31 -58.7(9) . .
C28 Ti2 C32 C31 -87.9(9) . .
C24 Ti2 C32 C31 -64.9(10) . .
C29 Ti2 C32 C31 36.4(8) . .
C33 Ti2 C32 C31 113.3(11) . .
C30 Ti2 C32 C31 76.0(9) . .
C27 Ti2 C32 C31 -115.1(9) . .
C26 Ti2 C32 C31 -112.5(9) . .
C31 C32 C33 C30 -1.3(14) . .
Ti2 C32 C33 C30 64.9(8) . .
C31 C32 C33 Ti2 -66.2(9) . .
C29 C30 C33 C32 0.9(13) . .
Ti2 C30 C33 C32 -63.3(9) . .
C29 C30 C33 Ti2 64.2(8) . .
C23 Ti2 C33 C32 -153.4(10) . .
C22 Ti2 C33 C32 173.0(10) . .
C25 Ti2 C33 C32 11.1(13) . .
C31 Ti2 C33 C32 38.9(8) . .
C28 Ti2 C33 C32 -23.3(11) . .
C24 Ti2 C33 C32 7(3) . .
C29 Ti2 C33 C32 79.7(10) . .
C30 Ti2 C33 C32 116.1(12) . .
C27 Ti2 C33 C32 -59.3(11) . .
C26 Ti2 C33 C32 -85.3(12) . .
C23 Ti2 C33 C30 90.5(8) . .
C22 Ti2 C33 C30 56.8(9) . .
C25 Ti2 C33 C30 -105.0(10) . .
C31 Ti2 C33 C30 -77.3(9) . .
C32 Ti2 C33 C30 -116.1(12) . .
C28 Ti2 C33 C30 -139.4(8) . .
C24 Ti2 C33 C30 -109(2) . .
C29 Ti2 C33 C30 -36.4(7) . .
C27 Ti2 C33 C30 -175.4(8) . .
C26 Ti2 C33 C30 158.6(8) . .
C10 Si5 C34 C35 175.1(14) . .
C11 Si5 C34 C35 56.5(16) . .
C12 Si5 C34 C35 -68.2(16) . .
C10 Si5 C34 Ti1 -18.7(10) . .
C11 Si5 C34 Ti1 -137.3(10) . .
C12 Si5 C34 Ti1 98.0(9) . .
C44 Ti1 C34 C35 129.2(7) . .
C39 Ti1 C34 C35 -130.8(7) . .
C43 Ti1 C34 C35 84.3(8) . .
C36 Ti1 C34 C35 -111.1(7) . .
C40 Ti1 C34 C35 -103.7(8) . .
C45 Ti1 C34 C35 124.8(7) . .
C37 Ti1 C34 C35 -77.0(7) . .
C41 Ti1 C34 C35 70.0(7) . .
C38 Ti1 C34 C35 -65.6(7) . .
C42 Ti1 C34 C35 92.9(7) . .
C35 Ti1 C34 Si5 -171.8(12) . .
C44 Ti1 C34 Si5 -42.6(9) . .
C39 Ti1 C34 Si5 57.4(8) . .
C43 Ti1 C34 Si5 -87.5(9) . .
C36 Ti1 C34 Si5 77.1(8) . .
C40 Ti1 C34 Si5 84.6(9) . .
C45 Ti1 C34 Si5 -46.9(8) . .
C37 Ti1 C34 Si5 111.2(8) . .
C41 Ti1 C34 Si5 -101.8(8) . .
C38 Ti1 C34 Si5 122.6(7) . .
C42 Ti1 C34 Si5 -78.9(8) . .
Si5 C34 C35 Si6 -8(3) . .
Ti1 C34 C35 Si6 -178.9(16) . .
Si5 C34 C35 Ti1 171.1(13) . .
C13 Si6 C35 C34 -131.9(16) . .
C14 Si6 C35 C34 -12.7(18) . .
C15 Si6 C35 C34 107.3(16) . .
C13 Si6 C35 Ti1 49.8(12) . .
C14 Si6 C35 Ti1 169.0(10) . .
C15 Si6 C35 Ti1 -71.0(12) . .
C44 Ti1 C35 C34 -82.2(8) . .
C39 Ti1 C35 C34 70.0(8) . .
C43 Ti1 C35 C34 -124.5(6) . .
C36 Ti1 C35 C34 69.1(7) . .
C40 Ti1 C35 C34 118.7(7) . .
C45 Ti1 C35 C34 -61.0(7) . .
C37 Ti1 C35 C34 99.5(7) . .
C41 Ti1 C35 C34 -113.8(7) . .
C38 Ti1 C35 C34 126.9(6) . .
C42 Ti1 C35 C34 -81.8(7) . .
C34 Ti1 C35 Si6 179.0(15) . .
C44 Ti1 C35 Si6 96.8(12) . .
C39 Ti1 C35 Si6 -111.1(10) . .
C43 Ti1 C35 Si6 54.5(12) . .
C36 Ti1 C35 Si6 -111.9(11) . .
C40 Ti1 C35 Si6 -62.3(13) . .
C45 Ti1 C35 Si6 118.0(10) . .
C37 Ti1 C35 Si6 -81.5(11) . .
C41 Ti1 C35 Si6 65.2(11) . .
C38 Ti1 C35 Si6 -54.1(11) . .
C42 Ti1 C35 Si6 97.2(11) . .
C34 Ti1 C36 C37 95.9(6) . .
C35 Ti1 C36 C37 62.5(7) . .
C44 Ti1 C36 C37 -137.9(6) . .
C39 Ti1 C36 C37 -116.5(9) . .
C43 Ti1 C36 C37 -100.2(7) . .
C40 Ti1 C36 C37 -78.6(7) . .
C45 Ti1 C36 C37 -177.5(6) . .
C41 Ti1 C36 C37 -93(3) . .
C38 Ti1 C36 C37 -37.3(6) . .
C42 Ti1 C36 C37 151.8(8) . .
C34 Ti1 C36 C39 -147.7(6) . .
C35 Ti1 C36 C39 178.9(6) . .
C44 Ti1 C36 C39 -21.5(7) . .
C43 Ti1 C36 C39 16.2(8) . .
C40 Ti1 C36 C39 37.9(6) . .
C45 Ti1 C36 C39 -61.0(7) . .
C37 Ti1 C36 C39 116.5(9) . .
C41 Ti1 C36 C39 24(3) . .
C38 Ti1 C36 C39 79.1(6) . .
C42 Ti1 C36 C39 -91.8(9) . .
C34 Ti1 C36 K1 169.1(6) . .
C35 Ti1 C36 K1 135.7(6) . .
C44 Ti1 C36 K1 -64.7(6) . .
C39 Ti1 C36 K1 -43.2(6) . .
C43 Ti1 C36 K1 -27.0(8) . .
C40 Ti1 C36 K1 -5.4(5) . .
C45 Ti1 C36 K1 -104.2(6) . .
C37 Ti1 C36 K1 73.2(7) . .
C41 Ti1 C36 K1 -20(3) . .
C38 Ti1 C36 K1 35.9(5) . .
C42 Ti1 C36 K1 -135.0(7) . .
B1 K1 C36 C37 -96.0(6) . .
C39 K1 C36 C37 109.6(8) . .
B1 K1 C36 C37 141.3(16) 2_666 .
C40 K1 C36 C37 72.2(7) . .
C17 K1 C36 C37 -3.2(6) 2_666 .
C29 K1 C36 C37 -167.4(7) . .
C38 K1 C36 C37 35.2(6) . .
K1 K1 C36 C37 -106.0(6) 2_666 .
B1 K1 C36 C39 154.4(6) . .
B1 K1 C36 C39 31.7(19) 2_666 .
C40 K1 C36 C39 -37.4(6) . .
C17 K1 C36 C39 -112.9(6) 2_666 .
C37 K1 C36 C39 -109.6(8) . .
C29 K1 C36 C39 83.0(6) . .
C38 K1 C36 C39 -74.5(6) . .
K1 K1 C36 C39 144.4(5) 2_666 .
B1 K1 C36 Ti1 -163.2(6) . .
C39 K1 C36 Ti1 42.4(5) . .
B1 K1 C36 Ti1 74.1(18) 2_666 .
C40 K1 C36 Ti1 5.0(4) . .
C17 K1 C36 Ti1 -70.5(5) 2_666 .
C37 K1 C36 Ti1 -67.2(7) . .
C29 K1 C36 Ti1 125.4(6) . .
C38 K1 C36 Ti1 -32.1(4) . .
K1 K1 C36 Ti1 -173.2(3) 2_666 .
C39 C36 C37 C38 1.2(11) . .
Ti1 C36 C37 C38 64.5(6) . .
K1 C36 C37 C38 -71.4(7) . .
C39 C36 C37 Ti1 -63.3(7) . .
K1 C36 C37 Ti1 -135.8(3) . .
C39 C36 C37 K1 72.6(7) . .
Ti1 C36 C37 K1 135.8(3) . .
C34 Ti1 C37 C36 -81.6(6) . .
C35 Ti1 C37 C36 -116.9(7) . .
C44 Ti1 C37 C36 64.7(8) . .
C39 Ti1 C37 C36 37.6(6) . .
C43 Ti1 C37 C36 116.1(7) . .
C40 Ti1 C37 C36 78.8(6) . .
C45 Ti1 C37 C36 5.7(14) . .
C41 Ti1 C37 C36 167.6(7) . .
C38 Ti1 C37 C36 115.8(8) . .
C42 Ti1 C37 C36 -121.6(15) . .
C34 Ti1 C37 C38 162.6(6) . .
C35 Ti1 C37 C38 127.3(6) . .
C44 Ti1 C37 C38 -51.1(8) . .
C39 Ti1 C37 C38 -78.2(6) . .
C43 Ti1 C37 C38 0.3(7) . .
C36 Ti1 C37 C38 -115.8(8) . .
C40 Ti1 C37 C38 -37.0(6) . .
C45 Ti1 C37 C38 -110.1(11) . .
C41 Ti1 C37 C38 51.9(8) . .
C42 Ti1 C37 C38 122.6(16) . .
C34 Ti1 C37 K1 -129.1(5) . .
C35 Ti1 C37 K1 -164.4(5) . .
C44 Ti1 C37 K1 17.3(8) . .
C39 Ti1 C37 K1 -9.9(4) . .
C43 Ti1 C37 K1 68.7(6) . .
C36 Ti1 C37 K1 -47.4(5) . .
C40 Ti1 C37 K1 31.4(4) . .
C45 Ti1 C37 K1 -41.8(13) . .
C41 Ti1 C37 K1 120.2(6) . .
C38 Ti1 C37 K1 68.3(6) . .
C42 Ti1 C37 K1 -169.1(14) . .
B1 K1 C37 C36 84.9(7) . .
C39 K1 C37 C36 -39.8(6) . .
B1 K1 C37 C36 -157.9(10) 2_666 .
C40 K1 C37 C36 -79.3(6) . .
C17 K1 C37 C36 176.8(6) 2_666 .
C29 K1 C37 C36 11.9(6) . .
C38 K1 C37 C36 -113.7(8) . .
K1 K1 C37 C36 102.9(6) 2_666 .
B1 K1 C37 C38 -161.5(6) . .
C39 K1 C37 C38 73.8(6) . .
B1 K1 C37 C38 -44.2(12) 2_666 .
C36 K1 C37 C38 113.7(8) . .
C40 K1 C37 C38 34.4(5) . .
C17 K1 C37 C38 -69.5(6) 2_666 .
C29 K1 C37 C38 125.5(6) . .
K1 K1 C37 C38 -143.5(5) 2_666 .
B1 K1 C37 Ti1 134.4(5) . .
C39 K1 C37 Ti1 9.7(3) . .
B1 K1 C37 Ti1 -108.3(10) 2_666 .
C36 K1 C37 Ti1 49.5(5) . .
C40 K1 C37 Ti1 -29.8(4) . .
C17 K1 C37 Ti1 -133.7(5) 2_666 .
C29 K1 C37 Ti1 61.4(5) . .
C38 K1 C37 Ti1 -64.2(6) . .
K1 K1 C37 Ti1 152.4(3) 2_666 .
C36 C37 C38 C40 0.0(10) . .
Ti1 C37 C38 C40 63.4(7) . .
K1 C37 C38 C40 -61.8(7) . .
C36 C37 C38 Ti1 -63.4(6) . .
K1 C37 C38 Ti1 -125.2(3) . .
C36 C37 C38 K1 61.8(6) . .
Ti1 C37 C38 K1 125.2(3) . .
C34 Ti1 C38 C40 -136.9(6) . .
C35 Ti1 C38 C40 -169.9(6) . .
C44 Ti1 C38 C40 29.9(6) . .
C39 Ti1 C38 C40 -37.1(6) . .
C43 Ti1 C38 C40 63.8(6) . .
C36 Ti1 C38 C40 -79.3(6) . .
C45 Ti1 C38 C40 23.7(9) . .
C37 Ti1 C38 C40 -116.5(8) . .
C41 Ti1 C38 C40 94.1(6) . .
C42 Ti1 C38 C40 91.6(10) . .
C34 Ti1 C38 C37 -20.4(7) . .
C35 Ti1 C38 C37 -53.4(6) . .
C44 Ti1 C38 C37 146.4(5) . .
C39 Ti1 C38 C37 79.4(6) . .
C43 Ti1 C38 C37 -179.7(5) . .
C36 Ti1 C38 C37 37.2(5) . .
C40 Ti1 C38 C37 116.5(8) . .
C45 Ti1 C38 C37 140.1(7) . .
C41 Ti1 C38 C37 -149.4(5) . .
C42 Ti1 C38 C37 -152.0(8) . .
C34 Ti1 C38 K1 -83.1(5) . .
C35 Ti1 C38 K1 -116.2(4) . .
C44 Ti1 C38 K1 83.7(4) . .
C39 Ti1 C38 K1 16.6(3) . .
C43 Ti1 C38 K1 117.5(4) . .
C36 Ti1 C38 K1 -25.6(3) . .
C40 Ti1 C38 K1 53.7(5) . .
C45 Ti1 C38 K1 77.4(7) . .
C37 Ti1 C38 K1 -62.7(5) . .
C41 Ti1 C38 K1 147.9(4) . .
C42 Ti1 C38 K1 145.3(7) . .
B1 K1 C38 C40 136.9(6) . .
C39 K1 C38 C40 38.5(6) . .
B1 K1 C38 C40 -83.4(8) 2_666 .
C36 K1 C38 C40 80.3(6) . .
C17 K1 C38 C40 -139.5(6) 2_666 .
C37 K1 C38 C40 116.3(9) . .
C29 K1 C38 C40 58.2(6) . .
K1 K1 C38 C40 -177.5(5) 2_666 .
B1 K1 C38 C37 20.6(7) . .
C39 K1 C38 C37 -77.8(6) . .
B1 K1 C38 C37 160.3(6) 2_666 .
C36 K1 C38 C37 -36.0(5) . .
C40 K1 C38 C37 -116.3(9) . .
C17 K1 C38 C37 104.2(6) 2_666 .
C29 K1 C38 C37 -58.1(6) . .
K1 K1 C38 C37 66.2(7) 2_666 .
B1 K1 C38 Ti1 81.9(5) . .
C39 K1 C38 Ti1 -16.6(3) . .
B1 K1 C38 Ti1 -138.5(5) 2_666 .
C36 K1 C38 Ti1 25.3(3) . .
C40 K1 C38 Ti1 -55.0(6) . .
C17 K1 C38 Ti1 165.5(4) 2_666 .
C37 K1 C38 Ti1 61.3(5) . .
C29 K1 C38 Ti1 3.1(5) . .
K1 K1 C38 Ti1 127.5(4) 2_666 .
C37 C36 C39 C40 -2.0(11) . .
Ti1 C36 C39 C40 -67.4(6) . .
K1 C36 C39 C40 81.4(7) . .
C37 C36 C39 Ti1 65.4(7) . .
K1 C36 C39 Ti1 148.8(3) . .
C37 C36 C39 K1 -83.3(7) . .
Ti1 C36 C39 K1 -148.8(3) . .
C34 Ti1 C39 C40 149.7(6) . .
C35 Ti1 C39 C40 112.9(7) . .
C44 Ti1 C39 C40 -84.7(6) . .
C43 Ti1 C39 C40 -54.6(7) . .
C36 Ti1 C39 C40 114.3(9) . .
C45 Ti1 C39 C40 -113.8(6) . .
C37 Ti1 C39 C40 77.9(7) . .
C41 Ti1 C39 C40 -61.5(9) . .
C38 Ti1 C39 C40 36.9(6) . .
C42 Ti1 C39 C40 -110.1(7) . .
C34 Ti1 C39 C36 35.4(7) . .
C35 Ti1 C39 C36 -1.4(9) . .
C44 Ti1 C39 C36 161.0(6) . .
C43 Ti1 C39 C36 -168.9(6) . .
C40 Ti1 C39 C36 -114.3(9) . .
C45 Ti1 C39 C36 131.9(6) . .
C37 Ti1 C39 C36 -36.5(6) . .
C41 Ti1 C39 C36 -175.8(6) . .
C38 Ti1 C39 C36 -77.4(6) . .
C42 Ti1 C39 C36 135.6(7) . .
C34 Ti1 C39 K1 86.5(6) . .
C35 Ti1 C39 K1 49.7(9) . .
C44 Ti1 C39 K1 -147.9(6) . .
C43 Ti1 C39 K1 -117.8(6) . .
C36 Ti1 C39 K1 51.1(6) . .
C40 Ti1 C39 K1 -63.2(7) . .
C45 Ti1 C39 K1 -177.0(6) . .
C37 Ti1 C39 K1 14.7(5) . .
C41 Ti1 C39 K1 -124.7(6) . .
C38 Ti1 C39 K1 -26.2(5) . .
C42 Ti1 C39 K1 -173.3(5) . .
B1 K1 C39 C40 -137.5(7) . .
B1 K1 C39 C40 80.1(8) 2_666 .
C36 K1 C39 C40 -109.2(9) . .
C17 K1 C39 C40 -34.1(7) 2_666 .
C37 K1 C39 C40 -73.0(7) . .
C29 K1 C39 C40 164.1(7) . .
C38 K1 C39 C40 -36.2(6) . .
K1 K1 C39 C40 -178.8(5) 2_666 .
B1 K1 C39 C36 -28.4(7) . .
B1 K1 C39 C36 -170.7(6) 2_666 .
C40 K1 C39 C36 109.2(9) . .
C17 K1 C39 C36 75.1(6) 2_666 .
C37 K1 C39 C36 36.1(5) . .
C29 K1 C39 C36 -86.7(6) . .
C38 K1 C39 C36 73.0(6) . .
K1 K1 C39 C36 -69.7(8) 2_666 .
B1 K1 C39 Ti1 -77.8(7) . .
B1 K1 C39 Ti1 139.9(6) 2_666 .
C36 K1 C39 Ti1 -49.4(6) . .
C40 K1 C39 Ti1 59.7(7) . .
C17 K1 C39 Ti1 25.7(7) 2_666 .
C37 K1 C39 Ti1 -13.3(5) . .
C29 K1 C39 Ti1 -136.2(7) . .
C38 K1 C39 Ti1 23.6(5) . .
K1 K1 C39 Ti1 -119.1(6) 2_666 .
C36 C39 C40 C38 1.9(11) . .
Ti1 C39 C40 C38 -64.8(7) . .
K1 C39 C40 C38 79.3(7) . .
C36 C39 C40 Ti1 66.7(7) . .
K1 C39 C40 Ti1 144.1(3) . .
C36 C39 C40 K1 -77.3(7) . .
Ti1 C39 C40 K1 -144.1(3) . .
C37 C38 C40 C39 -1.2(11) . .
Ti1 C38 C40 C39 62.8(7) . .
K1 C38 C40 C39 -67.0(6) . .
C37 C38 C40 Ti1 -64.0(6) . .
K1 C38 C40 Ti1 -129.9(3) . .
C37 C38 C40 K1 65.8(7) . .
Ti1 C38 C40 K1 129.9(3) . .
C34 Ti1 C40 C39 -47.4(9) . .
C35 Ti1 C40 C39 -102.1(8) . .
C44 Ti1 C40 C39 91.3(6) . .
C43 Ti1 C40 C39 127.1(6) . .
C36 Ti1 C40 C39 -38.6(6) . .
C45 Ti1 C40 C39 77.6(7) . .
C37 Ti1 C40 C39 -79.5(6) . .
C41 Ti1 C40 C39 139.5(6) . .
C38 Ti1 C40 C39 -116.3(8) . .
C42 Ti1 C40 C39 108.4(8) . .
C34 Ti1 C40 C38 69.0(8) . .
C35 Ti1 C40 C38 14.2(9) . .
C44 Ti1 C40 C38 -152.4(6) . .
C39 Ti1 C40 C38 116.3(8) . .
C43 Ti1 C40 C38 -116.6(6) . .
C36 Ti1 C40 C38 77.7(6) . .
C45 Ti1 C40 C38 -166.1(6) . .
C37 Ti1 C40 C38 36.9(5) . .
C41 Ti1 C40 C38 -104.2(6) . .
C42 Ti1 C40 C38 -135.3(7) . .
C34 Ti1 C40 K1 -4.1(9) . .
C35 Ti1 C40 K1 -58.8(8) . .
C44 Ti1 C40 K1 134.5(5) . .
C39 Ti1 C40 K1 43.3(5) . .
C43 Ti1 C40 K1 170.3(6) . .
C36 Ti1 C40 K1 4.7(4) . .
C45 Ti1 C40 K1 120.8(5) . .
C37 Ti1 C40 K1 -36.2(4) . .
C41 Ti1 C40 K1 -177.2(5) . .
C38 Ti1 C40 K1 -73.1(6) . .
C42 Ti1 C40 K1 151.7(6) . .
B1 K1 C40 C39 55.2(8) . .
B1 K1 C40 C39 -127.3(7) 2_666 .
C36 K1 C40 C39 39.3(6) . .
C17 K1 C40 C39 148.6(7) 2_666 .
C37 K1 C40 C39 76.6(7) . .
C29 K1 C40 C39 -14.9(7) . .
C38 K1 C40 C39 110.6(9) . .
K1 K1 C40 C39 160(9) 2_666 .
B1 K1 C40 C38 -55.4(8) . .
C39 K1 C40 C38 -110.6(9) . .
B1 K1 C40 C38 122.1(6) 2_666 .
C36 K1 C40 C38 -71.4(6) . .
C17 K1 C40 C38 38.0(6) 2_666 .
C37 K1 C40 C38 -34.0(5) . .
C29 K1 C40 C38 -125.5(6) . .
K1 K1 C40 C38 49(9) 2_666 .
B1 K1 C40 Ti1 11.5(8) . .
C39 K1 C40 Ti1 -43.7(6) . .
B1 K1 C40 Ti1 -171.0(5) 2_666 .
C36 K1 C40 Ti1 -4.5(4) . .
C17 K1 C40 Ti1 104.9(5) 2_666 .
C37 K1 C40 Ti1 32.9(4) . .
C29 K1 C40 Ti1 -58.6(6) . .
C38 K1 C40 Ti1 66.9(6) . .
K1 K1 C40 Ti1 116(9) 2_666 .
C34 Ti1 C41 C42 45.5(8) . .
C35 Ti1 C41 C42 78.9(8) . .
C44 Ti1 C41 C42 -77.5(8) . .
C39 Ti1 C41 C42 -105.2(9) . .
C43 Ti1 C41 C42 -117.0(10) . .
C36 Ti1 C41 C42 -126(3) . .
C40 Ti1 C41 C42 -138.9(7) . .
C45 Ti1 C41 C42 -36.2(7) . .
C37 Ti1 C41 C42 151.8(8) . .
C38 Ti1 C41 C42 -177.7(7) . .
C34 Ti1 C41 C43 162.5(6) . .
C35 Ti1 C41 C43 -164.1(7) . .
C44 Ti1 C41 C43 39.5(6) . .
C39 Ti1 C41 C43 11.7(10) . .
C36 Ti1 C41 C43 -9(4) . .
C40 Ti1 C41 C43 -21.9(8) . .
C45 Ti1 C41 C43 80.8(7) . .
C37 Ti1 C41 C43 -91.2(8) . .
C38 Ti1 C41 C43 -60.7(7) . .
C42 Ti1 C41 C43 117.0(10) . .
C34 Ti1 C41 K2 114.1(5) . .
C35 Ti1 C41 K2 147.4(5) . .
C44 Ti1 C41 K2 -9.0(4) . .
C39 Ti1 C41 K2 -36.7(8) . .
C43 Ti1 C41 K2 -48.4(5) . .
C36 Ti1 C41 K2 -57(3) . .
C40 Ti1 C41 K2 -70.4(6) . .
C45 Ti1 C41 K2 32.3(5) . .
C37 Ti1 C41 K2 -139.7(5) . .
C38 Ti1 C41 K2 -109.2(5) . .
C42 Ti1 C41 K2 68.5(8) . .
C44 K2 C41 C42 75.9(7) . .
B2 K2 C41 C42 37.0(9) . .
C43 K2 C41 C42 116.2(10) . .
B4 K2 C41 C42 -79.7(7) . .
C45 K2 C41 C42 36.2(7) . .
B3 K2 C41 C42 173.6(7) . .
K3 K2 C41 C42 -34.7(8) . .
K4 K2 C41 C42 -123.5(7) . .
K5 K2 C41 C42 120.3(9) . .
C44 K2 C41 C43 -40.3(6) . .
B2 K2 C41 C43 -79.1(8) . .
B4 K2 C41 C43 164.1(6) . .
C45 K2 C41 C43 -80.0(7) . .
B3 K2 C41 C43 57.4(7) . .
C42 K2 C41 C43 -116.2(10) . .
K3 K2 C41 C43 -150.9(5) . .
K4 K2 C41 C43 120.4(6) . .
K5 K2 C41 C43 4.1(12) . .
C44 K2 C41 Ti1 8.8(4) . .
B2 K2 C41 Ti1 -30.1(7) . .
C43 K2 C41 Ti1 49.1(5) . .
B4 K2 C41 Ti1 -146.8(5) . .
C45 K2 C41 Ti1 -30.9(5) . .
B3 K2 C41 Ti1 106.5(6) . .
C42 K2 C41 Ti1 -67.1(7) . .
K3 K2 C41 Ti1 -101.8(4) . .
K4 K2 C41 Ti1 169.4(3) . .
K5 K2 C41 Ti1 53.2(10) . .
C43 C41 C42 C45 -2.3(11) . .
Ti1 C41 C42 C45 60.4(7) . .
K2 C41 C42 C45 -64.7(7) . .
C43 C41 C42 Ti1 -62.7(7) . .
K2 C41 C42 Ti1 -125.0(3) . .
C43 C41 C42 K2 62.4(7) . .
Ti1 C41 C42 K2 125.0(3) . .
C34 Ti1 C42 C41 -135.1(8) . .
C35 Ti1 C42 C41 -99.1(8) . .
C44 Ti1 C42 C41 80.6(7) . .
C39 Ti1 C42 C41 111.4(8) . .
C43 Ti1 C42 C41 37.7(6) . .
C36 Ti1 C42 C41 168.2(7) . .
C40 Ti1 C42 C41 60.1(10) . .
C45 Ti1 C42 C41 118.0(10) . .
C37 Ti1 C42 C41 -94.4(16) . .
C38 Ti1 C42 C41 4.2(13) . .
C34 Ti1 C42 C45 106.9(7) . .
C35 Ti1 C42 C45 142.9(8) . .
C44 Ti1 C42 C45 -37.4(6) . .
C39 Ti1 C42 C45 -6.6(10) . .
C43 Ti1 C42 C45 -80.3(7) . .
C36 Ti1 C42 C45 50.2(11) . .
C40 Ti1 C42 C45 -57.9(10) . .
C37 Ti1 C42 C45 147.6(14) . .
C41 Ti1 C42 C45 -118.0(10) . .
C38 Ti1 C42 C45 -113.8(10) . .
C34 Ti1 C42 K2 160.5(6) . .
C35 Ti1 C42 K2 -163.4(6) . .
C44 Ti1 C42 K2 16.2(4) . .
C39 Ti1 C42 K2 47.1(8) . .
C43 Ti1 C42 K2 -26.7(4) . .
C36 Ti1 C42 K2 103.8(7) . .
C40 Ti1 C42 K2 -4.3(10) . .
C45 Ti1 C42 K2 53.6(6) . .
C37 Ti1 C42 K2 -158.8(13) . .
C41 Ti1 C42 K2 -64.4(6) . .
C38 Ti1 C42 K2 -60.2(11) . .
C44 K2 C42 C41 -76.6(7) . .
B2 K2 C42 C41 -151.6(7) . .
C43 K2 C42 C41 -35.5(6) . .
B4 K2 C42 C41 104.2(7) . .
C45 K2 C42 C41 -114.0(10) . .
B3 K2 C42 C41 -10.6(12) . .
K3 K2 C42 C41 153.6(6) . .
K4 K2 C42 C41 76.9(7) . .
K5 K2 C42 C41 -132.6(7) . .
C44 K2 C42 C45 37.5(6) . .
B2 K2 C42 C45 -37.6(8) . .
C43 K2 C42 C45 78.5(7) . .
B4 K2 C42 C45 -141.8(7) . .
B3 K2 C42 C45 103.5(10) . .
C41 K2 C42 C45 114.0(10) . .
K3 K2 C42 C45 -92.3(7) . .
K4 K2 C42 C45 -169.1(6) . .
K5 K2 C42 C45 -18.6(11) . .
C44 K2 C42 Ti1 -15.8(4) . .
B2 K2 C42 Ti1 -90.8(6) . .
C43 K2 C42 Ti1 25.3(4) . .
B4 K2 C42 Ti1 165.0(6) . .
C45 K2 C42 Ti1 -53.2(6) . .
B3 K2 C42 Ti1 50.3(11) . .
C41 K2 C42 Ti1 60.8(6) . .
K3 K2 C42 Ti1 -145.5(4) . .
K4 K2 C42 Ti1 137.7(4) . .
K5 K2 C42 Ti1 -71.8(9) . .
C42 C41 C43 C44 1.6(11) . .
Ti1 C41 C43 C44 -65.2(6) . .
K2 C41 C43 C44 70.8(6) . .
C42 C41 C43 Ti1 66.8(7) . .
K2 C41 C43 Ti1 136.0(3) . .
C42 C41 C43 K2 -69.2(7) . .
Ti1 C41 C43 K2 -136.0(3) . .
C34 Ti1 C43 C44 87.9(7) . .
C35 Ti1 C43 C44 131.8(7) . .
C39 Ti1 C43 C44 -59.2(7) . .
C36 Ti1 C43 C44 -68.8(8) . .
C40 Ti1 C43 C44 -87.1(6) . .
C45 Ti1 C43 C44 37.4(6) . .
C37 Ti1 C43 C44 -118.1(6) . .
C41 Ti1 C43 C44 112.8(9) . .
C38 Ti1 C43 C44 -117.9(6) . .
C42 Ti1 C43 C44 77.7(7) . .
C34 Ti1 C43 C41 -24.9(9) . .
C35 Ti1 C43 C41 19.0(9) . .
C44 Ti1 C43 C41 -112.8(9) . .
C39 Ti1 C43 C41 -172.0(7) . .
C36 Ti1 C43 C41 178.4(6) . .
C40 Ti1 C43 C41 160.2(7) . .
C45 Ti1 C43 C41 -75.3(7) . .
C37 Ti1 C43 C41 129.2(7) . .
C38 Ti1 C43 C41 129.4(7) . .
C42 Ti1 C43 C41 -35.0(7) . .
C34 Ti1 C43 K2 45.9(7) . .
C35 Ti1 C43 K2 89.8(6) . .
C44 Ti1 C43 K2 -42.0(5) . .
C39 Ti1 C43 K2 -101.2(5) . .
C36 Ti1 C43 K2 -110.8(6) . .
C40 Ti1 C43 K2 -129.0(5) . .
C45 Ti1 C43 K2 -4.5(5) . .
C37 Ti1 C43 K2 -160.1(4) . .
C41 Ti1 C43 K2 70.8(7) . .
C38 Ti1 C43 K2 -159.9(5) . .
C42 Ti1 C43 K2 35.8(5) . .
B2 K2 C43 C44 12.7(7) . .
B4 K2 C43 C44 -127.0(6) . .
C45 K2 C43 C44 -37.4(6) . .
B3 K2 C43 C44 117.8(6) . .
C41 K2 C43 C44 -107.7(9) . .
C42 K2 C43 C44 -74.7(7) . .
K3 K2 C43 C44 -55.2(8) . .
K4 K2 C43 C44 170.6(5) . .
K5 K2 C43 C44 74.1(6) . .
C44 K2 C43 C41 107.7(9) . .
B2 K2 C43 C41 120.4(7) . .
B4 K2 C43 C41 -19.3(8) . .
C45 K2 C43 C41 70.3(7) . .
B3 K2 C43 C41 -134.5(6) . .
C42 K2 C43 C41 33.0(6) . .
K3 K2 C43 C41 52.5(8) . .
K4 K2 C43 C41 -81.7(7) . .
K5 K2 C43 C41 -178.2(5) . .
C44 K2 C43 Ti1 41.6(5) . .
B2 K2 C43 Ti1 54.3(6) . .
B4 K2 C43 Ti1 -85.4(6) . .
C45 K2 C43 Ti1 4.2(5) . .
B3 K2 C43 Ti1 159.5(5) . .
C41 K2 C43 Ti1 -66.1(7) . .
C42 K2 C43 Ti1 -33.1(5) . .
K3 K2 C43 Ti1 -13.6(8) . .
K4 K2 C43 Ti1 -147.8(3) . .
K5 K2 C43 Ti1 115.8(4) . .
C41 C43 C44 C45 -0.2(10) . .
Ti1 C43 C44 C45 -68.0(7) . .
K2 C43 C44 C45 81.0(7) . .
C41 C43 C44 Ti1 67.8(6) . .
K2 C43 C44 Ti1 149.0(3) . .
C41 C43 C44 K2 -81.2(7) . .
Ti1 C43 C44 K2 -149.0(3) . .
C34 Ti1 C44 C45 -7.8(8) . .
C35 Ti1 C44 C45 37.1(10) . .
C39 Ti1 C44 C45 -122.5(7) . .
C43 Ti1 C44 C45 114.4(9) . .
C36 Ti1 C44 C45 -110.3(7) . .
C40 Ti1 C44 C45 -157.4(7) . .
C37 Ti1 C44 C45 -145.4(7) . .
C41 Ti1 C44 C45 75.6(7) . .
C38 Ti1 C44 C45 -173.9(6) . .
C42 Ti1 C44 C45 36.6(7) . .
C34 Ti1 C44 C43 -122.2(6) . .
C35 Ti1 C44 C43 -77.3(9) . .
C39 Ti1 C44 C43 123.0(6) . .
C36 Ti1 C44 C43 135.3(6) . .
C40 Ti1 C44 C43 88.2(6) . .
C45 Ti1 C44 C43 -114.4(9) . .
C37 Ti1 C44 C43 100.2(7) . .
C41 Ti1 C44 C43 -38.8(6) . .
C38 Ti1 C44 C43 71.6(6) . .
C42 Ti1 C44 C43 -77.8(7) . .
C34 Ti1 C44 K2 -69.9(8) . .
C35 Ti1 C44 K2 -25.0(11) . .
C39 Ti1 C44 K2 175.3(7) . .
C43 Ti1 C44 K2 52.3(6) . .
C36 Ti1 C44 K2 -172.4(6) . .
C40 Ti1 C44 K2 140.5(7) . .
C45 Ti1 C44 K2 -62.1(8) . .
C37 Ti1 C44 K2 152.5(6) . .
C41 Ti1 C44 K2 13.5(6) . .
C38 Ti1 C44 K2 123.9(6) . .
C42 Ti1 C44 K2 -25.5(6) . .
B2 K2 C44 C45 81.2(7) . .
C43 K2 C44 C45 -109.3(9) . .
B4 K2 C44 C45 -34.6(9) . .
B3 K2 C44 C45 175.2(7) . .
C41 K2 C44 C45 -71.6(7) . .
C42 K2 C44 C45 -35.8(6) . .
K3 K2 C44 C45 40.9(8) . .
K4 K2 C44 C45 -131.2(8) . .
K5 K2 C44 C45 123.3(6) . .
B2 K2 C44 C43 -169.5(6) . .
B4 K2 C44 C43 74.7(7) . .
C45 K2 C44 C43 109.3(9) . .
B3 K2 C44 C43 -75.5(7) . .
C41 K2 C44 C43 37.7(6) . .
C42 K2 C44 C43 73.6(7) . .
K3 K2 C44 C43 150.2(5) . .
K4 K2 C44 C43 -21.8(11) . .
K5 K2 C44 C43 -127.4(5) . .
B2 K2 C44 Ti1 140.5(7) . .
C43 K2 C44 Ti1 -50.0(6) . .
B4 K2 C44 Ti1 24.7(9) . .
C45 K2 C44 Ti1 59.3(8) . .
B3 K2 C44 Ti1 -125.5(7) . .
C41 K2 C44 Ti1 -12.3(5) . .
C42 K2 C44 Ti1 23.6(6) . .
K3 K2 C44 Ti1 100.2(6) . .
K4 K2 C44 Ti1 -71.8(11) . .
K5 K2 C44 Ti1 -177.4(5) . .
C43 C44 C45 C42 -1.2(11) . .
Ti1 C44 C45 C42 -67.7(7) . .
K2 C44 C45 C42 77.5(8) . .
C43 C44 C45 Ti1 66.5(6) . .
K2 C44 C45 Ti1 145.2(3) . .
C43 C44 C45 K2 -78.7(7) . .
Ti1 C44 C45 K2 -145.2(3) . .
C41 C42 C45 C44 2.2(12) . .
Ti1 C42 C45 C44 63.4(7) . .
K2 C42 C45 C44 -67.3(7) . .
C41 C42 C45 Ti1 -61.3(7) . .
K2 C42 C45 Ti1 -130.8(3) . .
C41 C42 C45 K2 69.5(8) . .
Ti1 C42 C45 K2 130.8(3) . .
C34 Ti1 C45 C44 173.6(7) . .
C35 Ti1 C45 C44 -155.6(7) . .
C39 Ti1 C45 C44 59.4(7) . .
C43 Ti1 C45 C44 -38.8(6) . .
C36 Ti1 C45 C44 90.6(7) . .
C40 Ti1 C45 C44 24.7(8) . .
C37 Ti1 C45 C44 86.8(11) . .
C41 Ti1 C45 C44 -80.9(7) . .
C38 Ti1 C45 C44 10.3(11) . .
C42 Ti1 C45 C44 -115.9(9) . .
C34 Ti1 C45 C42 -70.4(7) . .
C35 Ti1 C45 C42 -39.6(8) . .
C44 Ti1 C45 C42 115.9(9) . .
C39 Ti1 C45 C42 175.4(7) . .
C43 Ti1 C45 C42 77.1(7) . .
C36 Ti1 C45 C42 -153.4(6) . .
C40 Ti1 C45 C42 140.6(7) . .
C37 Ti1 C45 C42 -157.2(10) . .
C41 Ti1 C45 C42 35.0(6) . .
C38 Ti1 C45 C42 126.2(8) . .
C34 Ti1 C45 K2 -143.4(6) . .
C35 Ti1 C45 K2 -112.6(6) . .
C44 Ti1 C45 K2 43.0(5) . .
C39 Ti1 C45 K2 102.4(6) . .
C43 Ti1 C45 K2 4.1(5) . .
C36 Ti1 C45 K2 133.6(5) . .
C40 Ti1 C45 K2 67.6(7) . .
C37 Ti1 C45 K2 129.8(9) . .
C41 Ti1 C45 K2 -38.0(5) . .
C38 Ti1 C45 K2 53.2(10) . .
C42 Ti1 C45 K2 -73.0(8) . .
B2 K2 C45 C44 -101.8(7) . .
C43 K2 C45 C44 39.1(6) . .
B4 K2 C45 C44 155.0(6) . .
B3 K2 C45 C44 -7.7(10) . .
C41 K2 C45 C44 77.5(7) . .
C42 K2 C45 C44 112.0(10) . .
K3 K2 C45 C44 -149.3(6) . .
K4 K2 C45 C44 135.3(7) . .
K5 K2 C45 C44 -77.2(7) . .
C44 K2 C45 C42 -112.0(10) . .
B2 K2 C45 C42 146.1(7) . .
C43 K2 C45 C42 -72.9(7) . .
B4 K2 C45 C42 43.0(8) . .
B3 K2 C45 C42 -119.7(9) . .
C41 K2 C45 C42 -34.5(6) . .
K3 K2 C45 C42 98.7(7) . .
K4 K2 C45 C42 23.3(12) . .
K5 K2 C45 C42 170.8(6) . .
C44 K2 C45 Ti1 -42.9(6) . .
B2 K2 C45 Ti1 -144.8(7) . .
C43 K2 C45 Ti1 -3.9(4) . .
B4 K2 C45 Ti1 112.1(6) . .
B3 K2 C45 Ti1 -50.7(10) . .
C41 K2 C45 Ti1 34.6(5) . .
C42 K2 C45 Ti1 69.1(7) . .
K3 K2 C45 Ti1 167.8(5) . .
K4 K2 C45 Ti1 92.4(9) . .
K5 K2 C45 Ti1 -120.1(5) . .
C49 Si11 C51 K5 110.5(6) . .
C110 Si11 C51 K5 -133.6(6) . .
Si10 Si11 C51 K5 -8.2(6) . .
B3 K5 C51 Si11 -98.1(6) . .
B5 K5 C51 Si11 14.2(11) . .
B2 K5 C51 Si11 -19.0(6) . .
K3 K5 C51 Si11 -6.5(6) . .
K4 K5 C51 Si11 -73.2(7) . .
K2 K5 C51 Si11 -55.9(6) . .
C131 Ti3 C82 C84 -46.7(10) . .
C132 Ti3 C82 C84 -79.4(9) . .
C91 Ti3 C82 C84 144.8(11) . .
C89 Ti3 C82 C84 114.3(12) . .
C83 Ti3 C82 C84 116.7(11) . .
C88 Ti3 C82 C84 143(3) . .
C85 Ti3 C82 C84 77.8(9) . .
C90 Ti3 C82 C84 179.9(11) . .
C87 Ti3 C82 C84 -151.2(10) . .
C86 Ti3 C82 C84 38.1(8) . .
C131 Ti3 C82 C83 -163.4(7) . .
C132 Ti3 C82 C83 163.9(7) . .
C91 Ti3 C82 C83 28.1(10) . .
C89 Ti3 C82 C83 -2.4(12) . .
C88 Ti3 C82 C83 26(3) . .
C85 Ti3 C82 C83 -38.9(7) . .
C90 Ti3 C82 C83 63.2(10) . .
C87 Ti3 C82 C83 92.1(10) . .
C86 Ti3 C82 C83 -78.5(8) . .
C84 Ti3 C82 C83 -116.7(11) . .
C131 Ti3 C82 K3 -109.8(6) . .
C132 Ti3 C82 K3 -142.5(6) . .
C91 Ti3 C82 K3 81.7(9) . .
C89 Ti3 C82 K3 51.2(11) . .
C83 Ti3 C82 K3 53.6(6) . .
C88 Ti3 C82 K3 80(3) . .
C85 Ti3 C82 K3 14.7(5) . .
C90 Ti3 C82 K3 116.8(8) . .
C87 Ti3 C82 K3 145.7(7) . .
C86 Ti3 C82 K3 -24.9(6) . .
C84 Ti3 C82 K3 -63.1(9) . .
C85 K3 C82 C84 -75.3(10) . .
B5 K3 C82 C84 68.0(10) . .
C86 K3 C82 C84 -37.3(9) . .
C83 K3 C82 C84 -112.6(12) . .
B2 K3 C82 C84 174.1(9) . .
B4 K3 C82 C84 -41.6(11) . .
K2 K3 C82 C84 -130.8(10) . .
K4 K3 C82 C84 27.5(11) . .
K5 K3 C82 C84 114.1(9) . .
C85 K3 C82 C83 37.3(7) . .
B5 K3 C82 C83 -179.4(7) . .
C86 K3 C82 C83 75.3(8) . .
B2 K3 C82 C83 -73.3(8) . .
C84 K3 C82 C83 112.6(12) . .
B4 K3 C82 C83 71.0(9) . .
K2 K3 C82 C83 -18.2(12) . .
K4 K3 C82 C83 140.2(6) . .
K5 K3 C82 C83 -133.3(6) . .
C85 K3 C82 Ti3 -14.2(5) . .
B5 K3 C82 Ti3 129.2(6) . .
C86 K3 C82 Ti3 23.8(6) . .
C83 K3 C82 Ti3 -51.5(6) . .
B2 K3 C82 Ti3 -124.7(6) . .
C84 K3 C82 Ti3 61.2(9) . .
B4 K3 C82 Ti3 19.6(8) . .
K2 K3 C82 Ti3 -69.7(10) . .
K4 K3 C82 Ti3 88.7(6) . .
K5 K3 C82 Ti3 175.2(4) . .
C84 C82 C83 C85 3.3(13) . .
Ti3 C82 C83 C85 68.3(8) . .
K3 C82 C83 C85 -69.2(8) . .
C84 C82 C83 Ti3 -65.0(9) . .
K3 C82 C83 Ti3 -137.5(4) . .
C84 C82 C83 K3 72.5(8) . .
Ti3 C82 C83 K3 137.5(4) . .
C131 Ti3 C83 C85 -89.5(10) . .
C132 Ti3 C83 C85 -131.8(8) . .
C91 Ti3 C83 C85 93.3(10) . .
C89 Ti3 C83 C85 65.3(10) . .
C88 Ti3 C83 C85 73.9(11) . .
C90 Ti3 C83 C85 120.8(10) . .
C82 Ti3 C83 C85 -112.9(11) . .
C87 Ti3 C83 C85 121.1(9) . .
C86 Ti3 C83 C85 -35.5(8) . .
C84 Ti3 C83 C85 -76.9(9) . .
C131 Ti3 C83 C82 23.5(10) . .
C132 Ti3 C83 C82 -18.9(9) . .
C91 Ti3 C83 C82 -153.8(9) . .
C89 Ti3 C83 C82 178.2(9) . .
C88 Ti3 C83 C82 -173.2(9) . .
C85 Ti3 C83 C82 112.9(11) . .
C90 Ti3 C83 C82 -126.3(9) . .
C87 Ti3 C83 C82 -126.0(8) . .
C86 Ti3 C83 C82 77.5(8) . .
C84 Ti3 C83 C82 36.0(8) . .
C131 Ti3 C83 K3 -38.1(9) . .
C132 Ti3 C83 K3 -80.4(7) . .
C91 Ti3 C83 K3 144.6(9) . .
C89 Ti3 C83 K3 116.7(8) . .
C88 Ti3 C83 K3 125.3(8) . .
C85 Ti3 C83 K3 51.4(8) . .
C90 Ti3 C83 K3 172.2(8) . .
C82 Ti3 C83 K3 -61.6(7) . .
C87 Ti3 C83 K3 172.4(5) . .
C86 Ti3 C83 K3 15.9(7) . .
C84 Ti3 C83 K3 -25.5(7) . .
B5 K3 C83 C85 112.5(8) . .
C86 K3 C83 C85 36.3(8) . .
B2 K3 C83 C85 -128.8(8) . .
C82 K3 C83 C85 111.7(11) . .
C84 K3 C83 C85 75.8(10) . .
B4 K3 C83 C85 -15.7(9) . .
K2 K3 C83 C85 -77.5(8) . .
K4 K3 C83 C85 37.6(11) . .
K5 K3 C83 C85 178.7(7) . .
C85 K3 C83 C82 -111.7(11) . .
B5 K3 C83 C82 0.8(9) . .
C86 K3 C83 C82 -75.4(8) . .
B2 K3 C83 C82 119.5(7) . .
C84 K3 C83 C82 -35.9(8) . .
B4 K3 C83 C82 -127.3(7) . .
K2 K3 C83 C82 170.9(6) . .
K4 K3 C83 C82 -74.0(9) . .
K5 K3 C83 C82 67.1(8) . .
C85 K3 C83 Ti3 -51.6(8) . .
B5 K3 C83 Ti3 60.8(8) . .
C86 K3 C83 Ti3 -15.3(6) . .
B2 K3 C83 Ti3 179.5(5) . .
C82 K3 C83 Ti3 60.0(7) . .
C84 K3 C83 Ti3 24.1(7) . .
B4 K3 C83 Ti3 -67.3(7) . .
K2 K3 C83 Ti3 -129.1(5) . .
K4 K3 C83 Ti3 -14.0(10) . .
K5 K3 C83 Ti3 127.1(5) . .
C83 C82 C84 C86 -2.5(14) . .
Ti3 C82 C84 C86 -64.7(9) . .
K3 C82 C84 C86 67.7(9) . .
C83 C82 C84 Ti3 62.3(8) . .
K3 C82 C84 Ti3 132.4(4) . .
C83 C82 C84 K3 -70.2(8) . .
Ti3 C82 C84 K3 -132.4(4) . .
C131 Ti3 C84 C82 133.9(9) . .
C132 Ti3 C84 C82 98.0(9) . .
C91 Ti3 C84 C82 -51.5(16) . .
C89 Ti3 C84 C82 -102.6(14) . .
C83 Ti3 C84 C82 -37.2(7) . .
C88 Ti3 C84 C82 -164.7(12) . .
C85 Ti3 C84 C82 -79.0(8) . .
C90 Ti3 C84 C82 -0.2(19) . .
C87 Ti3 C84 C82 90.4(17) . .
C86 Ti3 C84 C82 -114.8(10) . .
C131 Ti3 C84 C86 -111.2(9) . .
C132 Ti3 C84 C86 -147.2(9) . .
C91 Ti3 C84 C86 63.4(15) . .
C89 Ti3 C84 C86 12.2(15) . .
C83 Ti3 C84 C86 77.7(8) . .
C88 Ti3 C84 C86 -49.9(15) . .
C85 Ti3 C84 C86 35.9(7) . .
C90 Ti3 C84 C86 114.6(17) . .
C82 Ti3 C84 C86 114.8(10) . .
C87 Ti3 C84 C86 -154.8(15) . .
C131 Ti3 C84 K3 -166.4(10) . .
C132 Ti3 C84 K3 157.6(9) . .
C91 Ti3 C84 K3 8.2(16) . .
C89 Ti3 C84 K3 -43.0(16) . .
C83 Ti3 C84 K3 22.5(6) . .
C88 Ti3 C84 K3 -105.1(12) . .
C85 Ti3 C84 K3 -19.3(6) . .
C90 Ti3 C84 K3 59.4(19) . .
C82 Ti3 C84 K3 59.6(7) . .
C87 Ti3 C84 K3 150.0(13) . .
C86 Ti3 C84 K3 -55.2(7) . .
C85 K3 C84 C82 76.2(8) . .
B5 K3 C84 C82 -117.0(9) . .
C86 K3 C84 C82 112.5(11) . .
C83 K3 C84 C82 36.8(7) . .
B2 K3 C84 C82 -9.3(14) . .
B4 K3 C84 C82 148.8(9) . .
K2 K3 C84 C82 121.9(11) . .
K4 K3 C84 C82 -160.5(8) . .
K5 K3 C84 C82 -85.9(8) . .
C85 K3 C84 C86 -36.3(7) . .
B5 K3 C84 C86 130.5(8) . .
C83 K3 C84 C86 -75.7(8) . .
B2 K3 C84 C86 -121.8(11) . .
C82 K3 C84 C86 -112.5(11) . .
B4 K3 C84 C86 36.4(9) . .
K2 K3 C84 C86 9.5(13) . .
K4 K3 C84 C86 87.0(8) . .
K5 K3 C84 C86 161.6(7) . .
C85 K3 C84 Ti3 18.5(6) . .
B5 K3 C84 Ti3 -174.6(9) . .
C86 K3 C84 Ti3 54.8(8) . .
C83 K3 C84 Ti3 -20.9(5) . .
B2 K3 C84 Ti3 -66.9(14) . .
C82 K3 C84 Ti3 -57.7(7) . .
B4 K3 C84 Ti3 91.2(9) . .
K2 K3 C84 Ti3 64.3(13) . .
K4 K3 C84 Ti3 141.9(7) . .
K5 K3 C84 Ti3 -143.6(7) . .
C82 C83 C85 C86 -2.9(14) . .
Ti3 C83 C85 C86 66.2(10) . .
K3 C83 C85 C86 -75.9(10) . .
C82 C83 C85 Ti3 -69.1(8) . .
K3 C83 C85 Ti3 -142.1(4) . .
C82 C83 C85 K3 73.1(8) . .
Ti3 C83 C85 K3 142.1(4) . .
C131 Ti3 C85 C86 3.5(11) . .
C132 Ti3 C85 C86 -42.3(12) . .
C91 Ti3 C85 C86 160.8(11) . .
C89 Ti3 C85 C86 126.9(11) . .
C83 Ti3 C85 C86 -116.8(12) . .
C88 Ti3 C85 C86 113.1(10) . .
C90 Ti3 C85 C86 174.8(10) . .
C82 Ti3 C85 C86 -78.1(9) . .
C87 Ti3 C85 C86 147.1(9) . .
C84 Ti3 C85 C86 -37.7(9) . .
C131 Ti3 C85 C83 120.4(8) . .
C132 Ti3 C85 C83 74.5(10) . .
C91 Ti3 C85 C83 -82.4(9) . .
C89 Ti3 C85 C83 -116.3(10) . .
C88 Ti3 C85 C83 -130.1(8) . .
C90 Ti3 C85 C83 -68.3(9) . .
C82 Ti3 C85 C83 38.7(7) . .
C87 Ti3 C85 C83 -96.1(9) . .
C86 Ti3 C85 C83 116.8(12) . .
C84 Ti3 C85 C83 79.1(9) . .
C131 Ti3 C85 K3 64.5(9) . .
C132 Ti3 C85 K3 18.7(12) . .
C91 Ti3 C85 K3 -138.2(9) . .
C89 Ti3 C85 K3 -172.1(10) . .
C83 Ti3 C85 K3 -55.8(8) . .
C88 Ti3 C85 K3 174.1(7) . .
C90 Ti3 C85 K3 -124.2(8) . .
C82 Ti3 C85 K3 -17.1(6) . .
C87 Ti3 C85 K3 -151.9(6) . .
C86 Ti3 C85 K3 61.0(9) . .
C84 Ti3 C85 K3 23.3(7) . .
B5 K3 C85 C86 18.1(12) . .
C83 K3 C85 C86 111.7(13) . .
B2 K3 C85 C86 175.8(9) . .
C82 K3 C85 C86 75.1(10) . .
C84 K3 C85 C86 37.5(8) . .
B4 K3 C85 C86 -81.6(9) . .
K2 K3 C85 C86 -126.2(9) . .
K4 K3 C85 C86 -47.8(10) . .
K5 K3 C85 C86 108.3(14) . .
B5 K3 C85 C83 -93.6(9) . .
C86 K3 C85 C83 -111.7(13) . .
B2 K3 C85 C83 64.1(9) . .
C82 K3 C85 C83 -36.6(7) . .
C84 K3 C85 C83 -74.2(9) . .
B4 K3 C85 C83 166.7(8) . .
K2 K3 C85 C83 122.1(7) . .
K4 K3 C85 C83 -159.5(6) . .
K5 K3 C85 C83 -3.4(19) . .
B5 K3 C85 Ti3 -41.1(10) . .
C86 K3 C85 Ti3 -59.2(10) . .
C83 K3 C85 Ti3 52.5(7) . .
B2 K3 C85 Ti3 116.6(8) . .
C82 K3 C85 Ti3 15.9(6) . .
C84 K3 C85 Ti3 -21.7(7) . .
B4 K3 C85 Ti3 -140.8(8) . .
K2 K3 C85 Ti3 174.6(6) . .
K4 K3 C85 Ti3 -107.0(7) . .
K5 K3 C85 Ti3 49.1(18) . .
C83 C85 C86 C84 1.3(15) . .
Ti3 C85 C86 C84 64.7(10) . .
K3 C85 C86 C84 -74.8(10) . .
C83 C85 C86 Ti3 -63.4(9) . .
K3 C85 C86 Ti3 -139.5(4) . .
C83 C85 C86 K3 76.1(9) . .
Ti3 C85 C86 K3 139.5(4) . .
C82 C84 C86 C85 0.7(15) . .
Ti3 C84 C86 C85 -63.9(10) . .
K3 C84 C86 C85 70.6(10) . .
C82 C84 C86 Ti3 64.6(8) . .
K3 C84 C86 Ti3 134.5(4) . .
C82 C84 C86 K3 -69.9(9) . .
Ti3 C84 C86 K3 -134.5(4) . .
C131 Ti3 C86 C85 -177.1(9) . .
C132 Ti3 C86 C85 151.4(9) . .
C91 Ti3 C86 C85 -21.3(11) . .
C89 Ti3 C86 C85 -55.5(11) . .
C83 Ti3 C86 C85 37.4(8) . .
C88 Ti3 C86 C85 -87.9(10) . .
C90 Ti3 C86 C85 -8.6(16) . .
C82 Ti3 C86 C85 79.1(9) . .
C87 Ti3 C86 C85 -84.6(16) . .
C84 Ti3 C86 C85 116.1(12) . .
C131 Ti3 C86 C84 66.8(9) . .
C132 Ti3 C86 C84 35.3(9) . .
C91 Ti3 C86 C84 -137.5(10) . .
C89 Ti3 C86 C84 -171.7(10) . .
C83 Ti3 C86 C84 -78.7(8) . .
C88 Ti3 C86 C84 156.0(8) . .
C85 Ti3 C86 C84 -116.1(12) . .
C90 Ti3 C86 C84 -124.7(13) . .
C82 Ti3 C86 C84 -37.0(7) . .
C87 Ti3 C86 C84 159.3(13) . .
C131 Ti3 C86 K3 130.1(9) . .
C132 Ti3 C86 K3 98.6(9) . .
C91 Ti3 C86 K3 -74.1(11) . .
C89 Ti3 C86 K3 -108.3(10) . .
C83 Ti3 C86 K3 -15.3(6) . .
C88 Ti3 C86 K3 -140.6(7) . .
C85 Ti3 C86 K3 -52.8(8) . .
C90 Ti3 C86 K3 -61.3(15) . .
C82 Ti3 C86 K3 26.4(6) . .
C87 Ti3 C86 K3 -137.3(12) . .
C84 Ti3 C86 K3 63.4(8) . .
B5 K3 C86 C85 -166.8(9) . .
C83 K3 C86 C85 -37.5(8) . .
B2 K3 C86 C85 -7.2(15) . .
C82 K3 C86 C85 -76.1(9) . .
C84 K3 C86 C85 -111.7(12) . .
B4 K3 C86 C85 100.9(9) . .
K2 K3 C86 C85 72.7(9) . .
K4 K3 C86 C85 143.1(8) . .
K5 K3 C86 C85 -146.3(8) . .
C85 K3 C86 C84 111.7(12) . .
B5 K3 C86 C84 -55.0(9) . .
C83 K3 C86 C84 74.2(8) . .
B2 K3 C86 C84 104.5(12) . .
C82 K3 C86 C84 35.7(7) . .
B4 K3 C86 C84 -147.4(8) . .
K2 K3 C86 C84 -175.6(6) . .
K4 K3 C86 C84 -105.2(8) . .
K5 K3 C86 C84 -34.5(12) . .
C85 K3 C86 Ti3 51.6(8) . .
B5 K3 C86 Ti3 -115.1(9) . .
C83 K3 C86 Ti3 14.1(6) . .
B2 K3 C86 Ti3 44.4(15) . .
C82 K3 C86 Ti3 -24.4(6) . .
C84 K3 C86 Ti3 -60.1(8) . .
B4 K3 C86 Ti3 152.5(9) . .
K2 K3 C86 Ti3 124.3(7) . .
K4 K3 C86 Ti3 -165.3(7) . .
K5 K3 C86 Ti3 -94.6(10) . .
C131 Ti3 C87 C88 88.7(10) . .
C132 Ti3 C87 C88 123.8(10) . .
C91 Ti3 C87 C88 -78.8(11) . .
C89 Ti3 C87 C88 -38.5(11) . .
C83 Ti3 C87 C88 -112.2(9) . .
C85 Ti3 C87 C88 -62.5(12) . .
C90 Ti3 C87 C88 -111.7(16) . .
C82 Ti3 C87 C88 -161.9(9) . .
C86 Ti3 C87 C88 -5(2) . .
C84 Ti3 C87 C88 131.4(18) . .
C131 Ti3 C87 C90 -159.6(12) . .
C132 Ti3 C87 C90 -124.5(12) . .
C91 Ti3 C87 C90 32.9(12) . .
C89 Ti3 C87 C90 73.2(13) . .
C83 Ti3 C87 C90 -0.5(14) . .
C88 Ti3 C87 C90 111.7(16) . .
C85 Ti3 C87 C90 49.2(14) . .
C82 Ti3 C87 C90 -50.2(15) . .
C86 Ti3 C87 C90 106.9(18) . .
C84 Ti3 C87 C90 -117(2) . .
C90 C87 C88 C89 -1.9(15) . .
Ti3 C87 C88 C89 63.8(10) . .
C90 C87 C88 Ti3 -65.7(9) . .
C131 Ti3 C88 C87 -90.0(10) . .
C132 Ti3 C88 C87 -56.3(10) . .
C91 Ti3 C88 C87 78.6(12) . .
C89 Ti3 C88 C87 116.1(16) . .
C83 Ti3 C88 C87 101.6(11) . .
C85 Ti3 C88 C87 139.9(9) . .
C90 Ti3 C88 C87 39.6(11) . .
C82 Ti3 C88 C87 81(3) . .
C86 Ti3 C88 C87 177.9(9) . .
C84 Ti3 C88 C87 -149.8(12) . .
C131 Ti3 C88 C89 153.9(13) . .
C132 Ti3 C88 C89 -172.4(13) . .
C91 Ti3 C88 C89 -37.5(11) . .
C83 Ti3 C88 C89 -14.5(17) . .
C85 Ti3 C88 C89 23.8(15) . .
C90 Ti3 C88 C89 -76.5(13) . .
C82 Ti3 C88 C89 -35(4) . .
C87 Ti3 C88 C89 -116.1(16) . .
C86 Ti3 C88 C89 61.9(14) . .
C84 Ti3 C88 C89 94.1(16) . .
C87 C88 C89 C91 -0.6(17) . .
Ti3 C88 C89 C91 66.0(11) . .
C87 C88 C89 Ti3 -66.6(10) . .
C131 Ti3 C89 C91 -143.6(12) . .
C132 Ti3 C89 C91 -102.6(15) . .
C83 Ti3 C89 C91 56.5(12) . .
C88 Ti3 C89 C91 -113.3(17) . .
C85 Ti3 C89 C91 87.6(13) . .
C90 Ti3 C89 C91 -36.1(10) . .
C82 Ti3 C89 C91 57.9(14) . .
C87 Ti3 C89 C91 -77.3(12) . .
C86 Ti3 C89 C91 114.1(12) . .
C84 Ti3 C89 C91 107.0(13) . .
C131 Ti3 C89 C88 -30.3(15) . .
C132 Ti3 C89 C88 10.7(18) . .
C91 Ti3 C89 C88 113.3(17) . .
C83 Ti3 C89 C88 169.7(12) . .
C85 Ti3 C89 C88 -159.1(13) . .
C90 Ti3 C89 C88 77.2(12) . .
C82 Ti3 C89 C88 171.1(10) . .
C87 Ti3 C89 C88 35.9(10) . .
C86 Ti3 C89 C88 -132.6(12) . .
C84 Ti3 C89 C88 -139.7(11) . .
C88 C87 C90 C91 4.0(17) . .
Ti3 C87 C90 C91 -60.6(12) . .
C88 C87 C90 Ti3 64.7(9) . .
C131 Ti3 C90 C91 144.8(12) . .
C132 Ti3 C90 C91 176.9(12) . .
C89 Ti3 C90 C91 38.0(11) . .
C83 Ti3 C90 C91 -59.2(12) . .
C88 Ti3 C90 C91 82.3(13) . .
C85 Ti3 C90 C91 -27.1(14) . .
C82 Ti3 C90 C91 -89.8(13) . .
C87 Ti3 C90 C91 121.1(17) . .
C86 Ti3 C90 C91 -22.0(18) . .
C84 Ti3 C90 C91 -89.7(18) . .
C131 Ti3 C90 C87 23.7(14) . .
C132 Ti3 C90 C87 55.8(12) . .
C91 Ti3 C90 C87 -121.1(17) . .
C89 Ti3 C90 C87 -83.2(11) . .
C83 Ti3 C90 C87 179.7(11) . .
C88 Ti3 C90 C87 -38.9(9) . .
C85 Ti3 C90 C87 -148.2(10) . .
C82 Ti3 C90 C87 149.1(9) . .
C86 Ti3 C90 C87 -143.2(10) . .
C84 Ti3 C90 C87 149.2(11) . .
C87 C90 C91 C89 -5(2) . .
Ti3 C90 C91 C89 -66.7(13) . .
C87 C90 C91 Ti3 62.1(11) . .
C88 C89 C91 C90 3.2(19) . .
Ti3 C89 C91 C90 69.2(13) . .
C88 C89 C91 Ti3 -66.0(10) . .
C131 Ti3 C91 C90 -56.1(19) . .
C132 Ti3 C91 C90 -4.1(16) . .
C89 Ti3 C91 C90 -115.3(16) . .
C83 Ti3 C91 C90 120.7(13) . .
C88 Ti3 C91 C90 -75.3(12) . .
C85 Ti3 C91 C90 155.3(12) . .
C82 Ti3 C91 C90 105.1(11) . .
C87 Ti3 C91 C90 -35.0(10) . .
C86 Ti3 C91 C90 166.7(11) . .
C84 Ti3 C91 C90 132.7(12) . .
C131 Ti3 C91 C89 59.2(19) . .
C132 Ti3 C91 C89 111.2(14) . .
C83 Ti3 C91 C89 -124.0(13) . .
C88 Ti3 C91 C89 40.0(11) . .
C85 Ti3 C91 C89 -89.4(12) . .
C90 Ti3 C91 C89 115.3(16) . .
C82 Ti3 C91 C89 -139.6(11) . .
C87 Ti3 C91 C89 80.3(11) . .
C86 Ti3 C91 C89 -78.0(12) . .
C84 Ti3 C91 C89 -112.0(13) . .
C96 Si26 C131 C132 -170.6(14) . .
C97 Si26 C131 C132 36.8(16) . .
C95 Si26 C131 C132 -96.2(15) . .
C96 Si26 C131 Ti3 21.8(14) . .
C97 Si26 C131 Ti3 -130.9(12) . .
C95 Si26 C131 Ti3 96.1(13) . .
C91 Ti3 C131 C132 94.4(13) . .
C89 Ti3 C131 C132 127.6(9) . .
C83 Ti3 C131 C132 -81.1(9) . .
C88 Ti3 C131 C132 110.4(9) . .
C85 Ti3 C131 C132 -125.4(8) . .
C90 Ti3 C131 C132 63.7(10) . .
C82 Ti3 C131 C132 -67.8(8) . .
C87 Ti3 C131 C132 76.8(8) . .
C86 Ti3 C131 C132 -123.5(8) . .
C84 Ti3 C131 C132 -91.8(9) . .
C132 Ti3 C131 Si26 171.1(17) . .
C91 Ti3 C131 Si26 -94.5(16) . .
C89 Ti3 C131 Si26 -61.3(14) . .
C83 Ti3 C131 Si26 90.0(13) . .
C88 Ti3 C131 Si26 -78.5(13) . .
C85 Ti3 C131 Si26 45.6(14) . .
C90 Ti3 C131 Si26 -125.2(12) . .
C82 Ti3 C131 Si26 103.3(12) . .
C87 Ti3 C131 Si26 -112.1(12) . .
C86 Ti3 C131 Si26 47.6(13) . .
C84 Ti3 C131 Si26 79.3(13) . .
Si26 C131 C132 Si25 1(3) . .
Ti3 C131 C132 Si25 174(2) . .
Si26 C131 C132 Ti3 -173.3(13) . .
C92 Si25 C132 C131 53(3) . .
C94 Si25 C132 C131 -66(3) . .
C93 Si25 C132 C131 172(2) . .
C92 Si25 C132 Ti3 -134.3(10) . .
C94 Si25 C132 Ti3 106.1(10) . .
C93 Si25 C132 Ti3 -14.9(11) . .
C91 Ti3 C132 C131 -125.5(9) . .
C89 Ti3 C132 C131 -78.1(12) . .
C83 Ti3 C132 C131 126.1(7) . .
C88 Ti3 C132 C131 -71.8(9) . .
C85 Ti3 C132 C131 86.5(10) . .
C90 Ti3 C132 C131 -127.7(8) . .
C82 Ti3 C132 C131 115.6(8) . .
C87 Ti3 C132 C131 -99.6(8) . .
C86 Ti3 C132 C131 63.4(8) . .
C84 Ti3 C132 C131 82.6(8) . .
C131 Ti3 C132 Si25 -176.9(14) . .
C91 Ti3 C132 Si25 57.7(12) . .
C89 Ti3 C132 Si25 105.0(12) . .
C83 Ti3 C132 Si25 -50.8(10) . .
C88 Ti3 C132 Si25 111.3(9) . .
C85 Ti3 C132 Si25 -90.4(10) . .
C90 Ti3 C132 Si25 55.4(9) . .
C82 Ti3 C132 Si25 -61.3(9) . .
C87 Ti3 C132 Si25 83.5(9) . .
C86 Ti3 C132 Si25 -113.4(8) . .
C84 Ti3 C132 Si25 -94.3(9) . .
